data_4115476
loop_
_publ_author_name
'Shigeki Kuwata'
'Shin-ichiro Kabashima'
'Youichi Ishii'
'Masanobu Hidai'

_publ_contact_author_address
;
Department of Chemistry and Biotechnology, Graduate School of Engineering, 
The University of Tokyo, Hongo, Bunkyo-ku, Tokyo 113-8656, JAPAN
;
_publ_contact_author_email ' skuwata@chembio.t.u-tokyo.ac.jp '
_publ_contact_author_fax ' +81-3-5841-7265 '
_publ_contact_author_name ' Shigeki KUWATA'
_publ_contact_author_phone ' +81-3-5841-7264 '
_publ_section_title
;
 A Ti2Ru2Pd2 Oxo-Sulfido Cluster Synthesized by Linking Two Rationally
 Preorganized TiRuPdS2 Heterotrimetallic Units with an Oxo Ligand: Its
 Reaction with an Alkyne
;
_journal_name_full 'Journal of the American Chemical Society'
_journal_page_first 3826
_journal_page_last 3827
_journal_paper_doi 10.1021/ja0040666
_journal_volume 123
_journal_year 2001
_chemical_formula_sum 'C53 H69 O3 P Pd2 Ru2 S4 Ti2'
_chemical_formula_weight 1424.08
_space_group_IT_number 9
_symmetry_cell_setting monoclinic
_symmetry_Int_Tables_number 9
_symmetry_space_group_name_Hall 'C -2yc'
_symmetry_space_group_name_H-M 'C 1 c 1'
_audit_creation_date 'Tue Feb  8 11:53:43 2000'
_audit_creation_method 'from TEXRAY.INF file'
_cell_angle_alpha 90
_cell_angle_beta 116.47(1)
_cell_angle_gamma 90
_cell_formula_units_Z 4
_cell_length_a 23.873(5)
_cell_length_b 11.955(4)
_cell_length_c 22.234(4)
_cell_measurement_reflns_used 25
_cell_measurement_temperature 296.2
_cell_measurement_theta_max 20.0
_cell_measurement_theta_min 19.8
_cell_volume 5680(3)
_computing_cell_refinement 'Rigaku/AFC Diffractometer Control'
_computing_data_collection 'Rigaku/AFC Diffractometer Control'
_computing_data_reduction teXsan
_computing_publication_material teXsan
_computing_structure_refinement teXsan
_computing_structure_solution 'DIRDIF92 (PATTY)'
_diffrn_ambient_temperature 296.2
_diffrn_measurement_device_type 'Rigaku AFC7R'
_diffrn_measurement_method \w-2\q
_diffrn_orient_matrix_UB_11 0.01567
_diffrn_orient_matrix_UB_12 -0.07094
_diffrn_orient_matrix_UB_13 -0.01097
_diffrn_orient_matrix_UB_21 -0.02744
_diffrn_orient_matrix_UB_22 -0.04422
_diffrn_orient_matrix_UB_23 0.01447
_diffrn_orient_matrix_UB_31 -0.03451
_diffrn_orient_matrix_UB_32 0.00295
_diffrn_orient_matrix_UB_33 -0.04684
_diffrn_radiation_detector 'scintillation counter'
_diffrn_radiation_monochromator graphite
_diffrn_radiation_source 'Rigaku rotating anode'
_diffrn_radiation_type 'Mo K\a'
_diffrn_radiation_wavelength 0.7107
_diffrn_reflns_av_R_equivalents 0.033
_diffrn_reflns_av_sigmaI/netI 0.066
_diffrn_reflns_limit_h_max 30
_diffrn_reflns_limit_h_min 0
_diffrn_reflns_limit_k_max 15
_diffrn_reflns_limit_k_min 0
_diffrn_reflns_limit_l_max 25
_diffrn_reflns_limit_l_min -28
_diffrn_reflns_number 6688
_diffrn_reflns_reduction_process 'Lp corrections applied'
_diffrn_reflns_theta_max 27.54
_diffrn_reflns_theta_min 2.53
_diffrn_standards_decay_% -8.10
_diffrn_standards_interval_count 150
_diffrn_standards_number 3
_exptl_absorpt_coefficient_mu 1.621
_exptl_absorpt_correction_T_max 1.000
_exptl_absorpt_correction_T_min 0.910
_exptl_absorpt_correction_type psi-scan
_exptl_absorpt_process_details '(North, Phillips & Mathews, 1968)'
_exptl_crystal_colour black
_exptl_crystal_density_diffrn 1.665
_exptl_crystal_description prismatic
_exptl_crystal_F_000 2856.00
_exptl_crystal_size_max 0.400
_exptl_crystal_size_mid 0.400
_exptl_crystal_size_min 0.300
_refine_diff_density_max 0.60
_refine_diff_density_min -0.75
_refine_ls_abs_structure_Flack -0.1(2)
_refine_ls_extinction_method none
_refine_ls_goodness_of_fit_ref 1.539
_refine_ls_matrix_type full
_refine_ls_number_constraints 0
_refine_ls_number_parameters 509
_refine_ls_number_reflns 4804
_refine_ls_number_restraints 0
_refine_ls_R_factor_all 0.0405
_refine_ls_R_factor_gt 0.0405
_refine_ls_shift/su_max 0.3657
_refine_ls_shift/su_mean 0.0099
_refine_ls_structure_factor_coef F
_refine_ls_weighting_details 'w = 1/[\s^2^(Fo) + 0.00022|Fo|^2^]'
_refine_ls_weighting_scheme calc
_refine_ls_wR_factor_gt 0.0471
_refine_ls_wR_factor_ref 0.0471
_reflns_number_gt 4804
_reflns_number_total 6536
_reflns_threshold_expression >2.0sigma(I)
_cod_data_source_file ja0040666_1.cif
_cod_data_source_block JA0040666-19-269_[(CpTi)2(Cp*Ru)2Pd2(PPh3)S4OH2].THF.MeOH(3.THF.MeOH)
_cod_original_cell_volume 5680(2)
_cod_original_sg_symbol_H-M 'C c '
_cod_original_formula_sum 'C53 H69 O3 P Pd2 S4 Ru2 Ti2 '
_cod_database_code 4115476

loop_
_symmetry_equiv_pos_as_xyz
x,y,z
x,-y,1/2+z
1/2+x,1/2+y,z
1/2+x,1/2-y,1/2+z

loop_
_atom_site_label
_atom_site_type_symbol
_atom_site_fract_x
_atom_site_fract_y
_atom_site_fract_z
_atom_site_U_iso_or_equiv
_atom_site_adp_type
_atom_site_occupancy
_atom_site_calc_flag
_atom_site_refinement_flags
Pd(1) Pd -0.0124 0.22657(6) -0.6438 0.0372(2) Uani 1.00 d .
Pd(2) Pd -0.00638(4) 0.05990(6) -0.53852(5) 0.0368(2) Uani 1.00 d .
Ru(1) Ru -0.13327(5) 0.06453(6) -0.62288(5) 0.0359(2) Uani 1.00 d .
Ru(2) Ru 0.09737(5) 0.19403(7) -0.46824(5) 0.0375(2) Uani 1.00 d .
Ti(1) Ti -0.06009(8) -0.0005(1) -0.69037(10) 0.0393(5) Uani 1.00 d .
Ti(2) Ti 0.09980(8) 0.0839(1) -0.58180(10) 0.0377(4) Uani 1.00 d .
S(1) S -0.1168(1) 0.1628(2) -0.7044(1) 0.0374(6) Uani 1.00 d .
S(2) S 0.0903(1) 0.2730(2) -0.5667(1) 0.0406(6) Uani 1.00 d .
S(3) S -0.0668(1) -0.0898(2) -0.6013(1) 0.0449(7) Uani 1.00 d .
S(4) S 0.0981(1) 0.0021(2) -0.4882(1) 0.0439(6) Uani 1.00 d .
P P -0.0369(1) 0.4024(2) -0.6798(1) 0.0330(6) Uani 1.00 d .
O(1) O 0.0229(3) 0.0494(5) -0.6531(3) 0.037(1) Uani 1.00 d .
O(2) O 0.2224 -0.2577 -0.3220 0.3166 Uiso 1.00 d .
O(3) O 0.1017 -0.2822 -0.3317 0.3166 Uiso 1.00 d .
C(1) C -0.1090(9) -0.021(1) -0.8104(8) 0.100(5) Uani 1.00 d .
C(2) C -0.1380(6) -0.086(2) -0.7876(9) 0.106(5) Uani 1.00 d .
C(3) C -0.1003(10) -0.169(1) -0.7520(9) 0.105(6) Uani 1.00 d .
C(4) C -0.0415(8) -0.152(1) -0.7470(8) 0.103(5) Uani 1.00 d .
C(5) C -0.0480(7) -0.055(1) -0.7852(7) 0.087(4) Uani 1.00 d .
C(6A) C 0.2103(9) 0.087(2) -0.5430(9) 0.0499 Uiso 0.50 d P
C(6B) C 0.203(1) 0.136(1) -0.569(1) 0.0532 Uiso 0.50 d P
C(7A) C 0.192(1) -0.026(2) -0.5525(10) 0.0499 Uiso 0.50 d P
C(7B) C 0.2097(10) 0.039(2) -0.5305(7) 0.0532 Uiso 0.50 d P
C(8A) C 0.1540(10) -0.042(1) -0.621(1) 0.0499 Uiso 0.50 d P
C(8B) C 0.176(1) -0.047(1) -0.574(1) 0.0532 Uiso 0.50 d P
C(9A) C 0.1485(10) 0.060(2) -0.6540(7) 0.0499 Uiso 0.50 d P
C(9B) C 0.1487(9) -0.004(2) -0.6398(9) 0.0532 Uiso 0.50 d P
C(10A) C 0.183(1) 0.140(1) -0.606(1) 0.0499 Uiso 0.50 d P
C(10B) C 0.165(1) 0.109(2) -0.636(1) 0.0532 Uiso 0.50 d P
C(11) C -0.2156(5) -0.0340(9) -0.6377(6) 0.054(3) Uani 1.00 d .
C(12) C -0.1849(5) 0.007(1) -0.5680(6) 0.060(3) Uani 1.00 d .
C(13) C -0.1866(5) 0.125(1) -0.5685(7) 0.064(3) Uani 1.00 d .
C(14) C -0.2192(5) 0.1613(9) -0.6387(7) 0.058(3) Uani 1.00 d .
C(15) C -0.2345(5) 0.0640(10) -0.6784(6) 0.052(2) Uani 1.00 d .
C(16) C -0.2274(6) -0.152(1) -0.6587(8) 0.088(5) Uani 1.00 d .
C(17) C -0.1608(7) -0.066(2) -0.5067(7) 0.108(6) Uani 1.00 d .
C(18) C -0.1649(7) 0.201(2) -0.5099(7) 0.103(6) Uani 1.00 d .
C(19) C -0.2342(7) 0.272(1) -0.6616(8) 0.088(5) Uani 1.00 d .
C(20) C -0.2727(6) 0.064(2) -0.7534(7) 0.095(5) Uani 1.00 d .
C(21) C 0.1794(6) 0.195(1) -0.3712(5) 0.070(3) Uani 1.00 d .
C(22) C 0.1251(7) 0.188(1) -0.3593(6) 0.086(3) Uani 1.00 d .
C(23) C 0.0889(6) 0.290(1) -0.3885(6) 0.075(4) Uani 1.00 d .
C(24) C 0.1210(7) 0.358(1) -0.4141(6) 0.072(3) Uani 1.00 d .
C(25) C 0.1783(6) 0.297(1) -0.4035(6) 0.077(3) Uani 1.00 d .
C(26) C 0.2351(8) 0.121(2) -0.3503(8) 0.169(7) Uani 1.00 d .
C(27) C 0.111(1) 0.106(2) -0.3193(9) 0.19(1) Uani 1.00 d .
C(28) C 0.0297(7) 0.326(2) -0.3826(9) 0.131(7) Uani 1.00 d .
C(29) C 0.104(1) 0.467(1) -0.4393(8) 0.144(6) Uani 1.00 d .
C(30) C 0.2279(8) 0.341(2) -0.4229(9) 0.168(9) Uani 1.00 d .
C(31) C -0.0724(5) 0.4229(10) -0.7713(5) 0.051(2) Uani 1.00 d .
C(32) C -0.0938(6) 0.336(1) -0.8148(6) 0.074(4) Uani 1.00 d .
C(33) C -0.1238(7) 0.359(2) -0.8847(7) 0.106(5) Uani 1.00 d .
C(34) C -0.1301(7) 0.467(2) -0.9039(7) 0.108(5) Uani 1.00 d .
C(35) C -0.1088(8) 0.558(2) -0.8636(7) 0.117(6) Uani 1.00 d .
C(36) C -0.0815(7) 0.529(1) -0.7979(6) 0.079(4) Uani 1.00 d .
C(37) C 0.0275(4) 0.5024(8) -0.6523(5) 0.045(2) Uani 1.00 d .
C(38) C 0.0763(5) 0.482(1) -0.6669(6) 0.060(4) Uani 1.00 d .
C(39) C 0.1260(6) 0.559(1) -0.6459(9) 0.093(5) Uani 1.00 d .
C(40) C 0.1283(8) 0.652(1) -0.6115(9) 0.109(6) Uani 1.00 d .
C(41) C 0.0800(7) 0.672(1) -0.5966(8) 0.093(5) Uani 1.00 d .
C(42) C 0.0289(5) 0.6020(9) -0.6167(6) 0.059(3) Uani 1.00 d .
C(43) C -0.0896(4) 0.4623(8) -0.6495(5) 0.037(2) Uani 1.00 d .
C(44) C -0.1453(5) 0.5211(9) -0.6921(6) 0.058(3) Uani 1.00 d .
C(45) C -0.1833(6) 0.562(1) -0.6655(8) 0.075(4) Uani 1.00 d .
C(46) C -0.1629(7) 0.551(1) -0.5957(8) 0.084(4) Uani 1.00 d .
C(47) C -0.1108(7) 0.494(1) -0.5571(7) 0.081(5) Uani 1.00 d .
C(48) C -0.0744(6) 0.448(1) -0.5828(7) 0.064(3) Uani 1.00 d .
C(49) C 0.2331 -0.2381 -0.3846 0.3166 Uiso 1.00 d .
C(50) C 0.0707 -0.2458 -0.3816 0.3166 Uiso 1.00 d .
C(51) C 0.0185 -0.1960 -0.3891 0.3166 Uiso 1.00 d .
C(52) C -0.0124 -0.2829 -0.3624 0.3166 Uiso 1.00 d .
C(53) C 0.0452 -0.3476 -0.3209 0.3166 Uiso 1.00 d .
H(1) H -0.1268 0.0402 -0.8399 0.1204 Uiso 1.00 calc .
H(2) H -0.1801 -0.0758 -0.7948 0.1268 Uiso 1.00 calc .
H(3) H -0.1123 -0.2302 -0.7333 0.1253 Uiso 1.00 calc .
H(4) H -0.0051 -0.1955 -0.7229 0.1206 Uiso 1.00 calc .
H(5) H -0.0157 -0.0202 -0.7925 0.1050 Uiso 1.00 calc .
H(6A) H 0.236(1) 0.121(3) -0.501(1) 0.0499 Uiso 0.50 calc P
H(6B) H 0.221(2) 0.207(2) -0.552(2) 0.0532 Uiso 0.50 calc P
H(7A) H 0.204(2) -0.081(3) -0.518(2) 0.0499 Uiso 0.50 calc P
H(7B) H 0.233(2) 0.033(4) -0.4831(7) 0.0532 Uiso 0.50 calc P
H(8A) H 0.135(2) -0.111(2) -0.642(2) 0.0499 Uiso 0.50 calc P
H(8B) H 0.173(2) -0.122(2) -0.562(2) 0.0532 Uiso 0.50 calc P
H(9A) H 0.125(1) 0.073(4) -0.7009(8) 0.0499 Uiso 0.50 calc P
H(9B) H 0.123(1) -0.044(3) -0.680(1) 0.0532 Uiso 0.50 calc P
H(10A) H 0.188(2) 0.216(1) -0.614(2) 0.0499 Uiso 0.50 calc P
H(10B) H 0.153(2) 0.159(3) -0.673(2) 0.0532 Uiso 0.50 calc P
H(11) H -0.2538 -0.1846 -0.6417 0.1052 Uiso 1.00 calc .
H(12) H -0.2471 -0.1564 -0.7063 0.1052 Uiso 1.00 calc .
H(13) H -0.1888 -0.1916 -0.6414 0.1052 Uiso 1.00 calc .
H(14) H -0.1843 -0.0523 -0.4824 0.1293 Uiso 1.00 calc .
H(15) H -0.1650 -0.1423 -0.5199 0.1293 Uiso 1.00 calc .
H(16) H -0.1180 -0.0495 -0.4790 0.1293 Uiso 1.00 calc .
H(17) H -0.1218 0.1870 -0.4814 0.1239 Uiso 1.00 calc .
H(18) H -0.1702 0.2760 -0.5250 0.1239 Uiso 1.00 calc .
H(19) H -0.1885 0.1876 -0.4857 0.1239 Uiso 1.00 calc .
H(20) H -0.2168 0.3222 -0.6245 0.1062 Uiso 1.00 calc .
H(21) H -0.2175 0.2888 -0.6922 0.1062 Uiso 1.00 calc .
H(22) H -0.2783 0.2812 -0.6836 0.1062 Uiso 1.00 calc .
H(23) H -0.3126 0.0956 -0.7647 0.1136 Uiso 1.00 calc .
H(24) H -0.2519 0.1069 -0.7734 0.1136 Uiso 1.00 calc .
H(25) H -0.2776 -0.0107 -0.7697 0.1136 Uiso 1.00 calc .
H(26) H 0.2291 0.0555 -0.3297 0.2032 Uiso 1.00 calc .
H(27) H 0.2407 0.1008 -0.3886 0.2032 Uiso 1.00 calc .
H(28) H 0.2712 0.1598 -0.3192 0.2032 Uiso 1.00 calc .
H(29) H 0.1139 0.1404 -0.2796 0.2221 Uiso 1.00 calc .
H(30) H 0.0699 0.0776 -0.3447 0.2221 Uiso 1.00 calc .
H(31) H 0.1402 0.0459 -0.3076 0.2221 Uiso 1.00 calc .
H(32) H 0.0391 0.3894 -0.3536 0.1574 Uiso 1.00 calc .
H(33) H -0.0021 0.3459 -0.4258 0.1574 Uiso 1.00 calc .
H(34) H 0.0156 0.2666 -0.3648 0.1574 Uiso 1.00 calc .
H(35) H 0.1037 0.5140 -0.4048 0.1735 Uiso 1.00 calc .
H(36) H 0.1326 0.4949 -0.4542 0.1735 Uiso 1.00 calc .
H(37) H 0.0629 0.4658 -0.4758 0.1735 Uiso 1.00 calc .
H(38) H 0.2663 0.3500 -0.3836 0.2010 Uiso 1.00 calc .
H(39) H 0.2334 0.2887 -0.4521 0.2010 Uiso 1.00 calc .
H(40) H 0.2150 0.4107 -0.4451 0.2010 Uiso 1.00 calc .
H(41) H -0.0888 0.2617 -0.7988 0.0885 Uiso 1.00 calc .
H(42) H -0.1389 0.3006 -0.9168 0.1267 Uiso 1.00 calc .
H(43) H -0.1519 0.4809 -0.9508 0.1299 Uiso 1.00 calc .
H(44) H -0.1125 0.6328 -0.8794 0.1405 Uiso 1.00 calc .
H(45) H -0.0669 0.5882 -0.7665 0.0944 Uiso 1.00 calc .
H(46) H 0.0766 0.4172 -0.6911 0.0725 Uiso 1.00 calc .
H(47) H 0.1596 0.5439 -0.6566 0.1116 Uiso 1.00 calc .
H(48) H 0.1626 0.7024 -0.5980 0.1302 Uiso 1.00 calc .
H(49) H 0.0813 0.7373 -0.5713 0.1120 Uiso 1.00 calc .
H(50) H -0.0049 0.6201 -0.6070 0.0704 Uiso 1.00 calc .
H(51) H -0.1559 0.5317 -0.7383 0.0694 Uiso 1.00 calc .
H(52) H -0.2222 0.5970 -0.6933 0.0900 Uiso 1.00 calc .
H(53) H -0.1865 0.5852 -0.5757 0.1009 Uiso 1.00 calc .
H(54) H -0.0991 0.4863 -0.5106 0.0969 Uiso 1.00 calc .
H(55) H -0.0386 0.4050 -0.5548 0.0770 Uiso 1.00 calc .
H(56) H -0.0795 0.1377 -0.5815 0.0698 Uiso 1.00 calc .
H(57) H 0.0343 0.1944 -0.4967 0.0698 Uiso 1.00 calc .

loop_
_atom_site_aniso_label
_atom_site_aniso_U_11
_atom_site_aniso_U_22
_atom_site_aniso_U_33
_atom_site_aniso_U_12
_atom_site_aniso_U_13
_atom_site_aniso_U_23
Pd(1) 0.0307(3) 0.0333(3) 0.0439(4) 0.0002(3) 0.0134(3) 0.0039(3)
Pd(2) 0.0291(3) 0.0417(4) 0.0382(4) -0.0013(3) 0.0137(3) 0.0046(4)
Ru(1) 0.0268(3) 0.0386(4) 0.0420(4) -0.0030(3) 0.0152(3) 0.0043(4)
Ru(2) 0.0283(4) 0.0476(4) 0.0335(4) -0.0011(3) 0.0110(3) -0.0006(4)
Ti(1) 0.0361(8) 0.0367(9) 0.0447(10) -0.0041(7) 0.0176(8) -0.0054(8)
Ti(2) 0.0299(8) 0.0420(9) 0.0442(10) 0.0036(7) 0.0191(7) 0.0001(8)
S(1) 0.031(1) 0.037(1) 0.046(1) 0.0006(9) 0.019(1) 0.004(1)
S(2) 0.035(1) 0.040(1) 0.040(1) -0.004(1) 0.0106(9) 0.003(1)
S(3) 0.040(1) 0.034(1) 0.057(2) -0.0023(9) 0.018(1) 0.0076(10)
S(4) 0.0347(10) 0.045(1) 0.048(1) 0.008(1) 0.014(1) 0.011(1)
P 0.033(1) 0.034(1) 0.035(1) -0.0004(9) 0.018(1) 0.0020(10)
O(1) 0.034(2) 0.040(4) 0.041(3) -0.003(3) 0.021(2) -0.008(3)
C(1) 0.12(1) 0.08(1) 0.08(1) 0.031(9) 0.017(9) -0.020(9)
C(2) 0.041(7) 0.14(1) 0.10(1) -0.023(7) -0.007(6) -0.091(9)
C(3) 0.15(1) 0.054(8) 0.13(1) -0.053(7) 0.09(1) -0.073(7)
C(4) 0.121(9) 0.078(8) 0.09(1) 0.051(8) 0.028(9) -0.055(6)
C(5) 0.099(8) 0.13(1) 0.063(8) -0.029(8) 0.061(7) -0.056(7)
C(11) 0.036(5) 0.048(5) 0.082(6) -0.018(3) 0.031(5) 0.001(4)
C(12) 0.041(5) 0.092(6) 0.072(5) -0.009(5) 0.048(4) 0.014(5)
C(13) 0.050(6) 0.092(6) 0.084(6) 0.000(5) 0.062(5) -0.019(5)
C(14) 0.040(5) 0.056(5) 0.097(7) 0.010(3) 0.047(6) 0.013(4)
C(15) 0.028(2) 0.073(5) 0.052(5) 0.009(5) 0.016(3) 0.018(4)
C(16) 0.072(9) 0.043(6) 0.14(1) -0.014(6) 0.042(9) 0.001(7)
C(17) 0.065(8) 0.18(2) 0.074(10) 0.016(10) 0.028(7) 0.075(10)
C(18) 0.09(1) 0.15(2) 0.072(10) -0.01(1) 0.038(9) -0.045(9)
C(19) 0.081(9) 0.062(7) 0.14(1) 0.036(7) 0.070(10) 0.028(8)
C(20) 0.046(7) 0.17(2) 0.052(5) 0.001(9) 0.011(5) 0.019(9)
C(21) 0.067(5) 0.082(7) 0.030(5) -0.004(5) -0.005(3) -0.015(5)
C(22) 0.075(7) 0.136(9) 0.033(3) 0.000(6) 0.012(6) -0.039(5)
C(23) 0.063(6) 0.120(9) 0.052(7) -0.018(5) 0.035(6) -0.060(5)
C(24) 0.082(7) 0.062(4) 0.037(6) -0.005(5) -0.005(5) -0.022(4)
C(25) 0.064(5) 0.071(7) 0.045(6) -0.026(4) -0.021(4) -0.029(5)
C(26) 0.10(1) 0.19(2) 0.10(1) 0.12(1) -0.060(10) -0.07(1)
C(27) 0.30(3) 0.21(2) 0.08(1) -0.15(2) 0.11(2) 0.01(1)
C(28) 0.055(8) 0.23(2) 0.12(1) 0.00(1) 0.047(9) -0.08(1)
C(29) 0.19(2) 0.062(7) 0.08(1) 0.02(1) -0.04(1) -0.019(8)
C(30) 0.12(1) 0.30(3) 0.11(1) -0.16(2) 0.09(1) -0.06(2)
C(31) 0.045(6) 0.078(5) 0.037(2) -0.012(5) 0.025(4) 0.008(4)
C(32) 0.086(9) 0.100(10) 0.052(6) -0.051(8) 0.047(6) -0.029(6)
C(33) 0.074(10) 0.20(2) 0.052(6) -0.06(1) 0.032(7) -0.010(9)
C(34) 0.071(9) 0.21(2) 0.038(7) -0.03(1) 0.021(7) 0.044(9)
C(35) 0.09(1) 0.21(2) 0.044(7) 0.00(1) 0.017(7) 0.043(9)
C(36) 0.093(10) 0.086(8) 0.054(6) 0.000(8) 0.030(7) 0.032(7)
C(37) 0.037(4) 0.034(4) 0.047(6) -0.001(3) 0.003(4) 0.015(4)
C(38) 0.051(6) 0.064(7) 0.082(8) 0.011(4) 0.044(6) 0.017(6)
C(39) 0.058(8) 0.088(9) 0.15(2) -0.013(6) 0.065(9) 0.027(8)
C(40) 0.09(1) 0.10(1) 0.13(1) -0.064(10) 0.05(1) -0.004(9)
C(41) 0.094(10) 0.046(8) 0.12(1) -0.046(7) 0.033(9) -0.021(8)
C(42) 0.061(6) 0.044(6) 0.073(8) -0.002(4) 0.031(6) -0.010(5)
C(43) 0.043(4) 0.031(5) 0.054(4) 0.006(3) 0.036(4) -0.004(4)
C(44) 0.037(5) 0.038(6) 0.079(8) -0.007(4) 0.009(4) -0.001(5)
C(45) 0.060(7) 0.063(8) 0.128(9) 0.017(6) 0.066(8) -0.003(8)
C(46) 0.082(8) 0.080(9) 0.129(9) 0.009(6) 0.082(8) -0.015(8)
C(47) 0.096(10) 0.10(1) 0.078(9) 0.029(8) 0.068(8) -0.007(8)
C(48) 0.058(6) 0.083(8) 0.052(5) -0.011(6) 0.025(5) 0.011(6)

loop_
_atom_type_symbol
_atom_type_description
_atom_type_scat_dispersion_real
_atom_type_scat_dispersion_imag
_atom_type_scat_source
C C 0.003 0.002
;International Tables for Crystallography
(1992, Vol. C, Tables 4.2.6.8 and 6.1.1.1)
;
H H 0.000 0.000
;International Tables for Crystallography
(1992, Vol. C, Table 6.1.1.2)
;
O O 0.011 0.006
;International Tables for Crystallography
(1992, Vol. C, Tables 4.2.6.8 and 6.1.1.1)
;
P P 0.102 0.094
;International Tables for Crystallography
(1992, Vol. C, Tables 4.2.6.8 and 6.1.1.1)
;
Pd Pd -0.999 1.007
;International Tables for Crystallography
(1992, Vol. C, Tables 4.2.6.8 and 6.1.1.1)
;
Ru Ru -1.259 0.836
;International Tables for Crystallography
(1992, Vol. C, Tables 4.2.6.8 and 6.1.1.1)
;
S S 0.125 0.123
;International Tables for Crystallography
(1992, Vol. C, Tables 4.2.6.8 and 6.1.1.1)
;
Ti Ti 0.278 0.446
;International Tables for Crystallography
(1992, Vol. C, Tables 4.2.6.8 and 6.1.1.1)
;

loop_
_geom_angle_atom_site_label_1
_geom_angle_atom_site_label_2
_geom_angle_atom_site_label_3
_geom_angle
_geom_angle_site_symmetry_1
_geom_angle_site_symmetry_2
_geom_angle_site_symmetry_3
_geom_angle_publ_flag
Pd(2) Pd(1) Ti(1) 62.83(5) 1_555 1_555 1_555 yes
Pd(2) Pd(1) Ti(2) 62.47(5) 1_555 1_555 1_555 yes
Pd(2) Pd(1) S(1) 84.47(7) 1_555 1_555 1_555 yes
Pd(2) Pd(1) S(2) 85.26(7) 1_555 1_555 1_555 yes
Pd(2) Pd(1) P 144.27(9) 1_555 1_555 1_555 yes
Pd(2) Pd(1) O(1) 64.8(2) 1_555 1_555 1_555 yes
Ti(1) Pd(1) Ti(2) 76.09(5) 1_555 1_555 1_555 yes
Ti(1) Pd(1) S(1) 50.23(7) 1_555 1_555 1_555 yes
Ti(1) Pd(1) S(2) 126.07(7) 1_555 1_555 1_555 yes
Ti(1) Pd(1) P 137.93(6) 1_555 1_555 1_555 yes
Ti(1) Pd(1) O(1) 39.4(2) 1_555 1_555 1_555 yes
Ti(2) Pd(1) S(1) 125.87(7) 1_555 1_555 1_555 yes
Ti(2) Pd(1) S(2) 50.22(7) 1_555 1_555 1_555 yes
Ti(2) Pd(1) P 138.63(8) 1_555 1_555 1_555 yes
Ti(2) Pd(1) O(1) 39.1(1) 1_555 1_555 1_555 yes
S(1) Pd(1) S(2) 169.4(1) 1_555 1_555 1_555 yes
S(1) Pd(1) P 93.30(9) 1_555 1_555 1_555 yes
S(1) Pd(1) O(1) 89.3(2) 1_555 1_555 1_555 yes
S(2) Pd(1) P 93.47(9) 1_555 1_555 1_555 yes
S(2) Pd(1) O(1) 88.8(1) 1_555 1_555 1_555 yes
P Pd(1) O(1) 150.9(2) 1_555 1_555 1_555 yes
Pd(1) Pd(2) Ru(1) 78.59(3) 1_555 1_555 1_555 yes
Pd(1) Pd(2) Ru(2) 77.16(3) 1_555 1_555 1_555 yes
Pd(1) Pd(2) Ti(1) 57.33(4) 1_555 1_555 1_555 yes
Pd(1) Pd(2) Ti(2) 57.50(4) 1_555 1_555 1_555 yes
Pd(1) Pd(2) S(3) 103.82(8) 1_555 1_555 1_555 yes
Pd(1) Pd(2) S(4) 103.72(9) 1_555 1_555 1_555 yes
Pd(1) Pd(2) H(56) 63.60(3) 1_555 1_555 1_555 no
Pd(1) Pd(2) H(57) 70.01(3) 1_555 1_555 1_555 no
Ru(1) Pd(2) Ru(2) 143.54(4) 1_555 1_555 1_555 yes
Ru(1) Pd(2) Ti(1) 58.11(5) 1_555 1_555 1_555 yes
Ru(1) Pd(2) Ti(2) 126.03(6) 1_555 1_555 1_555 yes
Ru(1) Pd(2) S(3) 53.87(7) 1_555 1_555 1_555 yes
Ru(1) Pd(2) S(4) 160.76(8) 1_555 1_555 1_555 yes
Ru(1) Pd(2) H(56) 29.74(2) 1_555 1_555 1_555 no
Ru(1) Pd(2) H(57) 118.91(4) 1_555 1_555 1_555 no
Ru(2) Pd(2) Ti(1) 125.26(6) 1_555 1_555 1_555 yes
Ru(2) Pd(2) Ti(2) 58.20(5) 1_555 1_555 1_555 yes
Ru(2) Pd(2) S(3) 159.98(10) 1_555 1_555 1_555 yes
Ru(2) Pd(2) S(4) 53.62(7) 1_555 1_555 1_555 yes
Ru(2) Pd(2) H(56) 113.93(4) 1_555 1_555 1_555 no
Ru(2) Pd(2) H(57) 25.74(2) 1_555 1_555 1_555 no
Ti(1) Pd(2) Ti(2) 71.55(6) 1_555 1_555 1_555 yes
Ti(1) Pd(2) S(3) 47.73(9) 1_555 1_555 1_555 yes
Ti(1) Pd(2) S(4) 106.62(9) 1_555 1_555 1_555 yes
Ti(1) Pd(2) H(56) 73.43(5) 1_555 1_555 1_555 no
Ti(1) Pd(2) H(57) 127.02(6) 1_555 1_555 1_555 no
Ti(2) Pd(2) S(3) 105.0(1) 1_555 1_555 1_555 yes
Ti(2) Pd(2) S(4) 47.93(9) 1_555 1_555 1_555 yes
Ti(2) Pd(2) H(56) 120.86(6) 1_555 1_555 1_555 no
Ti(2) Pd(2) H(57) 76.26(5) 1_555 1_555 1_555 no
S(3) Pd(2) S(4) 107.65(10) 1_555 1_555 1_555 yes
S(3) Pd(2) H(56) 83.41(7) 1_555 1_555 1_555 no
S(3) Pd(2) H(57) 172.04(7) 1_555 1_555 1_555 no
S(4) Pd(2) H(56) 165.41(9) 1_555 1_555 1_555 no
S(4) Pd(2) H(57) 79.14(7) 1_555 1_555 1_555 no
H(56) Pd(2) H(57) 89.22(3) 1_555 1_555 1_555 no
Pd(2) Ru(1) Ti(1) 67.11(5) 1_555 1_555 1_555 yes
Pd(2) Ru(1) S(1) 91.38(7) 1_555 1_555 1_555 yes
Pd(2) Ru(1) S(3) 53.62(6) 1_555 1_555 1_555 yes
Pd(2) Ru(1) C(11) 137.0(3) 1_555 1_555 1_555 yes
Pd(2) Ru(1) C(12) 109.5(2) 1_555 1_555 1_555 yes
Pd(2) Ru(1) C(13) 110.9(3) 1_555 1_555 1_555 yes
Pd(2) Ru(1) C(14) 140.0(3) 1_555 1_555 1_555 yes
Pd(2) Ru(1) C(15) 173.1(4) 1_555 1_555 1_555 yes
Pd(2) Ru(1) H(56) 37.61(3) 1_555 1_555 1_555 no
Ti(1) Ru(1) S(1) 51.59(8) 1_555 1_555 1_555 yes
Ti(1) Ru(1) S(3) 51.59(10) 1_555 1_555 1_555 yes
Ti(1) Ru(1) C(11) 119.4(4) 1_555 1_555 1_555 yes
Ti(1) Ru(1) C(12) 146.0(3) 1_555 1_555 1_555 yes
Ti(1) Ru(1) C(13) 176.5(3) 1_555 1_555 1_555 yes
Ti(1) Ru(1) C(14) 141.7(4) 1_555 1_555 1_555 yes
Ti(1) Ru(1) C(15) 119.0(4) 1_555 1_555 1_555 yes
Ti(1) Ru(1) H(56) 85.61(6) 1_555 1_555 1_555 no
S(1) Ru(1) S(3) 102.9(1) 1_555 1_555 1_555 yes
S(1) Ru(1) C(11) 127.2(3) 1_555 1_555 1_555 yes
S(1) Ru(1) C(12) 156.8(3) 1_555 1_555 1_555 yes
S(1) Ru(1) C(13) 126.4(4) 1_555 1_555 1_555 yes
S(1) Ru(1) C(14) 94.5(4) 1_555 1_555 1_555 yes
S(1) Ru(1) C(15) 95.1(4) 1_555 1_555 1_555 yes
S(1) Ru(1) H(56) 77.64(7) 1_555 1_555 1_555 no
S(3) Ru(1) C(11) 95.0(3) 1_555 1_555 1_555 yes
S(3) Ru(1) C(12) 97.8(3) 1_555 1_555 1_555 yes
S(3) Ru(1) C(13) 129.9(3) 1_555 1_555 1_555 yes
S(3) Ru(1) C(14) 158.2(3) 1_555 1_555 1_555 yes
S(3) Ru(1) C(15) 126.6(3) 1_555 1_555 1_555 yes
S(3) Ru(1) H(56) 91.00(7) 1_555 1_555 1_555 no
C(11) Ru(1) C(12) 39.3(5) 1_555 1_555 1_555 yes
C(11) Ru(1) C(13) 64.1(5) 1_555 1_555 1_555 yes
C(11) Ru(1) C(14) 63.7(4) 1_555 1_555 1_555 yes
C(11) Ru(1) C(15) 38.2(4) 1_555 1_555 1_555 yes
C(11) Ru(1) H(56) 151.8(4) 1_555 1_555 1_555 no
C(12) Ru(1) C(13) 37.0(5) 1_555 1_555 1_555 yes
C(12) Ru(1) C(14) 63.1(5) 1_555 1_555 1_555 yes
C(12) Ru(1) C(15) 63.7(4) 1_555 1_555 1_555 yes
C(12) Ru(1) H(56) 112.6(3) 1_555 1_555 1_555 no
C(13) Ru(1) C(14) 38.3(5) 1_555 1_555 1_555 yes
C(13) Ru(1) C(15) 63.2(4) 1_555 1_555 1_555 yes
C(13) Ru(1) H(56) 91.2(3) 1_555 1_555 1_555 no
C(14) Ru(1) C(15) 37.2(4) 1_555 1_555 1_555 yes
C(14) Ru(1) H(56) 105.8(3) 1_555 1_555 1_555 no
C(15) Ru(1) H(56) 142.2(3) 1_555 1_555 1_555 no
Pd(2) Ru(2) Ti(2) 66.58(5) 1_555 1_555 1_555 yes
Pd(2) Ru(2) S(2) 91.86(7) 1_555 1_555 1_555 yes
Pd(2) Ru(2) S(4) 53.58(7) 1_555 1_555 1_555 yes
Pd(2) Ru(2) C(21) 138.1(4) 1_555 1_555 1_555 yes
Pd(2) Ru(2) C(22) 110.7(4) 1_555 1_555 1_555 yes
Pd(2) Ru(2) C(23) 112.2(4) 1_555 1_555 1_555 yes
Pd(2) Ru(2) C(24) 139.2(4) 1_555 1_555 1_555 yes
Pd(2) Ru(2) C(25) 174.3(4) 1_555 1_555 1_555 yes
Pd(2) Ru(2) H(57) 37.63(3) 1_555 1_555 1_555 no
Ti(2) Ru(2) S(2) 51.57(8) 1_555 1_555 1_555 yes
Ti(2) Ru(2) S(4) 51.55(9) 1_555 1_555 1_555 yes
Ti(2) Ru(2) C(21) 120.8(4) 1_555 1_555 1_555 yes
Ti(2) Ru(2) C(22) 146.6(4) 1_555 1_555 1_555 yes
Ti(2) Ru(2) C(23) 174.3(3) 1_555 1_555 1_555 yes
Ti(2) Ru(2) C(24) 141.0(4) 1_555 1_555 1_555 yes
Ti(2) Ru(2) C(25) 118.5(4) 1_555 1_555 1_555 yes
Ti(2) Ru(2) H(57) 92.59(6) 1_555 1_555 1_555 no
S(2) Ru(2) S(4) 102.9(1) 1_555 1_555 1_555 yes
S(2) Ru(2) C(21) 126.1(4) 1_555 1_555 1_555 yes
S(2) Ru(2) C(22) 155.3(4) 1_555 1_555 1_555 yes
S(2) Ru(2) C(23) 123.6(4) 1_555 1_555 1_555 yes
S(2) Ru(2) C(24) 92.7(4) 1_555 1_555 1_555 yes
S(2) Ru(2) C(25) 93.6(4) 1_555 1_555 1_555 yes
S(2) Ru(2) H(57) 87.66(8) 1_555 1_555 1_555 no
S(4) Ru(2) C(21) 96.5(4) 1_555 1_555 1_555 yes
S(4) Ru(2) C(22) 98.7(4) 1_555 1_555 1_555 yes
S(4) Ru(2) C(23) 132.7(4) 1_555 1_555 1_555 yes
S(4) Ru(2) C(24) 160.1(3) 1_555 1_555 1_555 yes
S(4) Ru(2) C(25) 126.6(3) 1_555 1_555 1_555 yes
S(4) Ru(2) H(57) 90.91(8) 1_555 1_555 1_555 no
C(21) Ru(2) C(22) 38.3(6) 1_555 1_555 1_555 yes
C(21) Ru(2) C(23) 64.1(5) 1_555 1_555 1_555 yes
C(21) Ru(2) C(24) 64.0(5) 1_555 1_555 1_555 yes
C(21) Ru(2) C(25) 37.8(5) 1_555 1_555 1_555 yes
C(21) Ru(2) H(57) 142.1(4) 1_555 1_555 1_555 no
C(22) Ru(2) C(23) 39.1(6) 1_555 1_555 1_555 yes
C(22) Ru(2) C(24) 63.8(6) 1_555 1_555 1_555 yes
C(22) Ru(2) C(25) 63.7(6) 1_555 1_555 1_555 yes
C(22) Ru(2) H(57) 103.9(4) 1_555 1_555 1_555 no
C(23) Ru(2) C(24) 36.7(6) 1_555 1_555 1_555 yes
C(23) Ru(2) C(25) 63.1(6) 1_555 1_555 1_555 yes
C(23) Ru(2) H(57) 83.8(3) 1_555 1_555 1_555 no
C(24) Ru(2) C(25) 38.7(5) 1_555 1_555 1_555 yes
C(24) Ru(2) H(57) 102.2(4) 1_555 1_555 1_555 no
C(25) Ru(2) H(57) 140.8(4) 1_555 1_555 1_555 no
Pd(1) Ti(1) Pd(2) 59.84(4) 1_555 1_555 1_555 yes
Pd(1) Ti(1) Ru(1) 78.26(5) 1_555 1_555 1_555 yes
Pd(1) Ti(1) S(1) 51.83(7) 1_555 1_555 1_555 yes
Pd(1) Ti(1) S(3) 106.67(9) 1_555 1_555 1_555 yes
Pd(1) Ti(1) O(1) 52.0(2) 1_555 1_555 1_555 yes
Pd(1) Ti(1) C(1) 113.9(4) 1_555 1_555 1_555 yes
Pd(1) Ti(1) C(2) 137.8(5) 1_555 1_555 1_555 yes
Pd(1) Ti(1) C(3) 166.8(5) 1_555 1_555 1_555 yes
Pd(1) Ti(1) C(4) 139.5(5) 1_555 1_555 1_555 yes
Pd(1) Ti(1) C(5) 112.9(4) 1_555 1_555 1_555 yes
Pd(2) Ti(1) Ru(1) 54.78(5) 1_555 1_555 1_555 yes
Pd(2) Ti(1) S(1) 83.34(9) 1_555 1_555 1_555 yes
Pd(2) Ti(1) S(3) 48.13(7) 1_555 1_555 1_555 yes
Pd(2) Ti(1) O(1) 66.6(2) 1_555 1_555 1_555 yes
Pd(2) Ti(1) C(1) 171.7(4) 1_555 1_555 1_555 yes
Pd(2) Ti(1) C(2) 150.1(5) 1_555 1_555 1_555 yes
Pd(2) Ti(1) C(3) 133.3(5) 1_555 1_555 1_555 yes
Pd(2) Ti(1) C(4) 132.2(3) 1_555 1_555 1_555 yes
Pd(2) Ti(1) C(5) 152.0(4) 1_555 1_555 1_555 yes
Ru(1) Ti(1) S(1) 52.19(10) 1_555 1_555 1_555 yes
Ru(1) Ti(1) S(3) 52.28(9) 1_555 1_555 1_555 yes
Ru(1) Ti(1) O(1) 116.9(2) 1_555 1_555 1_555 yes
Ru(1) Ti(1) C(1) 120.1(5) 1_555 1_555 1_555 yes
Ru(1) Ti(1) C(2) 100.4(5) 1_555 1_555 1_555 yes
Ru(1) Ti(1) C(3) 110.3(6) 1_555 1_555 1_555 yes
Ru(1) Ti(1) C(4) 142.2(5) 1_555 1_555 1_555 yes
Ru(1) Ti(1) C(5) 153.2(4) 1_555 1_555 1_555 yes
S(1) Ti(1) S(3) 104.1(1) 1_555 1_555 1_555 yes
S(1) Ti(1) O(1) 103.3(2) 1_555 1_555 1_555 yes
S(1) Ti(1) C(1) 88.4(4) 1_555 1_555 1_555 yes
S(1) Ti(1) C(2) 93.7(5) 1_555 1_555 1_555 yes
S(1) Ti(1) C(3) 124.9(5) 1_555 1_555 1_555 yes
S(1) Ti(1) C(4) 144.4(4) 1_555 1_555 1_555 yes
S(1) Ti(1) C(5) 114.4(4) 1_555 1_555 1_555 yes
S(3) Ti(1) O(1) 103.3(2) 1_555 1_555 1_555 yes
S(3) Ti(1) C(1) 135.9(5) 1_555 1_555 1_555 yes
S(3) Ti(1) C(2) 104.9(5) 1_555 1_555 1_555 yes
S(3) Ti(1) C(3) 86.5(5) 1_555 1_555 1_555 yes
S(3) Ti(1) C(4) 101.7(4) 1_555 1_555 1_555 yes
S(3) Ti(1) C(5) 136.3(4) 1_555 1_555 1_555 yes
O(1) Ti(1) C(1) 114.8(6) 1_555 1_555 1_555 yes
O(1) Ti(1) C(2) 142.1(6) 1_555 1_555 1_555 yes
O(1) Ti(1) C(3) 126.8(6) 1_555 1_555 1_555 yes
O(1) Ti(1) C(4) 93.9(5) 1_555 1_555 1_555 yes
O(1) Ti(1) C(5) 87.6(5) 1_555 1_555 1_555 yes
C(1) Ti(1) C(2) 31.2(7) 1_555 1_555 1_555 yes
C(1) Ti(1) C(3) 53.2(6) 1_555 1_555 1_555 yes
C(1) Ti(1) C(4) 56.1(6) 1_555 1_555 1_555 yes
C(1) Ti(1) C(5) 33.5(6) 1_555 1_555 1_555 yes
C(2) Ti(1) C(3) 32.7(6) 1_555 1_555 1_555 yes
C(2) Ti(1) C(4) 55.9(6) 1_555 1_555 1_555 yes
C(2) Ti(1) C(5) 54.5(6) 1_555 1_555 1_555 yes
C(3) Ti(1) C(4) 33.6(8) 1_555 1_555 1_555 yes
C(3) Ti(1) C(5) 55.0(8) 1_555 1_555 1_555 yes
C(4) Ti(1) C(5) 34.8(6) 1_555 1_555 1_555 yes
Pd(1) Ti(2) Pd(2) 60.03(4) 1_555 1_555 1_555 yes
Pd(1) Ti(2) Ru(2) 77.02(5) 1_555 1_555 1_555 yes
Pd(1) Ti(2) S(2) 51.27(7) 1_555 1_555 1_555 yes
Pd(1) Ti(2) S(4) 106.7(1) 1_555 1_555 1_555 yes
Pd(1) Ti(2) O(1) 52.0(2) 1_555 1_555 1_555 yes
Pd(1) Ti(2) C(6A) 142.2(6) 1_555 1_555 1_555 yes
Pd(1) Ti(2) C(7A) 168.3(6) 1_555 1_555 1_555 yes
Pd(1) Ti(2) C(8A) 136.1(5) 1_555 1_555 1_555 yes
Pd(1) Ti(2) C(9A) 111.7(5) 1_555 1_555 1_555 yes
Pd(1) Ti(2) C(10A) 114.3(4) 1_555 1_555 1_555 yes
Pd(1) Ti(2) C(6B) 124.8(4) 1_555 1_555 1_555 yes
Pd(1) Ti(2) C(7B) 157.1(7) 1_555 1_555 1_555 yes
Pd(1) Ti(2) C(8B) 158.7(6) 1_555 1_555 1_555 yes
Pd(1) Ti(2) C(9B) 125.0(4) 1_555 1_555 1_555 yes
Pd(1) Ti(2) C(10B) 110.7(5) 1_555 1_555 1_555 yes
Pd(2) Ti(2) Ru(2) 55.22(5) 1_555 1_555 1_555 yes
Pd(2) Ti(2) S(2) 84.2(1) 1_555 1_555 1_555 yes
Pd(2) Ti(2) S(4) 48.52(8) 1_555 1_555 1_555 yes
Pd(2) Ti(2) O(1) 67.1(3) 1_555 1_555 1_555 yes
Pd(2) Ti(2) C(6A) 144.6(5) 1_555 1_555 1_555 yes
Pd(2) Ti(2) C(7A) 130.3(6) 1_555 1_555 1_555 yes
Pd(2) Ti(2) C(8A) 134.8(5) 1_555 1_555 1_555 yes
Pd(2) Ti(2) C(9A) 155.5(5) 1_555 1_555 1_555 yes
Pd(2) Ti(2) C(10A) 168.3(5) 1_555 1_555 1_555 yes
Pd(2) Ti(2) C(6B) 155.8(7) 1_555 1_555 1_555 yes
Pd(2) Ti(2) C(7B) 134.5(5) 1_555 1_555 1_555 yes
Pd(2) Ti(2) C(8B) 129.2(7) 1_555 1_555 1_555 yes
Pd(2) Ti(2) C(9B) 144.0(6) 1_555 1_555 1_555 yes
Pd(2) Ti(2) C(10B) 168.9(5) 1_555 1_555 1_555 yes
Ru(2) Ti(2) S(2) 51.84(9) 1_555 1_555 1_555 yes
Ru(2) Ti(2) S(4) 52.27(8) 1_555 1_555 1_555 yes
Ru(2) Ti(2) O(1) 116.9(3) 1_555 1_555 1_555 yes
Ru(2) Ti(2) C(6A) 97.3(5) 1_555 1_555 1_555 yes
Ru(2) Ti(2) C(7A) 112.9(5) 1_555 1_555 1_555 yes
Ru(2) Ti(2) C(8A) 146.8(5) 1_555 1_555 1_555 yes
Ru(2) Ti(2) C(9A) 148.8(5) 1_555 1_555 1_555 yes
Ru(2) Ti(2) C(10A) 114.6(6) 1_555 1_555 1_555 yes
Ru(2) Ti(2) C(6B) 101.2(7) 1_555 1_555 1_555 yes
Ru(2) Ti(2) C(7B) 97.5(5) 1_555 1_555 1_555 yes
Ru(2) Ti(2) C(8B) 124.3(6) 1_555 1_555 1_555 yes
Ru(2) Ti(2) C(9B) 154.3(4) 1_555 1_555 1_555 yes
Ru(2) Ti(2) C(10B) 131.4(5) 1_555 1_555 1_555 yes
S(2) Ti(2) S(4) 103.9(1) 1_555 1_555 1_555 yes
S(2) Ti(2) O(1) 102.5(2) 1_555 1_555 1_555 yes
S(2) Ti(2) C(6A) 95.6(6) 1_555 1_555 1_555 yes
S(2) Ti(2) C(7A) 129.4(5) 1_555 1_555 1_555 yes
S(2) Ti(2) C(8A) 140.8(6) 1_555 1_555 1_555 yes
S(2) Ti(2) C(9A) 109.0(7) 1_555 1_555 1_555 yes
S(2) Ti(2) C(10A) 84.6(4) 1_555 1_555 1_555 yes
S(2) Ti(2) C(6B) 83.9(5) 1_555 1_555 1_555 yes
S(2) Ti(2) C(7B) 107.8(6) 1_555 1_555 1_555 yes
S(2) Ti(2) C(8B) 139.8(5) 1_555 1_555 1_555 yes
S(2) Ti(2) C(9B) 128.6(6) 1_555 1_555 1_555 yes
S(2) Ti(2) C(10B) 94.4(6) 1_555 1_555 1_555 yes
S(4) Ti(2) O(1) 105.4(3) 1_555 1_555 1_555 yes
S(4) Ti(2) C(6A) 98.1(5) 1_555 1_555 1_555 yes
S(4) Ti(2) C(7A) 84.6(6) 1_555 1_555 1_555 yes
S(4) Ti(2) C(8A) 106.9(6) 1_555 1_555 1_555 yes
S(4) Ti(2) C(9A) 139.8(6) 1_555 1_555 1_555 yes
S(4) Ti(2) C(10A) 132.2(6) 1_555 1_555 1_555 yes
S(4) Ti(2) C(6B) 115.0(7) 1_555 1_555 1_555 yes
S(4) Ti(2) C(7B) 86.1(5) 1_555 1_555 1_555 yes
S(4) Ti(2) C(8B) 88.9(7) 1_555 1_555 1_555 yes
S(4) Ti(2) C(9B) 121.3(6) 1_555 1_555 1_555 yes
S(4) Ti(2) C(10B) 142.0(5) 1_555 1_555 1_555 yes
O(1) Ti(2) C(6A) 145.6(6) 1_555 1_555 1_555 yes
O(1) Ti(2) C(7A) 123.4(5) 1_555 1_555 1_555 yes
O(1) Ti(2) C(8A) 92.2(5) 1_555 1_555 1_555 yes
O(1) Ti(2) C(9A) 89.5(5) 1_555 1_555 1_555 yes
O(1) Ti(2) C(10A) 118.7(7) 1_555 1_555 1_555 yes
O(1) Ti(2) C(6B) 136.3(8) 1_555 1_555 1_555 yes
O(1) Ti(2) C(7B) 143.8(6) 1_555 1_555 1_555 yes
O(1) Ti(2) C(8B) 110.6(5) 1_555 1_555 1_555 yes
O(1) Ti(2) C(9B) 88.7(5) 1_555 1_555 1_555 yes
O(1) Ti(2) C(10B) 102.6(5) 1_555 1_555 1_555 yes
C(6A) Ti(2) C(7A) 34.1(8) 1_555 1_555 1_555 yes
C(6A) Ti(2) C(8A) 56.6(7) 1_555 1_555 1_555 yes
C(6A) Ti(2) C(9A) 56.8(7) 1_555 1_555 1_555 yes
C(6A) Ti(2) C(10A) 34.2(8) 1_555 1_555 1_555 yes
C(6A) Ti(2) C(6B) 18.7(8) 1_555 1_555 1_555 yes
C(6A) Ti(2) C(7B) 15.3(9) 1_555 1_555 1_555 yes
C(6A) Ti(2) C(8B) 44.4(8) 1_555 1_555 1_555 yes
C(6A) Ti(2) C(9B) 57.4(7) 1_555 1_555 1_555 yes
C(6A) Ti(2) C(10B) 46.5(7) 1_555 1_555 1_555 yes
C(7A) Ti(2) C(8A) 34.0(7) 1_555 1_555 1_555 yes
C(7A) Ti(2) C(9A) 56.6(8) 1_555 1_555 1_555 yes
C(7A) Ti(2) C(10A) 56.7(7) 1_555 1_555 1_555 yes
C(7A) Ti(2) C(6B) 49.1(7) 1_555 1_555 1_555 yes
C(7A) Ti(2) C(7B) 21.9(8) 1_555 1_555 1_555 yes
C(7A) Ti(2) C(8B) 12.8(7) 1_555 1_555 1_555 yes
C(7A) Ti(2) C(9B) 43.8(7) 1_555 1_555 1_555 yes
C(7A) Ti(2) C(10B) 58.4(8) 1_555 1_555 1_555 yes
C(8A) Ti(2) C(9A) 34.1(9) 1_555 1_555 1_555 yes
C(8A) Ti(2) C(10A) 56.7(7) 1_555 1_555 1_555 yes
C(8A) Ti(2) C(6B) 61.4(7) 1_555 1_555 1_555 yes
C(8A) Ti(2) C(7B) 51.7(7) 1_555 1_555 1_555 yes
C(8A) Ti(2) C(8B) 22.6(8) 1_555 1_555 1_555 yes
C(8A) Ti(2) C(9B) 14.5(8) 1_555 1_555 1_555 yes
C(8A) Ti(2) C(10B) 46.6(8) 1_555 1_555 1_555 yes
C(9A) Ti(2) C(10A) 34.2(8) 1_555 1_555 1_555 yes
C(9A) Ti(2) C(6B) 48.6(8) 1_555 1_555 1_555 yes
C(9A) Ti(2) C(7B) 62.4(6) 1_555 1_555 1_555 yes
C(9A) Ti(2) C(8B) 51.0(9) 1_555 1_555 1_555 yes
C(9A) Ti(2) C(9B) 20.0(9) 1_555 1_555 1_555 yes
C(9A) Ti(2) C(10B) 17.6(8) 1_555 1_555 1_555 yes
C(10A) Ti(2) C(6B) 17.9(9) 1_555 1_555 1_555 yes
C(10A) Ti(2) C(7B) 47.4(7) 1_555 1_555 1_555 yes
C(10A) Ti(2) C(8B) 60.0(7) 1_555 1_555 1_555 yes
C(10A) Ti(2) C(9B) 47.7(8) 1_555 1_555 1_555 yes
C(10A) Ti(2) C(10B) 17.3(8) 1_555 1_555 1_555 yes
C(6B) Ti(2) C(7B) 33.6(8) 1_555 1_555 1_555 yes
C(6B) Ti(2) C(8B) 56.5(7) 1_555 1_555 1_555 yes
C(6B) Ti(2) C(9B) 56.7(8) 1_555 1_555 1_555 yes
C(6B) Ti(2) C(10B) 33.8(9) 1_555 1_555 1_555 yes
C(7B) Ti(2) C(8B) 34.2(8) 1_555 1_555 1_555 yes
C(7B) Ti(2) C(9B) 57.0(6) 1_555 1_555 1_555 yes
C(7B) Ti(2) C(10B) 56.4(7) 1_555 1_555 1_555 yes
C(8B) Ti(2) C(9B) 34.7(8) 1_555 1_555 1_555 yes
C(8B) Ti(2) C(10B) 57.1(9) 1_555 1_555 1_555 yes
C(9B) Ti(2) C(10B) 34.5(8) 1_555 1_555 1_555 yes
Pd(1) S(1) Ru(1) 102.62(9) 1_555 1_555 1_555 yes
Pd(1) S(1) Ti(1) 77.94(9) 1_555 1_555 1_555 yes
Ru(1) S(1) Ti(1) 76.22(10) 1_555 1_555 1_555 yes
Pd(1) S(2) Ru(2) 101.9(1) 1_555 1_555 1_555 yes
Pd(1) S(2) Ti(2) 78.51(9) 1_555 1_555 1_555 yes
Ru(2) S(2) Ti(2) 76.60(10) 1_555 1_555 1_555 yes
Pd(2) S(3) Ru(1) 72.51(8) 1_555 1_555 1_555 yes
Pd(2) S(3) Ti(1) 84.1(1) 1_555 1_555 1_555 yes
Ru(1) S(3) Ti(1) 76.13(10) 1_555 1_555 1_555 yes
Pd(2) S(4) Ru(2) 72.79(9) 1_555 1_555 1_555 yes
Pd(2) S(4) Ti(2) 83.55(10) 1_555 1_555 1_555 yes
Ru(2) S(4) Ti(2) 76.2(1) 1_555 1_555 1_555 yes
Pd(1) P C(31) 116.2(4) 1_555 1_555 1_555 yes
Pd(1) P C(37) 116.7(3) 1_555 1_555 1_555 yes
Pd(1) P C(43) 110.6(3) 1_555 1_555 1_555 yes
C(31) P C(37) 100.9(5) 1_555 1_555 1_555 yes
C(31) P C(43) 107.7(5) 1_555 1_555 1_555 yes
C(37) P C(43) 103.6(5) 1_555 1_555 1_555 yes
Pd(1) O(1) Ti(1) 88.6(3) 1_555 1_555 1_555 yes
Pd(1) O(1) Ti(2) 88.9(2) 1_555 1_555 1_555 yes
Ti(1) O(1) Ti(2) 153.7(5) 1_555 1_555 1_555 yes
C(50) O(3) C(53) 96.13(1) 1_555 1_555 1_555 yes
Ti(1) C(1) C(2) 72(1) 1_555 1_555 1_555 yes
Ti(1) C(1) C(5) 71.0(9) 1_555 1_555 1_555 yes
Ti(1) C(1) H(1) 122(1) 1_555 1_555 1_555 no
C(2) C(1) C(5) 109(1) 1_555 1_555 1_555 yes
C(2) C(1) H(1) 125(2) 1_555 1_555 1_555 no
C(5) C(1) H(1) 125(2) 1_555 1_555 1_555 no
Ti(1) C(2) C(1) 76.1(10) 1_555 1_555 1_555 yes
Ti(1) C(2) C(3) 74.3(9) 1_555 1_555 1_555 yes
Ti(1) C(2) H(2) 116(1) 1_555 1_555 1_555 no
C(1) C(2) C(3) 109(1) 1_555 1_555 1_555 yes
C(1) C(2) H(2) 125(1) 1_555 1_555 1_555 no
C(3) C(2) H(2) 125(2) 1_555 1_555 1_555 no
Ti(1) C(3) C(2) 72.9(10) 1_555 1_555 1_555 yes
Ti(1) C(3) C(4) 72.3(9) 1_555 1_555 1_555 yes
Ti(1) C(3) H(3) 121(1) 1_555 1_555 1_555 no
C(2) C(3) C(4) 109(1) 1_555 1_555 1_555 yes
C(2) C(3) H(3) 125(2) 1_555 1_555 1_555 no
C(4) C(3) H(3) 124(1) 1_555 1_555 1_555 no
Ti(1) C(4) C(3) 74(1) 1_555 1_555 1_555 yes
Ti(1) C(4) C(5) 72.1(10) 1_555 1_555 1_555 yes
Ti(1) C(4) H(4) 117(1) 1_555 1_555 1_555 no
C(3) C(4) C(5) 103(1) 1_555 1_555 1_555 yes
C(3) C(4) H(4) 128(1) 1_555 1_555 1_555 no
C(5) C(4) H(4) 128(1) 1_555 1_555 1_555 no
Ti(1) C(5) C(1) 75(1) 1_555 1_555 1_555 yes
Ti(1) C(5) C(4) 73(1) 1_555 1_555 1_555 yes
Ti(1) C(5) H(5) 117(1) 1_555 1_555 1_555 no
C(1) C(5) C(4) 107(1) 1_555 1_555 1_555 yes
C(1) C(5) H(5) 126(1) 1_555 1_555 1_555 no
C(4) C(5) H(5) 125(1) 1_555 1_555 1_555 no
Ru(1) C(11) C(12) 70.6(7) 1_555 1_555 1_555 yes
Ru(1) C(11) C(15) 70.2(6) 1_555 1_555 1_555 yes
Ru(1) C(11) C(16) 126(1) 1_555 1_555 1_555 yes
C(12) C(11) C(15) 105.2(10) 1_555 1_555 1_555 yes
C(12) C(11) C(16) 126(1) 1_555 1_555 1_555 yes
C(15) C(11) C(16) 128(1) 1_555 1_555 1_555 yes
Ru(1) C(12) C(11) 70.1(8) 1_555 1_555 1_555 yes
Ru(1) C(12) C(13) 72.9(9) 1_555 1_555 1_555 yes
Ru(1) C(12) C(17) 127.2(9) 1_555 1_555 1_555 yes
C(11) C(12) C(13) 109(1) 1_555 1_555 1_555 yes
C(11) C(12) C(17) 124(1) 1_555 1_555 1_555 yes
C(13) C(12) C(17) 125(1) 1_555 1_555 1_555 yes
Ru(1) C(13) C(12) 70.1(9) 1_555 1_555 1_555 yes
Ru(1) C(13) C(14) 71.4(8) 1_555 1_555 1_555 yes
Ru(1) C(13) C(18) 127(1) 1_555 1_555 1_555 yes
C(12) C(13) C(14) 107(1) 1_555 1_555 1_555 yes
C(12) C(13) C(18) 127(1) 1_555 1_555 1_555 yes
C(14) C(13) C(18) 124(1) 1_555 1_555 1_555 yes
Ru(1) C(14) C(13) 70.4(7) 1_555 1_555 1_555 yes
Ru(1) C(14) C(15) 68.6(6) 1_555 1_555 1_555 yes
Ru(1) C(14) C(19) 127(1) 1_555 1_555 1_555 yes
C(13) C(14) C(15) 106(1) 1_555 1_555 1_555 yes
C(13) C(14) C(19) 126(1) 1_555 1_555 1_555 yes
C(15) C(14) C(19) 126(1) 1_555 1_555 1_555 yes
Ru(1) C(15) C(11) 71.6(6) 1_555 1_555 1_555 yes
Ru(1) C(15) C(14) 74.3(6) 1_555 1_555 1_555 yes
Ru(1) C(15) C(20) 127(1) 1_555 1_555 1_555 yes
C(11) C(15) C(14) 111(1) 1_555 1_555 1_555 yes
C(11) C(15) C(20) 124(1) 1_555 1_555 1_555 yes
C(14) C(15) C(20) 123(1) 1_555 1_555 1_555 yes
C(11) C(16) H(11) 109(1) 1_555 1_555 1_555 no
C(11) C(16) H(12) 109(1) 1_555 1_555 1_555 no
C(11) C(16) H(13) 109(1) 1_555 1_555 1_555 no
H(11) C(16) H(12) 109(1) 1_555 1_555 1_555 no
H(11) C(16) H(13) 109(1) 1_555 1_555 1_555 no
H(12) C(16) H(13) 109(1) 1_555 1_555 1_555 no
C(12) C(17) H(14) 109(1) 1_555 1_555 1_555 no
C(12) C(17) H(15) 109(1) 1_555 1_555 1_555 no
C(12) C(17) H(16) 109(1) 1_555 1_555 1_555 no
H(14) C(17) H(15) 109(1) 1_555 1_555 1_555 no
H(14) C(17) H(16) 109(1) 1_555 1_555 1_555 no
H(15) C(17) H(16) 109(1) 1_555 1_555 1_555 no
C(13) C(18) H(17) 109(1) 1_555 1_555 1_555 no
C(13) C(18) H(18) 109(1) 1_555 1_555 1_555 no
C(13) C(18) H(19) 109(1) 1_555 1_555 1_555 no
H(17) C(18) H(18) 109(1) 1_555 1_555 1_555 no
H(17) C(18) H(19) 109(1) 1_555 1_555 1_555 no
H(18) C(18) H(19) 109(1) 1_555 1_555 1_555 no
C(14) C(19) H(20) 109(1) 1_555 1_555 1_555 no
C(14) C(19) H(21) 109(1) 1_555 1_555 1_555 no
C(14) C(19) H(22) 109(1) 1_555 1_555 1_555 no
H(20) C(19) H(21) 109(1) 1_555 1_555 1_555 no
H(20) C(19) H(22) 109(1) 1_555 1_555 1_555 no
H(21) C(19) H(22) 109(1) 1_555 1_555 1_555 no
C(15) C(20) H(23) 109(1) 1_555 1_555 1_555 no
C(15) C(20) H(24) 109(1) 1_555 1_555 1_555 no
C(15) C(20) H(25) 109(1) 1_555 1_555 1_555 no
H(23) C(20) H(24) 109(1) 1_555 1_555 1_555 no
H(23) C(20) H(25) 109(1) 1_555 1_555 1_555 no
H(24) C(20) H(25) 109(1) 1_555 1_555 1_555 no
Ru(2) C(21) C(22) 72.2(6) 1_555 1_555 1_555 yes
Ru(2) C(21) C(25) 72.2(6) 1_555 1_555 1_555 yes
Ru(2) C(21) C(26) 126(1) 1_555 1_555 1_555 yes
C(22) C(21) C(25) 109(1) 1_555 1_555 1_555 yes
C(22) C(21) C(26) 131(1) 1_555 1_555 1_555 yes
C(25) C(21) C(26) 118(1) 1_555 1_555 1_555 yes
Ru(2) C(22) C(21) 69.5(7) 1_555 1_555 1_555 yes
Ru(2) C(22) C(23) 70.0(7) 1_555 1_555 1_555 yes
Ru(2) C(22) C(27) 130(1) 1_555 1_555 1_555 yes
C(21) C(22) C(23) 105(1) 1_555 1_555 1_555 yes
C(21) C(22) C(27) 128(1) 1_555 1_555 1_555 yes
C(23) C(22) C(27) 125(1) 1_555 1_555 1_555 yes
Ru(2) C(23) C(22) 70.9(8) 1_555 1_555 1_555 yes
Ru(2) C(23) C(24) 73.0(9) 1_555 1_555 1_555 yes
Ru(2) C(23) C(28) 129.3(9) 1_555 1_555 1_555 yes
C(22) C(23) C(24) 109(1) 1_555 1_555 1_555 yes
C(22) C(23) C(28) 125(1) 1_555 1_555 1_555 yes
C(24) C(23) C(28) 124(1) 1_555 1_555 1_555 yes
Ru(2) C(24) C(23) 70.3(8) 1_555 1_555 1_555 yes
Ru(2) C(24) C(25) 69.6(7) 1_555 1_555 1_555 yes
Ru(2) C(24) C(29) 129.7(9) 1_555 1_555 1_555 yes
C(23) C(24) C(25) 107(1) 1_555 1_555 1_555 yes
C(23) C(24) C(29) 125(1) 1_555 1_555 1_555 yes
C(25) C(24) C(29) 127(1) 1_555 1_555 1_555 yes
Ru(2) C(25) C(21) 70.0(6) 1_555 1_555 1_555 yes
Ru(2) C(25) C(24) 71.8(7) 1_555 1_555 1_555 yes
Ru(2) C(25) C(30) 124(1) 1_555 1_555 1_555 yes
C(21) C(25) C(24) 108(1) 1_555 1_555 1_555 yes
C(21) C(25) C(30) 126(1) 1_555 1_555 1_555 yes
C(24) C(25) C(30) 125(1) 1_555 1_555 1_555 yes
C(21) C(26) H(26) 109(1) 1_555 1_555 1_555 no
C(21) C(26) H(27) 109(1) 1_555 1_555 1_555 no
C(21) C(26) H(28) 109(1) 1_555 1_555 1_555 no
H(26) C(26) H(27) 109(2) 1_555 1_555 1_555 no
H(26) C(26) H(28) 109(1) 1_555 1_555 1_555 no
H(27) C(26) H(28) 109(2) 1_555 1_555 1_555 no
C(22) C(27) H(29) 109(2) 1_555 1_555 1_555 no
C(22) C(27) H(30) 109(1) 1_555 1_555 1_555 no
C(22) C(27) H(31) 109(2) 1_555 1_555 1_555 no
H(29) C(27) H(30) 109(3) 1_555 1_555 1_555 no
H(29) C(27) H(31) 109(1) 1_555 1_555 1_555 no
H(30) C(27) H(31) 109(2) 1_555 1_555 1_555 no
C(23) C(28) H(32) 109(1) 1_555 1_555 1_555 no
C(23) C(28) H(33) 109(1) 1_555 1_555 1_555 no
C(23) C(28) H(34) 109(1) 1_555 1_555 1_555 no
H(32) C(28) H(33) 109(2) 1_555 1_555 1_555 no
H(32) C(28) H(34) 109(2) 1_555 1_555 1_555 no
H(33) C(28) H(34) 109(1) 1_555 1_555 1_555 no
C(24) C(29) H(35) 109(1) 1_555 1_555 1_555 no
C(24) C(29) H(36) 109(1) 1_555 1_555 1_555 no
C(24) C(29) H(37) 109(1) 1_555 1_555 1_555 no
H(35) C(29) H(36) 109(1) 1_555 1_555 1_555 no
H(35) C(29) H(37) 109(2) 1_555 1_555 1_555 no
H(36) C(29) H(37) 109(1) 1_555 1_555 1_555 no
C(25) C(30) H(38) 109(1) 1_555 1_555 1_555 no
C(25) C(30) H(39) 109(2) 1_555 1_555 1_555 no
C(25) C(30) H(40) 109(1) 1_555 1_555 1_555 no
H(38) C(30) H(39) 109(2) 1_555 1_555 1_555 no
H(38) C(30) H(40) 109(2) 1_555 1_555 1_555 no
H(39) C(30) H(40) 109(2) 1_555 1_555 1_555 no
P C(31) C(32) 122.0(9) 1_555 1_555 1_555 yes
P C(31) C(36) 120.5(9) 1_555 1_555 1_555 yes
C(32) C(31) C(36) 117(1) 1_555 1_555 1_555 yes
C(31) C(32) C(33) 118(1) 1_555 1_555 1_555 yes
C(31) C(32) H(41) 120(1) 1_555 1_555 1_555 no
C(33) C(32) H(41) 120(1) 1_555 1_555 1_555 no
C(32) C(33) C(34) 117(1) 1_555 1_555 1_555 yes
C(32) C(33) H(42) 121(1) 1_555 1_555 1_555 no
C(34) C(33) H(42) 121(1) 1_555 1_555 1_555 no
C(33) C(34) C(35) 127(1) 1_555 1_555 1_555 yes
C(33) C(34) H(43) 116(1) 1_555 1_555 1_555 no
C(35) C(34) H(43) 116(2) 1_555 1_555 1_555 no
C(34) C(35) C(36) 111(1) 1_555 1_555 1_555 yes
C(34) C(35) H(44) 124(1) 1_555 1_555 1_555 no
C(36) C(35) H(44) 124(1) 1_555 1_555 1_555 no
C(31) C(36) C(35) 127(1) 1_555 1_555 1_555 yes
C(31) C(36) H(45) 116(1) 1_555 1_555 1_555 no
C(35) C(36) H(45) 116(1) 1_555 1_555 1_555 no
P C(37) C(38) 119.1(8) 1_555 1_555 1_555 yes
P C(37) C(42) 123.0(10) 1_555 1_555 1_555 yes
C(38) C(37) C(42) 117(1) 1_555 1_555 1_555 yes
C(37) C(38) C(39) 119(1) 1_555 1_555 1_555 yes
C(37) C(38) H(46) 120(1) 1_555 1_555 1_555 no
C(39) C(38) H(46) 120(1) 1_555 1_555 1_555 no
C(38) C(39) C(40) 123(1) 1_555 1_555 1_555 yes
C(38) C(39) H(47) 118(1) 1_555 1_555 1_555 no
C(40) C(39) H(47) 118(1) 1_555 1_555 1_555 no
C(39) C(40) C(41) 117(1) 1_555 1_555 1_555 yes
C(39) C(40) H(48) 121(2) 1_555 1_555 1_555 no
C(41) C(40) H(48) 121(1) 1_555 1_555 1_555 no
C(40) C(41) C(42) 122(1) 1_555 1_555 1_555 yes
C(40) C(41) H(49) 118(1) 1_555 1_555 1_555 no
C(42) C(41) H(49) 118(1) 1_555 1_555 1_555 no
C(37) C(42) C(41) 119(1) 1_555 1_555 1_555 yes
C(37) C(42) H(50) 120(1) 1_555 1_555 1_555 no
C(41) C(42) H(50) 120(1) 1_555 1_555 1_555 no
P C(43) C(44) 122.7(9) 1_555 1_555 1_555 yes
P C(43) C(48) 117.2(8) 1_555 1_555 1_555 yes
C(44) C(43) C(48) 120(1) 1_555 1_555 1_555 yes
C(43) C(44) C(45) 119(1) 1_555 1_555 1_555 yes
C(43) C(44) H(51) 120(1) 1_555 1_555 1_555 no
C(45) C(44) H(51) 120(1) 1_555 1_555 1_555 no
C(44) C(45) C(46) 117(1) 1_555 1_555 1_555 yes
C(44) C(45) H(52) 121(1) 1_555 1_555 1_555 no
C(46) C(45) H(52) 121(1) 1_555 1_555 1_555 no
C(45) C(46) C(47) 121(1) 1_555 1_555 1_555 yes
C(45) C(46) H(53) 119(1) 1_555 1_555 1_555 no
C(47) C(46) H(53) 119(1) 1_555 1_555 1_555 no
C(46) C(47) C(48) 121(1) 1_555 1_555 1_555 yes
C(46) C(47) H(54) 119(1) 1_555 1_555 1_555 no
C(48) C(47) H(54) 119(1) 1_555 1_555 1_555 no
C(43) C(48) C(47) 119(1) 1_555 1_555 1_555 yes
C(43) C(48) H(55) 120(1) 1_555 1_555 1_555 no
C(47) C(48) H(55) 120(1) 1_555 1_555 1_555 no
O(3) C(50) C(51) 118.135(5) 1_555 1_555 1_555 yes
C(50) C(51) C(52) 103.582(10) 1_555 1_555 1_555 yes
C(51) C(52) C(53) 97.03(1) 1_555 1_555 1_555 yes
O(3) C(53) C(52) 104.40(1) 1_555 1_555 1_555 yes
Ti(2) C(6A) C(7A) 73(1) 1_555 1_555 1_555 yes
Ti(2) C(6A) C(10A) 72(1) 1_555 1_555 1_555 yes
Ti(2) C(6A) H(6A) 119(2) 1_555 1_555 1_555 no
Ti(2) C(6A) C(6B) 84(2) 1_555 1_555 1_555 yes
Ti(2) C(6A) C(7B) 84(2) 1_555 1_555 1_555 yes
Ti(2) C(6A) C(8B) 66(1) 1_555 1_555 1_555 yes
C(7A) C(6A) C(10A) 107(1) 1_555 1_555 1_555 yes
C(7A) C(6A) H(6A) 125(3) 1_555 1_555 1_555 no
C(7A) C(6A) C(6B) 131(2) 1_555 1_555 1_555 yes
C(7A) C(6A) C(7B) 30(2) 1_555 1_555 1_555 yes
C(7A) C(6A) C(8B) 13(1) 1_555 1_555 1_555 yes
C(10A) C(6A) H(6A) 126(3) 1_555 1_555 1_555 no
C(10A) C(6A) C(6B) 23(1) 1_555 1_555 1_555 yes
C(10A) C(6A) C(7B) 138(2) 1_555 1_555 1_555 yes
C(10A) C(6A) C(8B) 94(1) 1_555 1_555 1_555 yes
H(6A) C(6A) C(6B) 102(3) 1_555 1_555 1_555 no
H(6A) C(6A) C(7B) 95(3) 1_555 1_555 1_555 no
H(6A) C(6A) C(8B) 139(3) 1_555 1_555 1_555 no
C(6B) C(6A) C(7B) 161(3) 1_555 1_555 1_555 yes
C(6B) C(6A) C(8B) 118(2) 1_555 1_555 1_555 yes
C(7B) C(6A) C(8B) 43(2) 1_555 1_555 1_555 yes
Ti(2) C(7A) C(6A) 72(1) 1_555 1_555 1_555 yes
Ti(2) C(7A) C(8A) 73(1) 1_555 1_555 1_555 yes
Ti(2) C(7A) H(7A) 120(3) 1_555 1_555 1_555 no
Ti(2) C(7A) C(7B) 80(2) 1_555 1_555 1_555 yes
Ti(2) C(7A) C(8B) 79(3) 1_555 1_555 1_555 yes
Ti(2) C(7A) C(9B) 66(1) 1_555 1_555 1_555 yes
Ti(2) C(7A) H(8B) 103(2) 1_555 1_555 1_555 no
C(6A) C(7A) C(8A) 107(1) 1_555 1_555 1_555 yes
C(6A) C(7A) H(7A) 125(2) 1_555 1_555 1_555 no
C(6A) C(7A) C(7B) 20(1) 1_555 1_555 1_555 yes
C(6A) C(7A) C(8B) 130(3) 1_555 1_555 1_555 yes
C(6A) C(7A) C(9B) 90(1) 1_555 1_555 1_555 yes
C(6A) C(7A) H(8B) 176(2) 1_555 1_555 1_555 no
C(8A) C(7A) H(7A) 126(2) 1_555 1_555 1_555 no
C(8A) C(7A) C(7B) 128(2) 1_555 1_555 1_555 yes
C(8A) C(7A) C(8B) 22(3) 1_555 1_555 1_555 yes
C(8A) C(7A) C(9B) 17(1) 1_555 1_555 1_555 yes
C(8A) C(7A) H(8B) 70(2) 1_555 1_555 1_555 no
H(7A) C(7A) C(7B) 105(2) 1_555 1_555 1_555 no
H(7A) C(7A) C(8B) 103(4) 1_555 1_555 1_555 no
H(7A) C(7A) C(9B) 143(2) 1_555 1_555 1_555 no
H(7A) C(7A) H(8B) 55(2) 1_555 1_555 1_555 no
C(7B) C(7A) C(8B) 150(3) 1_555 1_555 1_555 yes
C(7B) C(7A) C(9B) 111(2) 1_555 1_555 1_555 yes
C(7B) C(7A) H(8B) 160(3) 1_555 1_555 1_555 no
C(8B) C(7A) C(9B) 39(3) 1_555 1_555 1_555 yes
C(8B) C(7A) H(8B) 47(3) 1_555 1_555 1_555 no
C(9B) C(7A) H(8B) 87(2) 1_555 1_555 1_555 no
Ti(2) C(8A) C(7A) 72(1) 1_555 1_555 1_555 yes
Ti(2) C(8A) C(9A) 72(1) 1_555 1_555 1_555 yes
Ti(2) C(8A) H(8A) 120(3) 1_555 1_555 1_555 no
Ti(2) C(8A) C(8B) 76(2) 1_555 1_555 1_555 yes
Ti(2) C(8A) C(9B) 77(3) 1_555 1_555 1_555 yes
Ti(2) C(8A) H(9B) 103(2) 1_555 1_555 1_555 no
C(7A) C(8A) C(9A) 108(1) 1_555 1_555 1_555 yes
C(7A) C(8A) H(8A) 125(3) 1_555 1_555 1_555 no
C(7A) C(8A) C(8B) 12(1) 1_555 1_555 1_555 yes
C(7A) C(8A) C(9B) 118(3) 1_555 1_555 1_555 yes
C(7A) C(8A) H(9B) 172(2) 1_555 1_555 1_555 no
C(9A) C(8A) H(8A) 126(3) 1_555 1_555 1_555 no
C(9A) C(8A) C(8B) 120(1) 1_555 1_555 1_555 yes
C(9A) C(8A) C(9B) 10(2) 1_555 1_555 1_555 yes
C(9A) C(8A) H(9B) 64(2) 1_555 1_555 1_555 no
H(8A) C(8A) C(8B) 113(3) 1_555 1_555 1_555 no
H(8A) C(8A) C(9B) 115(4) 1_555 1_555 1_555 no
H(8A) C(8A) H(9B) 61(3) 1_555 1_555 1_555 no
C(8B) C(8A) C(9B) 131(3) 1_555 1_555 1_555 yes
C(8B) C(8A) H(9B) 174(3) 1_555 1_555 1_555 no
C(9B) C(8A) H(9B) 53(3) 1_555 1_555 1_555 no
Ti(2) C(9A) C(8A) 73(1) 1_555 1_555 1_555 yes
Ti(2) C(9A) C(10A) 72(1) 1_555 1_555 1_555 yes
Ti(2) C(9A) H(9A) 119(2) 1_555 1_555 1_555 no
Ti(2) C(9A) C(9B) 76(2) 1_555 1_555 1_555 yes
Ti(2) C(9A) C(10B) 81(3) 1_555 1_555 1_555 yes
Ti(2) C(9A) H(10B) 104(2) 1_555 1_555 1_555 no
C(8A) C(9A) C(10A) 107(1) 1_555 1_555 1_555 yes
C(8A) C(9A) H(9A) 126(3) 1_555 1_555 1_555 no
C(8A) C(9A) C(9B) 7(1) 1_555 1_555 1_555 yes
C(8A) C(9A) C(10B) 121(2) 1_555 1_555 1_555 yes
C(8A) C(9A) H(10B) 168(2) 1_555 1_555 1_555 no
C(10A) C(9A) H(9A) 126(3) 1_555 1_555 1_555 no
C(10A) C(9A) C(9B) 115(1) 1_555 1_555 1_555 yes
C(10A) C(9A) C(10B) 14(2) 1_555 1_555 1_555 yes
C(10A) C(9A) H(10B) 60(2) 1_555 1_555 1_555 no
H(9A) C(9A) C(9B) 118(3) 1_555 1_555 1_555 no
H(9A) C(9A) C(10B) 112(4) 1_555 1_555 1_555 no
H(9A) C(9A) H(10B) 65(3) 1_555 1_555 1_555 no
C(9B) C(9A) C(10B) 129(2) 1_555 1_555 1_555 yes
C(9B) C(9A) H(10B) 175(2) 1_555 1_555 1_555 no
C(10B) C(9A) H(10B) 46(2) 1_555 1_555 1_555 no
Ti(2) C(10A) C(6A) 73(1) 1_555 1_555 1_555 yes
Ti(2) C(10A) C(9A) 73(1) 1_555 1_555 1_555 yes
Ti(2) C(10A) H(10A) 119(3) 1_555 1_555 1_555 no
Ti(2) C(10A) C(6B) 85(3) 1_555 1_555 1_555 yes
Ti(2) C(10A) C(10B) 81(3) 1_555 1_555 1_555 yes
C(6A) C(10A) C(9A) 108(1) 1_555 1_555 1_555 yes
C(6A) C(10A) H(10A) 125(3) 1_555 1_555 1_555 no
C(6A) C(10A) C(6B) 24(1) 1_555 1_555 1_555 yes
C(6A) C(10A) C(10B) 122(2) 1_555 1_555 1_555 yes
C(9A) C(10A) H(10A) 126(3) 1_555 1_555 1_555 no
C(9A) C(10A) C(6B) 132(2) 1_555 1_555 1_555 yes
C(9A) C(10A) C(10B) 14(2) 1_555 1_555 1_555 yes
H(10A) C(10A) C(6B) 101(3) 1_555 1_555 1_555 no
H(10A) C(10A) C(10B) 111(4) 1_555 1_555 1_555 no
C(6B) C(10A) C(10B) 146(3) 1_555 1_555 1_555 yes
Ti(2) C(6B) C(6A) 77(2) 1_555 1_555 1_555 yes
Ti(2) C(6B) C(10A) 77(3) 1_555 1_555 1_555 yes
Ti(2) C(6B) C(7B) 72(1) 1_555 1_555 1_555 yes
Ti(2) C(6B) C(10B) 71(1) 1_555 1_555 1_555 yes
Ti(2) C(6B) H(6B) 121(3) 1_555 1_555 1_555 no
C(6A) C(6B) C(10A) 132(3) 1_555 1_555 1_555 yes
C(6A) C(6B) C(7B) 8(1) 1_555 1_555 1_555 yes
C(6A) C(6B) C(10B) 116(2) 1_555 1_555 1_555 yes
C(6A) C(6B) H(6B) 117(4) 1_555 1_555 1_555 no
C(10A) C(6B) C(7B) 124(2) 1_555 1_555 1_555 yes
C(10A) C(6B) C(10B) 16(1) 1_555 1_555 1_555 yes
C(10A) C(6B) H(6B) 109(3) 1_555 1_555 1_555 no
C(7B) C(6B) C(10B) 107(1) 1_555 1_555 1_555 yes
C(7B) C(6B) H(6B) 125(3) 1_555 1_555 1_555 no
C(10B) C(6B) H(6B) 126(3) 1_555 1_555 1_555 no
Ti(2) C(7B) C(6A) 79(2) 1_555 1_555 1_555 yes
Ti(2) C(7B) C(7A) 77(1) 1_555 1_555 1_555 yes
Ti(2) C(7B) H(6A) 106(2) 1_555 1_555 1_555 no
Ti(2) C(7B) C(6B) 73(1) 1_555 1_555 1_555 yes
Ti(2) C(7B) C(8B) 70(1) 1_555 1_555 1_555 yes
Ti(2) C(7B) H(7B) 121(2) 1_555 1_555 1_555 no
C(6A) C(7B) C(7A) 128(2) 1_555 1_555 1_555 yes
C(6A) C(7B) H(6A) 52(2) 1_555 1_555 1_555 no
C(6A) C(7B) C(6B) 10(1) 1_555 1_555 1_555 yes
C(6A) C(7B) C(8B) 118(2) 1_555 1_555 1_555 yes
C(6A) C(7B) H(7B) 115(4) 1_555 1_555 1_555 no
C(7A) C(7B) H(6A) 175(3) 1_555 1_555 1_555 no
C(7A) C(7B) C(6B) 118(1) 1_555 1_555 1_555 yes
C(7A) C(7B) C(8B) 10(1) 1_555 1_555 1_555 yes
C(7A) C(7B) H(7B) 115(4) 1_555 1_555 1_555 no
H(6A) C(7B) C(6B) 62(2) 1_555 1_555 1_555 no
H(6A) C(7B) C(8B) 170(2) 1_555 1_555 1_555 no
H(6A) C(7B) H(7B) 63(3) 1_555 1_555 1_555 no
C(6B) C(7B) C(8B) 107(1) 1_555 1_555 1_555 yes
C(6B) C(7B) H(7B) 125(3) 1_555 1_555 1_555 no
C(8B) C(7B) H(7B) 126(3) 1_555 1_555 1_555 no
Ti(2) C(8B) C(6A) 68.6(10) 1_555 1_555 1_555 yes
Ti(2) C(8B) C(7A) 87(3) 1_555 1_555 1_555 yes
Ti(2) C(8B) C(8A) 81(2) 1_555 1_555 1_555 yes
Ti(2) C(8B) H(7A) 110(2) 1_555 1_555 1_555 no
Ti(2) C(8B) C(7B) 75(1) 1_555 1_555 1_555 yes
Ti(2) C(8B) C(9B) 71(1) 1_555 1_555 1_555 yes
Ti(2) C(8B) H(8B) 118(3) 1_555 1_555 1_555 no
C(6A) C(8B) C(7A) 36(2) 1_555 1_555 1_555 yes
C(6A) C(8B) C(8A) 108(1) 1_555 1_555 1_555 yes
C(6A) C(8B) H(7A) 87(2) 1_555 1_555 1_555 no
C(6A) C(8B) C(7B) 18(1) 1_555 1_555 1_555 yes
C(6A) C(8B) C(9B) 89(1) 1_555 1_555 1_555 yes
C(6A) C(8B) H(8B) 144(3) 1_555 1_555 1_555 no
C(7A) C(8B) C(8A) 144(4) 1_555 1_555 1_555 yes
C(7A) C(8B) H(7A) 50(3) 1_555 1_555 1_555 no
C(7A) C(8B) C(7B) 18(2) 1_555 1_555 1_555 yes
C(7A) C(8B) C(9B) 125(3) 1_555 1_555 1_555 yes
C(7A) C(8B) H(8B) 107(4) 1_555 1_555 1_555 no
C(8A) C(8B) H(7A) 163(2) 1_555 1_555 1_555 no
C(8A) C(8B) C(7B) 126(2) 1_555 1_555 1_555 yes
C(8A) C(8B) C(9B) 18(1) 1_555 1_555 1_555 yes
C(8A) C(8B) H(8B) 107(3) 1_555 1_555 1_555 no
H(7A) C(8B) C(7B) 69(2) 1_555 1_555 1_555 no
H(7A) C(8B) C(9B) 175(3) 1_555 1_555 1_555 no
H(7A) C(8B) H(8B) 57(3) 1_555 1_555 1_555 no
C(7B) C(8B) C(9B) 108(1) 1_555 1_555 1_555 yes
C(7B) C(8B) H(8B) 125(3) 1_555 1_555 1_555 no
C(9B) C(8B) H(8B) 126(3) 1_555 1_555 1_555 no
Ti(2) C(9B) C(7A) 69(1) 1_555 1_555 1_555 yes
Ti(2) C(9B) C(8A) 88(3) 1_555 1_555 1_555 yes
Ti(2) C(9B) C(9A) 83(2) 1_555 1_555 1_555 yes
Ti(2) C(9B) C(8B) 73(1) 1_555 1_555 1_555 yes
Ti(2) C(9B) C(10B) 74(1) 1_555 1_555 1_555 yes
Ti(2) C(9B) H(9B) 118(2) 1_555 1_555 1_555 no
C(7A) C(9B) C(8A) 44(2) 1_555 1_555 1_555 yes
C(7A) C(9B) C(9A) 117(2) 1_555 1_555 1_555 yes
C(7A) C(9B) C(8B) 14(1) 1_555 1_555 1_555 yes
C(7A) C(9B) C(10B) 93(1) 1_555 1_555 1_555 yes
C(7A) C(9B) H(9B) 140(3) 1_555 1_555 1_555 no
C(8A) C(9B) C(9A) 161(3) 1_555 1_555 1_555 yes
C(8A) C(9B) C(8B) 30(2) 1_555 1_555 1_555 yes
C(8A) C(9B) C(10B) 138(3) 1_555 1_555 1_555 yes
C(8A) C(9B) H(9B) 95(4) 1_555 1_555 1_555 no
C(9A) C(9B) C(8B) 131(2) 1_555 1_555 1_555 yes
C(9A) C(9B) C(10B) 23(1) 1_555 1_555 1_555 yes
C(9A) C(9B) H(9B) 102(3) 1_555 1_555 1_555 no
C(8B) C(9B) C(10B) 107(1) 1_555 1_555 1_555 yes
C(8B) C(9B) H(9B) 126(3) 1_555 1_555 1_555 no
C(10B) C(9B) H(9B) 126(3) 1_555 1_555 1_555 no
Ti(2) C(10B) C(9A) 81(3) 1_555 1_555 1_555 yes
Ti(2) C(10B) C(10A) 80(3) 1_555 1_555 1_555 yes
Ti(2) C(10B) C(6B) 74(1) 1_555 1_555 1_555 yes
Ti(2) C(10B) C(9B) 70(1) 1_555 1_555 1_555 yes
Ti(2) C(10B) H(10B) 120(3) 1_555 1_555 1_555 no
C(9A) C(10B) C(10A) 151(4) 1_555 1_555 1_555 yes
C(9A) C(10B) C(6B) 134(3) 1_555 1_555 1_555 yes
C(9A) C(10B) C(9B) 26(1) 1_555 1_555 1_555 yes
C(9A) C(10B) H(10B) 99(3) 1_555 1_555 1_555 no
C(10A) C(10B) C(6B) 17(1) 1_555 1_555 1_555 yes
C(10A) C(10B) C(9B) 125(3) 1_555 1_555 1_555 yes
C(10A) C(10B) H(10B) 108(3) 1_555 1_555 1_555 no
C(6B) C(10B) C(9B) 108(1) 1_555 1_555 1_555 yes
C(6B) C(10B) H(10B) 125(3) 1_555 1_555 1_555 no
C(9B) C(10B) H(10B) 126(2) 1_555 1_555 1_555 no

loop_
_geom_bond_atom_site_label_1
_geom_bond_atom_site_label_2
_geom_bond_distance
_geom_bond_site_symmetry_1
_geom_bond_site_symmetry_2
_geom_bond_publ_flag
Pd(1) Pd(2) 3.028(1) 1_555 1_555 yes
Pd(1) Ti(1) 2.948(2) 1_555 1_555 yes
Pd(1) Ti(2) 2.948(2) 1_555 1_555 yes
Pd(1) S(1) 2.370(3) 1_555 1_555 yes
Pd(1) S(2) 2.347(2) 1_555 1_555 yes
Pd(1) P 2.233(2) 1_555 1_555 yes
Pd(1) O(1) 2.323(6) 1_555 1_555 yes
Pd(2) Ru(1) 2.763(1) 1_555 1_555 yes
Pd(2) Ru(2) 2.774(1) 1_555 1_555 yes
Pd(2) Ti(1) 3.116(2) 1_555 1_555 yes
Pd(2) Ti(2) 3.100(3) 1_555 1_555 yes
Pd(2) S(3) 2.332(3) 1_555 1_555 yes
Pd(2) S(4) 2.337(3) 1_555 1_555 yes
Ru(1) Ti(1) 2.872(3) 1_555 1_555 yes
Ru(1) S(1) 2.336(3) 1_555 1_555 yes
Ru(1) S(3) 2.340(3) 1_555 1_555 yes
Ru(1) C(11) 2.19(1) 1_555 1_555 yes
Ru(1) C(12) 2.19(2) 1_555 1_555 yes
Ru(1) C(13) 2.23(2) 1_555 1_555 yes
Ru(1) C(14) 2.24(1) 1_555 1_555 yes
Ru(1) C(15) 2.169(9) 1_555 1_555 yes
Ru(2) Ti(2) 2.871(3) 1_555 1_555 yes
Ru(2) S(2) 2.321(3) 1_555 1_555 yes
Ru(2) S(4) 2.339(3) 1_555 1_555 yes
Ru(2) C(21) 2.174(9) 1_555 1_555 yes
Ru(2) C(22) 2.21(1) 1_555 1_555 yes
Ru(2) C(23) 2.20(2) 1_555 1_555 yes
Ru(2) C(24) 2.23(1) 1_555 1_555 yes
Ru(2) C(25) 2.20(1) 1_555 1_555 yes
Ti(1) S(1) 2.317(3) 1_555 1_555 yes
Ti(1) S(3) 2.318(4) 1_555 1_555 yes
Ti(1) O(1) 1.872(6) 1_555 1_555 yes
Ti(1) C(1) 2.40(2) 1_555 1_555 yes
Ti(1) C(2) 2.36(2) 1_555 1_555 yes
Ti(1) C(3) 2.38(2) 1_555 1_555 yes
Ti(1) C(4) 2.36(2) 1_555 1_555 yes
Ti(1) C(5) 2.35(2) 1_555 1_555 yes
Ti(2) S(2) 2.312(3) 1_555 1_555 yes
Ti(2) S(4) 2.316(4) 1_555 1_555 yes
Ti(2) O(1) 1.860(5) 1_555 1_555 yes
Ti(2) C(6A) 2.38(2) 1_555 1_555 yes
Ti(2) C(7A) 2.39(2) 1_555 1_555 yes
Ti(2) C(8A) 2.39(3) 1_555 1_555 yes
Ti(2) C(9A) 2.38(2) 1_555 1_555 yes
Ti(2) C(10A) 2.38(3) 1_555 1_555 yes
Ti(2) C(6B) 2.43(3) 1_555 1_555 yes
Ti(2) C(7B) 2.41(2) 1_555 1_555 yes
Ti(2) C(8B) 2.35(2) 1_555 1_555 yes
Ti(2) C(9B) 2.34(3) 1_555 1_555 yes
Ti(2) C(10B) 2.38(3) 1_555 1_555 yes
P C(31) 1.84(1) 1_555 1_555 yes
P C(37) 1.824(10) 1_555 1_555 yes
P C(43) 1.82(1) 1_555 1_555 yes
O(2) C(49) 1.542 1_555 1_555 yes
O(3) C(50) 1.111 1_555 1_555 yes
O(3) C(53) 1.6685(2) 1_555 1_555 yes
C(1) C(2) 1.28(3) 1_555 1_555 yes
C(1) C(5) 1.37(3) 1_555 1_555 yes
C(2) C(3) 1.34(2) 1_555 1_555 yes
C(3) C(4) 1.37(3) 1_555 1_555 yes
C(4) C(5) 1.41(2) 1_555 1_555 yes
C(11) C(12) 1.47(2) 1_555 1_555 yes
C(11) C(15) 1.43(2) 1_555 1_555 yes
C(11) C(16) 1.47(2) 1_555 1_555 yes
C(12) C(13) 1.40(2) 1_555 1_555 yes
C(12) C(17) 1.50(2) 1_555 1_555 yes
C(13) C(14) 1.47(2) 1_555 1_555 yes
C(13) C(18) 1.48(2) 1_555 1_555 yes
C(14) C(15) 1.41(2) 1_555 1_555 yes
C(14) C(19) 1.41(2) 1_555 1_555 yes
C(15) C(20) 1.50(2) 1_555 1_555 yes
C(21) C(22) 1.44(2) 1_555 1_555 yes
C(21) C(25) 1.42(2) 1_555 1_555 yes
C(21) C(26) 1.49(2) 1_555 1_555 yes
C(22) C(23) 1.47(2) 1_555 1_555 yes
C(22) C(27) 1.46(3) 1_555 1_555 yes
C(23) C(24) 1.39(2) 1_555 1_555 yes
C(23) C(28) 1.54(2) 1_555 1_555 yes
C(24) C(25) 1.47(2) 1_555 1_555 yes
C(24) C(29) 1.41(2) 1_555 1_555 yes
C(25) C(30) 1.52(3) 1_555 1_555 yes
C(31) C(32) 1.35(2) 1_555 1_555 yes
C(31) C(36) 1.37(2) 1_555 1_555 yes
C(32) C(33) 1.42(2) 1_555 1_555 yes
C(33) C(34) 1.34(3) 1_555 1_555 yes
C(34) C(35) 1.36(3) 1_555 1_555 yes
C(35) C(36) 1.35(2) 1_555 1_555 yes
C(37) C(38) 1.36(2) 1_555 1_555 yes
C(37) C(42) 1.42(2) 1_555 1_555 yes
C(38) C(39) 1.40(2) 1_555 1_555 yes
C(39) C(40) 1.34(3) 1_555 1_555 yes
C(40) C(41) 1.36(3) 1_555 1_555 yes
C(41) C(42) 1.38(2) 1_555 1_555 yes
C(43) C(44) 1.43(1) 1_555 1_555 yes
C(43) C(48) 1.37(2) 1_555 1_555 yes
C(44) C(45) 1.38(2) 1_555 1_555 yes
C(45) C(46) 1.41(2) 1_555 1_555 yes
C(46) C(47) 1.34(2) 1_555 1_555 yes
C(47) C(48) 1.35(3) 1_555 1_555 yes
C(50) C(51) 1.3240(2) 1_555 1_555 yes
C(51) C(52) 1.5365(1) 1_555 1_555 yes
C(52) C(53) 1.4864(2) 1_555 1_555 yes
C(6A) C(7A) 1.40(3) 1_555 1_555 yes
C(6A) C(10A) 1.40(3) 1_555 1_555 yes
C(6A) C(6B) 0.78(3) 1_555 1_555 yes
C(6A) C(7B) 0.64(4) 1_555 1_555 yes
C(6A) C(8B) 1.79(3) 1_555 1_555 yes
C(7A) C(8A) 1.40(3) 1_555 1_555 yes
C(7A) C(7B) 0.91(3) 1_555 1_555 yes
C(7A) C(8B) 0.53(3) 1_555 1_555 yes
C(7A) C(9B) 1.77(3) 1_555 1_555 yes
C(8A) C(9A) 1.40(3) 1_555 1_555 yes
C(8A) C(8B) 0.93(3) 1_555 1_555 yes
C(8A) C(9B) 0.60(3) 1_555 1_555 yes
C(9A) C(10A) 1.40(3) 1_555 1_555 yes
C(9A) C(9B) 0.82(4) 1_555 1_555 yes
C(9A) C(10B) 0.73(3) 1_555 1_555 yes
C(10A) C(6B) 0.75(4) 1_555 1_555 yes
C(10A) C(10B) 0.72(3) 1_555 1_555 yes
C(6B) C(7B) 1.40(3) 1_555 1_555 yes
C(6B) C(10B) 1.40(3) 1_555 1_555 yes
C(7B) C(8B) 1.40(3) 1_555 1_555 yes
C(8B) C(9B) 1.40(3) 1_555 1_555 yes
C(9B) C(10B) 1.40(3) 1_555 1_555 yes

loop_
_geom_contact_atom_site_label_1
_geom_contact_atom_site_label_2
_geom_contact_distance
_geom_contact_site_symmetry_1
_geom_contact_site_symmetry_2
Pd(1) Pd(2) 3.028(1) 1_555 1_555
Pd(1) Ti(1) 2.948(2) 1_555 1_555
Pd(1) Ti(2) 2.948(2) 1_555 1_555
Pd(2) Ru(1) 2.763(1) 1_555 1_555
Pd(2) Ru(2) 2.774(1) 1_555 1_555
Pd(2) Ti(1) 3.116(2) 1_555 1_555
Pd(2) Ti(2) 3.100(3) 1_555 1_555
Ru(1) Ti(1) 2.872(3) 1_555 1_555
Ru(2) Ti(2) 2.871(3) 1_555 1_555
S(2) C(10A) 3.15(3) 1_555 1_555
S(2) C(6B) 3.17(3) 1_555 1_555
S(2) C(10B) 3.45(3) 1_555 1_555
S(2) C(6A) 3.48(2) 1_555 1_555
S(4) C(7A) 3.17(3) 1_555 1_555
S(4) C(7B) 3.23(3) 1_555 1_555
S(4) C(8B) 3.27(3) 1_555 1_555
S(4) C(6A) 3.55(3) 1_555 1_555
O(1) C(9B) 2.95(2) 1_555 1_555
O(1) C(9A) 3.01(3) 1_555 1_555
O(1) C(8A) 3.09(2) 1_555 1_555
O(1) C(10B) 3.33(3) 1_555 1_555
O(1) C(8B) 3.47(2) 1_555 1_555
O(2) O(3) 2.8063(6) 1_555 1_555
O(2) C(50) 3.2566(7) 1_555 1_555
O(2) C(16) 3.45(2) 1_555 4_545
O(2) C(2) 3.60(2) 1_555 4_545
C(2) C(49) 3.56(2) 1_555 4_444
C(16) C(45) 3.59(2) 1_555 1_545
C(20) C(25) 3.43(2) 1_555 4_454
C(20) C(24) 3.46(2) 1_555 4_454
C(31) C(52) 3.40(1) 1_555 2_554
C(31) C(53) 3.56(1) 1_555 2_554
C(32) C(52) 2.67(2) 1_555 2_554
C(32) C(53) 3.38(2) 1_555 2_554
C(33) C(52) 2.64(2) 1_555 2_554
C(34) C(52) 3.36(2) 1_555 2_554
C(34) C(7B) 3.60(2) 1_555 4_454
C(38) C(53) 3.55(1) 1_555 2_554

loop_
_geom_torsion_atom_site_label_1
_geom_torsion_atom_site_label_2
_geom_torsion_atom_site_label_3
_geom_torsion_atom_site_label_4
_geom_torsion
_geom_torsion_site_symmetry_1
_geom_torsion_site_symmetry_2
_geom_torsion_site_symmetry_3
_geom_torsion_site_symmetry_4
_geom_torsion_publ_flag
Pd(1) Pd(2) Ru(1) Ti(1) 58.46(4) 1_555 1_555 1_555 1_555 yes
Pd(1) Pd(2) Ru(1) S(1) 11.68(7) 1_555 1_555 1_555 1_555 yes
Pd(1) Pd(2) Ru(1) S(3) 116.7(1) 1_555 1_555 1_555 1_555 yes
Pd(1) Pd(2) Ru(1) C(11) 167.6(5) 1_555 1_555 1_555 1_555 yes
Pd(1) Pd(2) Ru(1) C(12) -157.9(4) 1_555 1_555 1_555 1_555 yes
Pd(1) Pd(2) Ru(1) C(13) -118.4(4) 1_555 1_555 1_555 1_555 yes
Pd(1) Pd(2) Ru(1) C(14) -86.9(6) 1_555 1_555 1_555 1_555 yes
Pd(1) Pd(2) Ru(1) C(15) -149(2) 1_555 1_555 1_555 1_555 yes
Pd(1) Pd(2) Ru(2) Ti(2) -59.53(4) 1_555 1_555 1_555 1_555 yes
Pd(1) Pd(2) Ru(2) S(2) -13.31(8) 1_555 1_555 1_555 1_555 yes
Pd(1) Pd(2) Ru(2) S(4) -118.0(1) 1_555 1_555 1_555 1_555 yes
Pd(1) Pd(2) Ru(2) C(21) -170.2(6) 1_555 1_555 1_555 1_555 yes
Pd(1) Pd(2) Ru(2) C(22) 156.5(5) 1_555 1_555 1_555 1_555 yes
Pd(1) Pd(2) Ru(2) C(23) 114.4(4) 1_555 1_555 1_555 1_555 yes
Pd(1) Pd(2) Ru(2) C(24) 83.0(5) 1_555 1_555 1_555 1_555 yes
Pd(1) Pd(2) Ru(2) C(25) 148(3) 1_555 1_555 1_555 1_555 yes
Pd(1) Pd(2) Ti(1) Ru(1) -97.02(4) 1_555 1_555 1_555 1_555 yes
Pd(1) Pd(2) Ti(1) S(1) -49.33(8) 1_555 1_555 1_555 1_555 yes
Pd(1) Pd(2) Ti(1) S(3) -165.1(1) 1_555 1_555 1_555 1_555 yes
Pd(1) Pd(2) Ti(1) O(1) 58.3(2) 1_555 1_555 1_555 1_555 yes
Pd(1) Pd(2) Ti(1) C(1) -43(3) 1_555 1_555 1_555 1_555 yes
Pd(1) Pd(2) Ti(1) C(2) -135.2(9) 1_555 1_555 1_555 1_555 yes
Pd(1) Pd(2) Ti(1) C(3) 177.7(8) 1_555 1_555 1_555 1_555 yes
Pd(1) Pd(2) Ti(1) C(4) 131.3(7) 1_555 1_555 1_555 1_555 yes
Pd(1) Pd(2) Ti(1) C(5) 82.3(9) 1_555 1_555 1_555 1_555 yes
Pd(1) Pd(2) Ti(2) Ru(2) 94.87(4) 1_555 1_555 1_555 1_555 yes
Pd(1) Pd(2) Ti(2) S(2) 48.14(6) 1_555 1_555 1_555 1_555 yes
Pd(1) Pd(2) Ti(2) S(4) 162.5(1) 1_555 1_555 1_555 1_555 yes
Pd(1) Pd(2) Ti(2) O(1) -58.1(2) 1_555 1_555 1_555 1_555 yes
Pd(1) Pd(2) Ti(2) C(6A) 139(1) 1_555 1_555 1_555 1_555 yes
Pd(1) Pd(2) Ti(2) C(7A) -173.3(6) 1_555 1_555 1_555 1_555 yes
Pd(1) Pd(2) Ti(2) C(8A) -126.9(7) 1_555 1_555 1_555 1_555 yes
Pd(1) Pd(2) Ti(2) C(9A) -76(1) 1_555 1_555 1_555 1_555 yes
Pd(1) Pd(2) Ti(2) C(10A) 63(2) 1_555 1_555 1_555 1_555 yes
Pd(1) Pd(2) Ti(2) C(6B) 108(1) 1_555 1_555 1_555 1_555 yes
Pd(1) Pd(2) Ti(2) C(7B) 157.5(9) 1_555 1_555 1_555 1_555 yes
Pd(1) Pd(2) Ti(2) C(8B) -156.6(7) 1_555 1_555 1_555 1_555 yes
Pd(1) Pd(2) Ti(2) C(9B) -109.5(8) 1_555 1_555 1_555 1_555 yes
Pd(1) Pd(2) Ti(2) C(10B) -35(2) 1_555 1_555 1_555 1_555 yes
Pd(1) Pd(2) S(3) Ru(1) -64.41(9) 1_555 1_555 1_555 1_555 yes
Pd(1) Pd(2) S(3) Ti(1) 12.9(1) 1_555 1_555 1_555 1_555 yes
Pd(1) Pd(2) S(4) Ru(2) 62.36(8) 1_555 1_555 1_555 1_555 yes
Pd(1) Pd(2) S(4) Ti(2) -15.12(9) 1_555 1_555 1_555 1_555 yes
Pd(1) Ti(1) Pd(2) Ru(1) 97.02(4) 1_555 1_555 1_555 1_555 yes
Pd(1) Ti(1) Pd(2) Ru(2) -39.05(6) 1_555 1_555 1_555 1_555 yes
Pd(1) Ti(1) Pd(2) Ti(2) -62.69(4) 1_555 1_555 1_555 1_555 yes
Pd(1) Ti(1) Pd(2) S(3) 165.1(1) 1_555 1_555 1_555 1_555 yes
Pd(1) Ti(1) Pd(2) S(4) -95.89(8) 1_555 1_555 1_555 1_555 yes
Pd(1) Ti(1) Ru(1) Pd(2) -61.22(3) 1_555 1_555 1_555 1_555 yes
Pd(1) Ti(1) Ru(1) S(1) 50.38(7) 1_555 1_555 1_555 1_555 yes
Pd(1) Ti(1) Ru(1) S(3) -122.09(9) 1_555 1_555 1_555 1_555 yes
Pd(1) Ti(1) Ru(1) C(11) 166.5(3) 1_555 1_555 1_555 1_555 yes
Pd(1) Ti(1) Ru(1) C(12) -152.5(4) 1_555 1_555 1_555 1_555 yes
Pd(1) Ti(1) Ru(1) C(13) -5(4) 1_555 1_555 1_555 1_555 yes
Pd(1) Ti(1) Ru(1) C(14) 82.7(5) 1_555 1_555 1_555 1_555 yes
Pd(1) Ti(1) Ru(1) C(15) 122.4(4) 1_555 1_555 1_555 1_555 yes
Pd(1) Ti(1) S(1) Ru(1) -106.41(8) 1_555 1_555 1_555 1_555 yes
Pd(1) Ti(1) S(3) Pd(2) -13.4(1) 1_555 1_555 1_555 1_555 yes
Pd(1) Ti(1) S(3) Ru(1) 59.99(8) 1_555 1_555 1_555 1_555 yes
Pd(1) Ti(1) O(1) Ti(2) 84.8(9) 1_555 1_555 1_555 1_555 yes
Pd(1) Ti(1) C(1) C(2) -146(1) 1_555 1_555 1_555 1_555 yes
Pd(1) Ti(1) C(1) C(5) 95.8(10) 1_555 1_555 1_555 1_555 yes
Pd(1) Ti(1) C(2) C(1) 49(1) 1_555 1_555 1_555 1_555 yes
Pd(1) Ti(1) C(2) C(3) 164(1) 1_555 1_555 1_555 1_555 yes
Pd(1) Ti(1) C(3) C(2) -51(3) 1_555 1_555 1_555 1_555 yes
Pd(1) Ti(1) C(3) C(4) 66(2) 1_555 1_555 1_555 1_555 yes
Pd(1) Ti(1) C(4) C(3) -161.1(8) 1_555 1_555 1_555 1_555 yes
Pd(1) Ti(1) C(4) C(5) -50(1) 1_555 1_555 1_555 1_555 yes
Pd(1) Ti(1) C(5) C(1) -99(1) 1_555 1_555 1_555 1_555 yes
Pd(1) Ti(1) C(5) C(4) 147.0(8) 1_555 1_555 1_555 1_555 yes
Pd(1) Ti(2) Pd(2) Ru(1) 41.11(5) 1_555 1_555 1_555 1_555 yes
Pd(1) Ti(2) Pd(2) Ru(2) -94.87(4) 1_555 1_555 1_555 1_555 yes
Pd(1) Ti(2) Pd(2) Ti(1) 62.47(4) 1_555 1_555 1_555 1_555 yes
Pd(1) Ti(2) Pd(2) S(3) 97.05(7) 1_555 1_555 1_555 1_555 yes
Pd(1) Ti(2) Pd(2) S(4) -162.5(1) 1_555 1_555 1_555 1_555 yes
Pd(1) Ti(2) Ru(2) Pd(2) 62.34(4) 1_555 1_555 1_555 1_555 yes
Pd(1) Ti(2) Ru(2) S(2) -50.54(9) 1_555 1_555 1_555 1_555 yes
Pd(1) Ti(2) Ru(2) S(4) 123.5(1) 1_555 1_555 1_555 1_555 yes
Pd(1) Ti(2) Ru(2) C(21) -164.3(4) 1_555 1_555 1_555 1_555 yes
Pd(1) Ti(2) Ru(2) C(22) 154.8(8) 1_555 1_555 1_555 1_555 yes
Pd(1) Ti(2) Ru(2) C(23) -16(3) 1_555 1_555 1_555 1_555 yes
Pd(1) Ti(2) Ru(2) C(24) -78.6(5) 1_555 1_555 1_555 1_555 yes
Pd(1) Ti(2) Ru(2) C(25) -120.7(4) 1_555 1_555 1_555 1_555 yes
Pd(1) Ti(2) S(2) Ru(2) 105.3(1) 1_555 1_555 1_555 1_555 yes
Pd(1) Ti(2) S(4) Pd(2) 15.77(9) 1_555 1_555 1_555 1_555 yes
Pd(1) Ti(2) S(4) Ru(2) -58.04(8) 1_555 1_555 1_555 1_555 yes
Pd(1) Ti(2) O(1) Ti(1) -84.7(9) 1_555 1_555 1_555 1_555 yes
Pd(1) Ti(2) C(6A) C(7A) -161(1) 1_555 1_555 1_555 1_555 yes
Pd(1) Ti(2) C(6A) C(10A) -45(1) 1_555 1_555 1_555 1_555 yes
Pd(1) Ti(2) C(6A) C(6B) -24(3) 1_555 1_555 1_555 1_555 yes
Pd(1) Ti(2) C(6A) C(7B) 169(2) 1_555 1_555 1_555 1_555 yes
Pd(1) Ti(2) C(6A) C(8B) -148(1) 1_555 1_555 1_555 1_555 yes
Pd(1) Ti(2) C(7A) C(6A) 79(2) 1_555 1_555 1_555 1_555 yes
Pd(1) Ti(2) C(7A) C(8A) -36(3) 1_555 1_555 1_555 1_555 yes
Pd(1) Ti(2) C(7A) C(7B) 99(2) 1_555 1_555 1_555 1_555 yes
Pd(1) Ti(2) C(7A) C(8B) -59(5) 1_555 1_555 1_555 1_555 yes
Pd(1) Ti(2) C(7A) C(9B) -19(3) 1_555 1_555 1_555 1_555 yes
Pd(1) Ti(2) C(8A) C(7A) 170(1) 1_555 1_555 1_555 1_555 yes
Pd(1) Ti(2) C(8A) C(9A) 54(1) 1_555 1_555 1_555 1_555 yes
Pd(1) Ti(2) C(8A) C(8B) -177(1) 1_555 1_555 1_555 1_555 yes
Pd(1) Ti(2) C(8A) C(9B) 44(2) 1_555 1_555 1_555 1_555 yes
Pd(1) Ti(2) C(9A) C(8A) -142.8(9) 1_555 1_555 1_555 1_555 yes
Pd(1) Ti(2) C(9A) C(10A) 101(1) 1_555 1_555 1_555 1_555 yes
Pd(1) Ti(2) C(9A) C(9B) -135(1) 1_555 1_555 1_555 1_555 yes
Pd(1) Ti(2) C(9A) C(10B) 90(2) 1_555 1_555 1_555 1_555 yes
Pd(1) Ti(2) C(10A) C(6A) 151(1) 1_555 1_555 1_555 1_555 yes
Pd(1) Ti(2) C(10A) C(9A) -93(1) 1_555 1_555 1_555 1_555 yes
Pd(1) Ti(2) C(10A) C(6B) 129(1) 1_555 1_555 1_555 1_555 yes
Pd(1) Ti(2) C(10A) C(10B) -81(2) 1_555 1_555 1_555 1_555 yes
Pd(1) Ti(2) C(6B) C(6A) 161(2) 1_555 1_555 1_555 1_555 yes
Pd(1) Ti(2) C(6B) C(10A) -58(2) 1_555 1_555 1_555 1_555 yes
Pd(1) Ti(2) C(6B) C(7B) 168(1) 1_555 1_555 1_555 1_555 yes
Pd(1) Ti(2) C(6B) C(10B) -74(1) 1_555 1_555 1_555 1_555 yes
Pd(1) Ti(2) C(7B) C(6A) -16(3) 1_555 1_555 1_555 1_555 yes
Pd(1) Ti(2) C(7B) C(7A) -149(1) 1_555 1_555 1_555 1_555 yes
Pd(1) Ti(2) C(7B) C(6B) -24(2) 1_555 1_555 1_555 1_555 yes
Pd(1) Ti(2) C(7B) C(8B) -140(1) 1_555 1_555 1_555 1_555 yes
Pd(1) Ti(2) C(8B) C(6A) 119(1) 1_555 1_555 1_555 1_555 yes
Pd(1) Ti(2) C(8B) C(7A) 151(3) 1_555 1_555 1_555 1_555 yes
Pd(1) Ti(2) C(8B) C(8A) 5(3) 1_555 1_555 1_555 1_555 yes
Pd(1) Ti(2) C(8B) C(7B) 137(1) 1_555 1_555 1_555 1_555 yes
Pd(1) Ti(2) C(8B) C(9B) 22(2) 1_555 1_555 1_555 1_555 yes
Pd(1) Ti(2) C(9B) C(7A) 175.3(8) 1_555 1_555 1_555 1_555 yes
Pd(1) Ti(2) C(9B) C(8A) -143(2) 1_555 1_555 1_555 1_555 yes
Pd(1) Ti(2) C(9B) C(9A) 52(1) 1_555 1_555 1_555 1_555 yes
Pd(1) Ti(2) C(9B) C(8B) -170.3(10) 1_555 1_555 1_555 1_555 yes
Pd(1) Ti(2) C(9B) C(10B) 75(1) 1_555 1_555 1_555 1_555 yes
Pd(1) Ti(2) C(10B) C(9A) -96(2) 1_555 1_555 1_555 1_555 yes
Pd(1) Ti(2) C(10B) C(10A) 105(2) 1_555 1_555 1_555 1_555 yes
Pd(1) Ti(2) C(10B) C(6B) 122(1) 1_555 1_555 1_555 1_555 yes
Pd(1) Ti(2) C(10B) C(9B) -122.3(9) 1_555 1_555 1_555 1_555 yes
Pd(1) S(1) Ru(1) Pd(2) -15.05(9) 1_555 1_555 1_555 1_555 yes
Pd(1) S(1) Ru(1) Ti(1) -74.01(9) 1_555 1_555 1_555 1_555 yes
Pd(1) S(1) Ru(1) S(3) -68.0(1) 1_555 1_555 1_555 1_555 yes
Pd(1) S(1) Ru(1) C(11) -174.6(4) 1_555 1_555 1_555 1_555 yes
Pd(1) S(1) Ru(1) C(12) 139.4(8) 1_555 1_555 1_555 1_555 yes
Pd(1) S(1) Ru(1) C(13) 102.4(3) 1_555 1_555 1_555 1_555 yes
Pd(1) S(1) Ru(1) C(14) 125.4(3) 1_555 1_555 1_555 1_555 yes
Pd(1) S(1) Ru(1) C(15) 162.7(3) 1_555 1_555 1_555 1_555 yes
Pd(1) S(1) Ti(1) Pd(2) 56.53(6) 1_555 1_555 1_555 1_555 yes
Pd(1) S(1) Ti(1) Ru(1) 106.41(8) 1_555 1_555 1_555 1_555 yes
Pd(1) S(1) Ti(1) S(3) 100.3(1) 1_555 1_555 1_555 1_555 yes
Pd(1) S(1) Ti(1) O(1) -7.4(2) 1_555 1_555 1_555 1_555 yes
Pd(1) S(1) Ti(1) C(1) -122.6(5) 1_555 1_555 1_555 1_555 yes
Pd(1) S(1) Ti(1) C(2) -153.3(5) 1_555 1_555 1_555 1_555 yes
Pd(1) S(1) Ti(1) C(3) -164.0(7) 1_555 1_555 1_555 1_555 yes
Pd(1) S(1) Ti(1) C(4) -124.3(8) 1_555 1_555 1_555 1_555 yes
Pd(1) S(1) Ti(1) C(5) -100.8(4) 1_555 1_555 1_555 1_555 yes
Pd(1) S(2) Ru(2) Pd(2) 17.21(9) 1_555 1_555 1_555 1_555 yes
Pd(1) S(2) Ru(2) Ti(2) 74.97(9) 1_555 1_555 1_555 1_555 yes
Pd(1) S(2) Ru(2) S(4) 70.2(1) 1_555 1_555 1_555 1_555 yes
Pd(1) S(2) Ru(2) C(21) 178.3(5) 1_555 1_555 1_555 1_555 yes
Pd(1) S(2) Ru(2) C(22) -139(1) 1_555 1_555 1_555 1_555 yes
Pd(1) S(2) Ru(2) C(23) -101.2(4) 1_555 1_555 1_555 1_555 yes
Pd(1) S(2) Ru(2) C(24) -122.3(4) 1_555 1_555 1_555 1_555 yes
Pd(1) S(2) Ru(2) C(25) -161.0(4) 1_555 1_555 1_555 1_555 yes
Pd(1) S(2) Ti(2) Pd(2) -55.80(7) 1_555 1_555 1_555 1_555 yes
Pd(1) S(2) Ti(2) Ru(2) -105.3(1) 1_555 1_555 1_555 1_555 yes
Pd(1) S(2) Ti(2) S(4) -100.5(1) 1_555 1_555 1_555 1_555 yes
Pd(1) S(2) Ti(2) O(1) 9.1(3) 1_555 1_555 1_555 1_555 yes
Pd(1) S(2) Ti(2) C(6A) 159.8(5) 1_555 1_555 1_555 1_555 yes
Pd(1) S(2) Ti(2) C(7A) 165.0(8) 1_555 1_555 1_555 1_555 yes
Pd(1) S(2) Ti(2) C(8A) 118.6(8) 1_555 1_555 1_555 1_555 yes
Pd(1) S(2) Ti(2) C(9A) 103.0(4) 1_555 1_555 1_555 1_555 yes
Pd(1) S(2) Ti(2) C(10A) 127.3(6) 1_555 1_555 1_555 1_555 yes
Pd(1) S(2) Ti(2) C(6B) 145.3(7) 1_555 1_555 1_555 1_555 yes
Pd(1) S(2) Ti(2) C(7B) 169.2(5) 1_555 1_555 1_555 1_555 yes
Pd(1) S(2) Ti(2) C(8B) 154(1) 1_555 1_555 1_555 1_555 yes
Pd(1) S(2) Ti(2) C(9B) 107.6(5) 1_555 1_555 1_555 1_555 yes
Pd(1) S(2) Ti(2) C(10B) 113.1(5) 1_555 1_555 1_555 1_555 yes
Pd(1) P C(31) C(32) 12(1) 1_555 1_555 1_555 1_555 yes
Pd(1) P C(31) C(36) -171(1) 1_555 1_555 1_555 1_555 yes
Pd(1) P C(37) C(38) 58.0(10) 1_555 1_555 1_555 1_555 yes
Pd(1) P C(37) C(42) -122.9(8) 1_555 1_555 1_555 1_555 yes
Pd(1) P C(43) C(44) -132.3(8) 1_555 1_555 1_555 1_555 yes
Pd(1) P C(43) C(48) 46.8(9) 1_555 1_555 1_555 1_555 yes
Pd(1) O(1) Ti(1) Pd(2) -69.1(2) 1_555 1_555 1_555 1_555 yes
Pd(1) O(1) Ti(1) Ru(1) -46.7(2) 1_555 1_555 1_555 1_555 yes
Pd(1) O(1) Ti(1) S(1) 7.4(2) 1_555 1_555 1_555 1_555 yes
Pd(1) O(1) Ti(1) S(3) -100.9(2) 1_555 1_555 1_555 1_555 yes
Pd(1) O(1) Ti(1) C(1) 101.9(5) 1_555 1_555 1_555 1_555 yes
Pd(1) O(1) Ti(1) C(2) 121.8(8) 1_555 1_555 1_555 1_555 yes
Pd(1) O(1) Ti(1) C(3) 163.4(6) 1_555 1_555 1_555 1_555 yes
Pd(1) O(1) Ti(1) C(4) 156.1(4) 1_555 1_555 1_555 1_555 yes
Pd(1) O(1) Ti(1) C(5) 121.9(4) 1_555 1_555 1_555 1_555 yes
Pd(1) O(1) Ti(2) Pd(2) 69.0(2) 1_555 1_555 1_555 1_555 yes
Pd(1) O(1) Ti(2) Ru(2) 44.3(3) 1_555 1_555 1_555 1_555 yes
Pd(1) O(1) Ti(2) S(2) -9.0(3) 1_555 1_555 1_555 1_555 yes
Pd(1) O(1) Ti(2) S(4) 99.4(2) 1_555 1_555 1_555 1_555 yes
Pd(1) O(1) Ti(2) C(6A) -129(1) 1_555 1_555 1_555 1_555 yes
Pd(1) O(1) Ti(2) C(7A) -166.8(7) 1_555 1_555 1_555 1_555 yes
Pd(1) O(1) Ti(2) C(8A) -152.4(6) 1_555 1_555 1_555 1_555 yes
Pd(1) O(1) Ti(2) C(9A) -118.4(7) 1_555 1_555 1_555 1_555 yes
Pd(1) O(1) Ti(2) C(10A) -99.7(5) 1_555 1_555 1_555 1_555 yes
Pd(1) O(1) Ti(2) C(6B) -103.3(7) 1_555 1_555 1_555 1_555 yes
Pd(1) O(1) Ti(2) C(7B) -155(1) 1_555 1_555 1_555 1_555 yes
Pd(1) O(1) Ti(2) C(8B) -165.9(8) 1_555 1_555 1_555 1_555 yes
Pd(1) O(1) Ti(2) C(9B) -138.4(6) 1_555 1_555 1_555 1_555 yes
Pd(1) O(1) Ti(2) C(10B) -106.6(6) 1_555 1_555 1_555 1_555 yes
Pd(2) Pd(1) Ti(1) Ru(1) 55.91(4) 1_555 1_555 1_555 1_555 yes
Pd(2) Pd(1) Ti(1) S(1) 106.6(1) 1_555 1_555 1_555 1_555 yes
Pd(2) Pd(1) Ti(1) S(3) 11.51(9) 1_555 1_555 1_555 1_555 yes
Pd(2) Pd(1) Ti(1) O(1) -82.6(3) 1_555 1_555 1_555 1_555 yes
Pd(2) Pd(1) Ti(1) C(1) 173.8(6) 1_555 1_555 1_555 1_555 yes
Pd(2) Pd(1) Ti(1) C(2) 148.5(7) 1_555 1_555 1_555 1_555 yes
Pd(2) Pd(1) Ti(1) C(3) -172(2) 1_555 1_555 1_555 1_555 yes
Pd(2) Pd(1) Ti(1) C(4) -121.1(5) 1_555 1_555 1_555 1_555 yes
Pd(2) Pd(1) Ti(1) C(5) -149.7(4) 1_555 1_555 1_555 1_555 yes
Pd(2) Pd(1) Ti(2) Ru(2) -57.12(4) 1_555 1_555 1_555 1_555 yes
Pd(2) Pd(1) Ti(2) S(2) -108.2(1) 1_555 1_555 1_555 1_555 yes
Pd(2) Pd(1) Ti(2) S(4) -13.60(8) 1_555 1_555 1_555 1_555 yes
Pd(2) Pd(1) Ti(2) O(1) 83.1(3) 1_555 1_555 1_555 1_555 yes
Pd(2) Pd(1) Ti(2) C(6A) -142.4(9) 1_555 1_555 1_555 1_555 yes
Pd(2) Pd(1) Ti(2) C(7A) 153(2) 1_555 1_555 1_555 1_555 yes
Pd(2) Pd(1) Ti(2) C(8A) 125.0(8) 1_555 1_555 1_555 1_555 yes
Pd(2) Pd(1) Ti(2) C(9A) 154.3(6) 1_555 1_555 1_555 1_555 yes
Pd(2) Pd(1) Ti(2) C(10A) -168.5(7) 1_555 1_555 1_555 1_555 yes
Pd(2) Pd(1) Ti(2) C(6B) -151.8(9) 1_555 1_555 1_555 1_555 yes
Pd(2) Pd(1) Ti(2) C(7B) -135(1) 1_555 1_555 1_555 1_555 yes
Pd(2) Pd(1) Ti(2) C(8B) 121(1) 1_555 1_555 1_555 1_555 yes
Pd(2) Pd(1) Ti(2) C(9B) 137.4(7) 1_555 1_555 1_555 1_555 yes
Pd(2) Pd(1) Ti(2) C(10B) 173.2(6) 1_555 1_555 1_555 1_555 yes
Pd(2) Pd(1) S(1) Ru(1) 13.77(8) 1_555 1_555 1_555 1_555 yes
Pd(2) Pd(1) S(1) Ti(1) -58.92(9) 1_555 1_555 1_555 1_555 yes
Pd(2) Pd(1) S(2) Ru(2) -15.78(9) 1_555 1_555 1_555 1_555 yes
Pd(2) Pd(1) S(2) Ti(2) 57.70(9) 1_555 1_555 1_555 1_555 yes
Pd(2) Pd(1) P C(31) -144.1(4) 1_555 1_555 1_555 1_555 yes
Pd(2) Pd(1) P C(37) 97.0(5) 1_555 1_555 1_555 1_555 yes
Pd(2) Pd(1) P C(43) -21.0(3) 1_555 1_555 1_555 1_555 yes
Pd(2) Pd(1) O(1) Ti(1) 77.2(2) 1_555 1_555 1_555 1_555 yes
Pd(2) Pd(1) O(1) Ti(2) -76.6(2) 1_555 1_555 1_555 1_555 yes
Pd(2) Ru(1) Ti(1) S(1) -111.60(8) 1_555 1_555 1_555 1_555 yes
Pd(2) Ru(1) Ti(1) S(3) 60.86(8) 1_555 1_555 1_555 1_555 yes
Pd(2) Ru(1) Ti(1) O(1) -25.4(2) 1_555 1_555 1_555 1_555 yes
Pd(2) Ru(1) Ti(1) C(1) -172.2(5) 1_555 1_555 1_555 1_555 yes
Pd(2) Ru(1) Ti(1) C(2) 161.8(5) 1_555 1_555 1_555 1_555 yes
Pd(2) Ru(1) Ti(1) C(3) 129.3(4) 1_555 1_555 1_555 1_555 yes
Pd(2) Ru(1) Ti(1) C(4) 115.6(6) 1_555 1_555 1_555 1_555 yes
Pd(2) Ru(1) Ti(1) C(5) -179.3(10) 1_555 1_555 1_555 1_555 yes
Pd(2) Ru(1) S(1) Ti(1) 58.96(6) 1_555 1_555 1_555 1_555 yes
Pd(2) Ru(1) S(3) Ti(1) -88.14(10) 1_555 1_555 1_555 1_555 yes
Pd(2) Ru(1) C(11) C(12) 57.4(8) 1_555 1_555 1_555 1_555 yes
Pd(2) Ru(1) C(11) C(15) 172.3(6) 1_555 1_555 1_555 1_555 yes
Pd(2) Ru(1) C(11) C(16) -63(1) 1_555 1_555 1_555 1_555 yes
Pd(2) Ru(1) C(12) C(11) -142.4(5) 1_555 1_555 1_555 1_555 yes
Pd(2) Ru(1) C(12) C(13) 99.2(5) 1_555 1_555 1_555 1_555 yes
Pd(2) Ru(1) C(12) C(17) -23(1) 1_555 1_555 1_555 1_555 yes
Pd(2) Ru(1) C(13) C(12) -94.9(5) 1_555 1_555 1_555 1_555 yes
Pd(2) Ru(1) C(13) C(14) 147.2(5) 1_555 1_555 1_555 1_555 yes
Pd(2) Ru(1) C(13) C(18) 27(1) 1_555 1_555 1_555 1_555 yes
Pd(2) Ru(1) C(14) C(13) -52.0(9) 1_555 1_555 1_555 1_555 yes
Pd(2) Ru(1) C(14) C(15) -169.8(6) 1_555 1_555 1_555 1_555 yes
Pd(2) Ru(1) C(14) C(19) 69(1) 1_555 1_555 1_555 1_555 yes
Pd(2) Ru(1) C(15) C(11) -49(2) 1_555 1_555 1_555 1_555 yes
Pd(2) Ru(1) C(15) C(14) 70(2) 1_555 1_555 1_555 1_555 yes
Pd(2) Ru(1) C(15) C(20) -169(2) 1_555 1_555 1_555 1_555 yes
Pd(2) Ru(2) Ti(2) S(2) 112.88(9) 1_555 1_555 1_555 1_555 yes
Pd(2) Ru(2) Ti(2) S(4) -61.17(9) 1_555 1_555 1_555 1_555 yes
Pd(2) Ru(2) Ti(2) O(1) 28.0(2) 1_555 1_555 1_555 1_555 yes
Pd(2) Ru(2) Ti(2) C(6A) -155.7(6) 1_555 1_555 1_555 1_555 yes
Pd(2) Ru(2) Ti(2) C(7A) -124.1(6) 1_555 1_555 1_555 1_555 yes
Pd(2) Ru(2) Ti(2) C(8A) -120.4(10) 1_555 1_555 1_555 1_555 yes
Pd(2) Ru(2) Ti(2) C(9A) 172(1) 1_555 1_555 1_555 1_555 yes
Pd(2) Ru(2) Ti(2) C(10A) 173.4(5) 1_555 1_555 1_555 1_555 yes
Pd(2) Ru(2) Ti(2) C(6B) -174.2(5) 1_555 1_555 1_555 1_555 yes
Pd(2) Ru(2) Ti(2) C(7B) -140.3(6) 1_555 1_555 1_555 1_555 yes
Pd(2) Ru(2) Ti(2) C(8B) -117.3(7) 1_555 1_555 1_555 1_555 yes
Pd(2) Ru(2) Ti(2) C(9B) -145(1) 1_555 1_555 1_555 1_555 yes
Pd(2) Ru(2) Ti(2) C(10B) 168.6(7) 1_555 1_555 1_555 1_555 yes
Pd(2) Ru(2) S(2) Ti(2) -57.76(8) 1_555 1_555 1_555 1_555 yes
Pd(2) Ru(2) S(4) Ti(2) 87.42(8) 1_555 1_555 1_555 1_555 yes
Pd(2) Ru(2) C(21) C(22) -56(1) 1_555 1_555 1_555 1_555 yes
Pd(2) Ru(2) C(21) C(25) -173.8(7) 1_555 1_555 1_555 1_555 yes
Pd(2) Ru(2) C(21) C(26) 72(1) 1_555 1_555 1_555 1_555 yes
Pd(2) Ru(2) C(22) C(21) 143.7(7) 1_555 1_555 1_555 1_555 yes
Pd(2) Ru(2) C(22) C(23) -100.1(8) 1_555 1_555 1_555 1_555 yes
Pd(2) Ru(2) C(22) C(27) 19(2) 1_555 1_555 1_555 1_555 yes
Pd(2) Ru(2) C(23) C(22) 95.9(8) 1_555 1_555 1_555 1_555 yes
Pd(2) Ru(2) C(23) C(24) -145.3(6) 1_555 1_555 1_555 1_555 yes
Pd(2) Ru(2) C(23) C(28) -24(1) 1_555 1_555 1_555 1_555 yes
Pd(2) Ru(2) C(24) C(23) 53.8(8) 1_555 1_555 1_555 1_555 yes
Pd(2) Ru(2) C(24) C(25) 171.7(6) 1_555 1_555 1_555 1_555 yes
Pd(2) Ru(2) C(24) C(29) -66(2) 1_555 1_555 1_555 1_555 yes
Pd(2) Ru(2) C(25) C(21) 46(3) 1_555 1_555 1_555 1_555 yes
Pd(2) Ru(2) C(25) C(24) -71(3) 1_555 1_555 1_555 1_555 yes
Pd(2) Ru(2) C(25) C(30) 167(2) 1_555 1_555 1_555 1_555 yes
Pd(2) Ti(1) Pd(1) Ti(2) 65.92(6) 1_555 1_555 1_555 1_555 yes
Pd(2) Ti(1) Pd(1) S(1) -106.6(1) 1_555 1_555 1_555 1_555 yes
Pd(2) Ti(1) Pd(1) S(2) 60.7(1) 1_555 1_555 1_555 1_555 yes
Pd(2) Ti(1) Pd(1) P -142.5(1) 1_555 1_555 1_555 1_555 yes
Pd(2) Ti(1) Pd(1) O(1) 82.6(3) 1_555 1_555 1_555 1_555 yes
Pd(2) Ti(1) Ru(1) S(1) 111.60(8) 1_555 1_555 1_555 1_555 yes
Pd(2) Ti(1) Ru(1) S(3) -60.86(8) 1_555 1_555 1_555 1_555 yes
Pd(2) Ti(1) Ru(1) C(11) -132.3(3) 1_555 1_555 1_555 1_555 yes
Pd(2) Ti(1) Ru(1) C(12) -91.2(5) 1_555 1_555 1_555 1_555 yes
Pd(2) Ti(1) Ru(1) C(13) 56(4) 1_555 1_555 1_555 1_555 yes
Pd(2) Ti(1) Ru(1) C(14) 143.9(5) 1_555 1_555 1_555 1_555 yes
Pd(2) Ti(1) Ru(1) C(15) -176.3(4) 1_555 1_555 1_555 1_555 yes
Pd(2) Ti(1) S(1) Ru(1) -49.88(6) 1_555 1_555 1_555 1_555 yes
Pd(2) Ti(1) S(3) Ru(1) 73.39(8) 1_555 1_555 1_555 1_555 yes
Pd(2) Ti(1) O(1) Ti(2) 15.7(8) 1_555 1_555 1_555 1_555 yes
Pd(2) Ti(1) C(1) C(2) -106(3) 1_555 1_555 1_555 1_555 yes
Pd(2) Ti(1) C(1) C(5) 136(3) 1_555 1_555 1_555 1_555 yes
Pd(2) Ti(1) C(2) C(1) 163.8(9) 1_555 1_555 1_555 1_555 yes
Pd(2) Ti(1) C(2) C(3) -80(1) 1_555 1_555 1_555 1_555 yes
Pd(2) Ti(1) C(3) C(2) 137(1) 1_555 1_555 1_555 1_555 yes
Pd(2) Ti(1) C(3) C(4) -104(1) 1_555 1_555 1_555 1_555 yes
Pd(2) Ti(1) C(4) C(3) 107.9(9) 1_555 1_555 1_555 1_555 yes
Pd(2) Ti(1) C(4) C(5) -141.6(7) 1_555 1_555 1_555 1_555 yes
Pd(2) Ti(1) C(5) C(1) -167.7(8) 1_555 1_555 1_555 1_555 yes
Pd(2) Ti(1) C(5) C(4) 78(1) 1_555 1_555 1_555 1_555 yes
Pd(2) Ti(2) Pd(1) Ti(1) -66.34(5) 1_555 1_555 1_555 1_555 yes
Pd(2) Ti(2) Pd(1) S(1) -59.3(1) 1_555 1_555 1_555 1_555 yes
Pd(2) Ti(2) Pd(1) S(2) 108.2(1) 1_555 1_555 1_555 1_555 yes
Pd(2) Ti(2) Pd(1) P 142.5(1) 1_555 1_555 1_555 1_555 yes
Pd(2) Ti(2) Pd(1) O(1) -83.1(3) 1_555 1_555 1_555 1_555 yes
Pd(2) Ti(2) Ru(2) S(2) -112.88(9) 1_555 1_555 1_555 1_555 yes
Pd(2) Ti(2) Ru(2) S(4) 61.17(9) 1_555 1_555 1_555 1_555 yes
Pd(2) Ti(2) Ru(2) C(21) 133.4(4) 1_555 1_555 1_555 1_555 yes
Pd(2) Ti(2) Ru(2) C(22) 92.4(8) 1_555 1_555 1_555 1_555 yes
Pd(2) Ti(2) Ru(2) C(23) -78(3) 1_555 1_555 1_555 1_555 yes
Pd(2) Ti(2) Ru(2) C(24) -140.9(5) 1_555 1_555 1_555 1_555 yes
Pd(2) Ti(2) Ru(2) C(25) 177.0(4) 1_555 1_555 1_555 1_555 yes
Pd(2) Ti(2) S(2) Ru(2) 49.52(6) 1_555 1_555 1_555 1_555 yes
Pd(2) Ti(2) S(4) Ru(2) -73.82(8) 1_555 1_555 1_555 1_555 yes
Pd(2) Ti(2) O(1) Ti(1) -15.7(8) 1_555 1_555 1_555 1_555 yes
Pd(2) Ti(2) C(6A) C(7A) 84(1) 1_555 1_555 1_555 1_555 yes
Pd(2) Ti(2) C(6A) C(10A) -159.6(9) 1_555 1_555 1_555 1_555 yes
Pd(2) Ti(2) C(6A) C(6B) -138(2) 1_555 1_555 1_555 1_555 yes
Pd(2) Ti(2) C(6A) C(7B) 55(3) 1_555 1_555 1_555 1_555 yes
Pd(2) Ti(2) C(6A) C(8B) 97(1) 1_555 1_555 1_555 1_555 yes
Pd(2) Ti(2) C(7A) C(6A) -130(1) 1_555 1_555 1_555 1_555 yes
Pd(2) Ti(2) C(7A) C(8A) 113(1) 1_555 1_555 1_555 1_555 yes
Pd(2) Ti(2) C(7A) C(7B) -110(1) 1_555 1_555 1_555 1_555 yes
Pd(2) Ti(2) C(7A) C(8B) 90(4) 1_555 1_555 1_555 1_555 yes
Pd(2) Ti(2) C(7A) C(9B) 130(1) 1_555 1_555 1_555 1_555 yes
Pd(2) Ti(2) C(8A) C(7A) -99(1) 1_555 1_555 1_555 1_555 yes
Pd(2) Ti(2) C(8A) C(9A) 145.2(9) 1_555 1_555 1_555 1_555 yes
Pd(2) Ti(2) C(8A) C(8B) -86(1) 1_555 1_555 1_555 1_555 yes
Pd(2) Ti(2) C(8A) C(9B) 135(2) 1_555 1_555 1_555 1_555 yes
Pd(2) Ti(2) C(9A) C(8A) -77(1) 1_555 1_555 1_555 1_555 yes
Pd(2) Ti(2) C(9A) C(10A) 166.6(10) 1_555 1_555 1_555 1_555 yes
Pd(2) Ti(2) C(9A) C(9B) -70(2) 1_555 1_555 1_555 1_555 yes
Pd(2) Ti(2) C(9A) C(10B) 155(1) 1_555 1_555 1_555 1_555 yes
Pd(2) Ti(2) C(10A) C(6A) 92(2) 1_555 1_555 1_555 1_555 yes
Pd(2) Ti(2) C(10A) C(9A) -151(2) 1_555 1_555 1_555 1_555 yes
Pd(2) Ti(2) C(10A) C(6B) 71(3) 1_555 1_555 1_555 1_555 yes
Pd(2) Ti(2) C(10A) C(10B) -140(2) 1_555 1_555 1_555 1_555 yes
Pd(2) Ti(2) C(6B) C(6A) 68(2) 1_555 1_555 1_555 1_555 yes
Pd(2) Ti(2) C(6B) C(10A) -152(1) 1_555 1_555 1_555 1_555 yes
Pd(2) Ti(2) C(6B) C(7B) 75(1) 1_555 1_555 1_555 1_555 yes
Pd(2) Ti(2) C(6B) C(10B) -168(1) 1_555 1_555 1_555 1_555 yes
Pd(2) Ti(2) C(7B) C(6A) -137(2) 1_555 1_555 1_555 1_555 yes
Pd(2) Ti(2) C(7B) C(7A) 89(1) 1_555 1_555 1_555 1_555 yes
Pd(2) Ti(2) C(7B) C(6B) -146(1) 1_555 1_555 1_555 1_555 yes
Pd(2) Ti(2) C(7B) C(8B) 97(1) 1_555 1_555 1_555 1_555 yes
Pd(2) Ti(2) C(8B) C(6A) -132.1(9) 1_555 1_555 1_555 1_555 yes
Pd(2) Ti(2) C(8B) C(7A) -100(3) 1_555 1_555 1_555 1_555 yes
Pd(2) Ti(2) C(8B) C(8A) 113(1) 1_555 1_555 1_555 1_555 yes
Pd(2) Ti(2) C(8B) C(7B) -114(1) 1_555 1_555 1_555 1_555 yes
Pd(2) Ti(2) C(8B) C(9B) 130(1) 1_555 1_555 1_555 1_555 yes
Pd(2) Ti(2) C(9B) C(7A) -98(1) 1_555 1_555 1_555 1_555 yes
Pd(2) Ti(2) C(9B) C(8A) -57(2) 1_555 1_555 1_555 1_555 yes
Pd(2) Ti(2) C(9B) C(9A) 138(1) 1_555 1_555 1_555 1_555 yes
Pd(2) Ti(2) C(9B) C(8B) -84(1) 1_555 1_555 1_555 1_555 yes
Pd(2) Ti(2) C(9B) C(10B) 160.8(9) 1_555 1_555 1_555 1_555 yes
Pd(2) Ti(2) C(10B) C(9A) -64(4) 1_555 1_555 1_555 1_555 yes
Pd(2) Ti(2) C(10B) C(10A) 137(2) 1_555 1_555 1_555 1_555 yes
Pd(2) Ti(2) C(10B) C(6B) 154(2) 1_555 1_555 1_555 1_555 yes
Pd(2) Ti(2) C(10B) C(9B) -89(3) 1_555 1_555 1_555 1_555 yes
Pd(2) S(3) Ru(1) Ti(1) 88.14(10) 1_555 1_555 1_555 1_555 yes
Pd(2) S(3) Ru(1) S(1) 82.09(10) 1_555 1_555 1_555 1_555 yes
Pd(2) S(3) Ru(1) C(11) -147.9(4) 1_555 1_555 1_555 1_555 yes
Pd(2) S(3) Ru(1) C(12) -108.5(3) 1_555 1_555 1_555 1_555 yes
Pd(2) S(3) Ru(1) C(13) -87.8(4) 1_555 1_555 1_555 1_555 yes
Pd(2) S(3) Ru(1) C(14) -136.2(9) 1_555 1_555 1_555 1_555 yes
Pd(2) S(3) Ru(1) C(15) -171.4(4) 1_555 1_555 1_555 1_555 yes
Pd(2) S(3) Ti(1) Ru(1) -73.39(8) 1_555 1_555 1_555 1_555 yes
Pd(2) S(3) Ti(1) S(1) -67.3(1) 1_555 1_555 1_555 1_555 yes
Pd(2) S(3) Ti(1) O(1) 40.4(2) 1_555 1_555 1_555 1_555 yes
Pd(2) S(3) Ti(1) C(1) -169.9(7) 1_555 1_555 1_555 1_555 yes
Pd(2) S(3) Ti(1) C(2) -165.1(5) 1_555 1_555 1_555 1_555 yes
Pd(2) S(3) Ti(1) C(3) 167.5(5) 1_555 1_555 1_555 1_555 yes
Pd(2) S(3) Ti(1) C(4) 137.4(4) 1_555 1_555 1_555 1_555 yes
Pd(2) S(3) Ti(1) C(5) 141.1(5) 1_555 1_555 1_555 1_555 yes
Pd(2) S(4) Ru(2) Ti(2) -87.42(8) 1_555 1_555 1_555 1_555 yes
Pd(2) S(4) Ru(2) S(2) -82.6(1) 1_555 1_555 1_555 1_555 yes
Pd(2) S(4) Ru(2) C(21) 148.0(4) 1_555 1_555 1_555 1_555 yes
Pd(2) S(4) Ru(2) C(22) 109.4(4) 1_555 1_555 1_555 1_555 yes
Pd(2) S(4) Ru(2) C(23) 87.5(4) 1_555 1_555 1_555 1_555 yes
Pd(2) S(4) Ru(2) C(24) 136(1) 1_555 1_555 1_555 1_555 yes
Pd(2) S(4) Ru(2) C(25) 172.9(5) 1_555 1_555 1_555 1_555 yes
Pd(2) S(4) Ti(2) Ru(2) 73.82(8) 1_555 1_555 1_555 1_555 yes
Pd(2) S(4) Ti(2) S(2) 69.0(1) 1_555 1_555 1_555 1_555 yes
Pd(2) S(4) Ti(2) O(1) -38.5(2) 1_555 1_555 1_555 1_555 yes
Pd(2) S(4) Ti(2) C(6A) 166.9(6) 1_555 1_555 1_555 1_555 yes
Pd(2) S(4) Ti(2) C(7A) -161.7(5) 1_555 1_555 1_555 1_555 yes
Pd(2) S(4) Ti(2) C(8A) -135.6(5) 1_555 1_555 1_555 1_555 yes
Pd(2) S(4) Ti(2) C(9A) -146.7(8) 1_555 1_555 1_555 1_555 yes
Pd(2) S(4) Ti(2) C(10A) 164.3(6) 1_555 1_555 1_555 1_555 yes
Pd(2) S(4) Ti(2) C(6B) 158.6(6) 1_555 1_555 1_555 1_555 yes
Pd(2) S(4) Ti(2) C(7B) 176.4(6) 1_555 1_555 1_555 1_555 yes
Pd(2) S(4) Ti(2) C(8B) -149.5(5) 1_555 1_555 1_555 1_555 yes
Pd(2) S(4) Ti(2) C(9B) -136.5(6) 1_555 1_555 1_555 1_555 yes
Pd(2) S(4) Ti(2) C(10B) -174.5(9) 1_555 1_555 1_555 1_555 yes
Ru(1) Pd(2) Pd(1) Ti(1) -59.29(5) 1_555 1_555 1_555 1_555 yes
Ru(1) Pd(2) Pd(1) Ti(2) -147.15(5) 1_555 1_555 1_555 1_555 yes
Ru(1) Pd(2) Pd(1) S(1) -11.56(8) 1_555 1_555 1_555 1_555 yes
Ru(1) Pd(2) Pd(1) S(2) 165.75(8) 1_555 1_555 1_555 1_555 yes
Ru(1) Pd(2) Pd(1) P 76.4(1) 1_555 1_555 1_555 1_555 yes
Ru(1) Pd(2) Pd(1) O(1) -103.4(2) 1_555 1_555 1_555 1_555 yes
Ru(1) Pd(2) Ru(2) Ti(2) -109.0(1) 1_555 1_555 1_555 1_555 yes
Ru(1) Pd(2) Ru(2) S(2) -62.8(1) 1_555 1_555 1_555 1_555 yes
Ru(1) Pd(2) Ru(2) S(4) -167.5(2) 1_555 1_555 1_555 1_555 yes
Ru(1) Pd(2) Ru(2) C(21) 140.3(6) 1_555 1_555 1_555 1_555 yes
Ru(1) Pd(2) Ru(2) C(22) 107.0(5) 1_555 1_555 1_555 1_555 yes
Ru(1) Pd(2) Ru(2) C(23) 64.9(4) 1_555 1_555 1_555 1_555 yes
Ru(1) Pd(2) Ru(2) C(24) 33.5(5) 1_555 1_555 1_555 1_555 yes
Ru(1) Pd(2) Ru(2) C(25) 98(3) 1_555 1_555 1_555 1_555 yes
Ru(1) Pd(2) Ti(1) S(1) 47.69(9) 1_555 1_555 1_555 1_555 yes
Ru(1) Pd(2) Ti(1) S(3) -68.1(1) 1_555 1_555 1_555 1_555 yes
Ru(1) Pd(2) Ti(1) O(1) 155.4(2) 1_555 1_555 1_555 1_555 yes
Ru(1) Pd(2) Ti(1) C(1) 53(3) 1_555 1_555 1_555 1_555 yes
Ru(1) Pd(2) Ti(1) C(2) -38.2(9) 1_555 1_555 1_555 1_555 yes
Ru(1) Pd(2) Ti(1) C(3) -85.3(8) 1_555 1_555 1_555 1_555 yes
Ru(1) Pd(2) Ti(1) C(4) -131.7(7) 1_555 1_555 1_555 1_555 yes
Ru(1) Pd(2) Ti(1) C(5) 179.4(9) 1_555 1_555 1_555 1_555 yes
Ru(1) Pd(2) Ti(2) Ru(2) 135.98(5) 1_555 1_555 1_555 1_555 yes
Ru(1) Pd(2) Ti(2) S(2) 89.25(8) 1_555 1_555 1_555 1_555 yes
Ru(1) Pd(2) Ti(2) S(4) -156.38(10) 1_555 1_555 1_555 1_555 yes
Ru(1) Pd(2) Ti(2) O(1) -17.0(2) 1_555 1_555 1_555 1_555 yes
Ru(1) Pd(2) Ti(2) C(6A) -179(1) 1_555 1_555 1_555 1_555 yes
Ru(1) Pd(2) Ti(2) C(7A) -132.1(6) 1_555 1_555 1_555 1_555 yes
Ru(1) Pd(2) Ti(2) C(8A) -85.7(7) 1_555 1_555 1_555 1_555 yes
Ru(1) Pd(2) Ti(2) C(9A) -35(1) 1_555 1_555 1_555 1_555 yes
Ru(1) Pd(2) Ti(2) C(10A) 104(2) 1_555 1_555 1_555 1_555 yes
Ru(1) Pd(2) Ti(2) C(6B) 149(1) 1_555 1_555 1_555 1_555 yes
Ru(1) Pd(2) Ti(2) C(7B) -161.4(9) 1_555 1_555 1_555 1_555 yes
Ru(1) Pd(2) Ti(2) C(8B) -115.5(7) 1_555 1_555 1_555 1_555 yes
Ru(1) Pd(2) Ti(2) C(9B) -68.4(8) 1_555 1_555 1_555 1_555 yes
Ru(1) Pd(2) Ti(2) C(10B) 5(2) 1_555 1_555 1_555 1_555 yes
Ru(1) Pd(2) S(3) Ti(1) 77.27(8) 1_555 1_555 1_555 1_555 yes
Ru(1) Pd(2) S(4) Ru(2) 157.0(3) 1_555 1_555 1_555 1_555 yes
Ru(1) Pd(2) S(4) Ti(2) 79.5(3) 1_555 1_555 1_555 1_555 yes
Ru(1) Ti(1) Pd(1) Ti(2) 121.82(6) 1_555 1_555 1_555 1_555 yes
Ru(1) Ti(1) Pd(1) S(1) -50.7(1) 1_555 1_555 1_555 1_555 yes
Ru(1) Ti(1) Pd(1) S(2) 116.6(1) 1_555 1_555 1_555 1_555 yes
Ru(1) Ti(1) Pd(1) P -86.6(1) 1_555 1_555 1_555 1_555 yes
Ru(1) Ti(1) Pd(1) O(1) 138.5(3) 1_555 1_555 1_555 1_555 yes
Ru(1) Ti(1) Pd(2) Ru(2) -136.06(5) 1_555 1_555 1_555 1_555 yes
Ru(1) Ti(1) Pd(2) Ti(2) -159.70(5) 1_555 1_555 1_555 1_555 yes
Ru(1) Ti(1) Pd(2) S(3) 68.1(1) 1_555 1_555 1_555 1_555 yes
Ru(1) Ti(1) Pd(2) S(4) 167.10(8) 1_555 1_555 1_555 1_555 yes
Ru(1) Ti(1) O(1) Ti(2) 38.1(9) 1_555 1_555 1_555 1_555 yes
Ru(1) Ti(1) C(1) C(2) -56(1) 1_555 1_555 1_555 1_555 yes
Ru(1) Ti(1) C(1) C(5) -174.2(9) 1_555 1_555 1_555 1_555 yes
Ru(1) Ti(1) C(2) C(1) 132(1) 1_555 1_555 1_555 1_555 yes
Ru(1) Ti(1) C(2) C(3) -111(1) 1_555 1_555 1_555 1_555 yes
Ru(1) Ti(1) C(3) C(2) 77(1) 1_555 1_555 1_555 1_555 yes
Ru(1) Ti(1) C(3) C(4) -164.8(8) 1_555 1_555 1_555 1_555 yes
Ru(1) Ti(1) C(4) C(3) 23(1) 1_555 1_555 1_555 1_555 yes
Ru(1) Ti(1) C(4) C(5) 134.2(8) 1_555 1_555 1_555 1_555 yes
Ru(1) Ti(1) C(5) C(1) 11(1) 1_555 1_555 1_555 1_555 yes
Ru(1) Ti(1) C(5) C(4) -102(1) 1_555 1_555 1_555 1_555 yes
Ru(1) S(1) Pd(1) Ti(1) 72.70(10) 1_555 1_555 1_555 1_555 yes
Ru(1) S(1) Pd(1) Ti(2) 63.7(1) 1_555 1_555 1_555 1_555 yes
Ru(1) S(1) Pd(1) S(2) -0.9(6) 1_555 1_555 1_555 1_555 yes
Ru(1) S(1) Pd(1) P -130.5(1) 1_555 1_555 1_555 1_555 yes
Ru(1) S(1) Pd(1) O(1) 78.5(2) 1_555 1_555 1_555 1_555 yes
Ru(1) S(1) Ti(1) S(3) -6.14(9) 1_555 1_555 1_555 1_555 yes
Ru(1) S(1) Ti(1) O(1) -113.9(2) 1_555 1_555 1_555 1_555 yes
Ru(1) S(1) Ti(1) C(1) 131.0(5) 1_555 1_555 1_555 1_555 yes
Ru(1) S(1) Ti(1) C(2) 100.3(5) 1_555 1_555 1_555 1_555 yes
Ru(1) S(1) Ti(1) C(3) 89.6(7) 1_555 1_555 1_555 1_555 yes
Ru(1) S(1) Ti(1) C(4) 129.3(8) 1_555 1_555 1_555 1_555 yes
Ru(1) S(1) Ti(1) C(5) 152.8(4) 1_555 1_555 1_555 1_555 yes
Ru(1) S(3) Pd(2) Ru(2) -154.8(2) 1_555 1_555 1_555 1_555 yes
Ru(1) S(3) Pd(2) Ti(1) -77.27(8) 1_555 1_555 1_555 1_555 yes
Ru(1) S(3) Pd(2) Ti(2) -123.95(8) 1_555 1_555 1_555 1_555 yes
Ru(1) S(3) Pd(2) S(4) -174.0(1) 1_555 1_555 1_555 1_555 yes
Ru(1) S(3) Ti(1) S(1) 6.13(9) 1_555 1_555 1_555 1_555 yes
Ru(1) S(3) Ti(1) O(1) 113.8(2) 1_555 1_555 1_555 1_555 yes
Ru(1) S(3) Ti(1) C(1) -96.5(7) 1_555 1_555 1_555 1_555 yes
Ru(1) S(3) Ti(1) C(2) -91.7(5) 1_555 1_555 1_555 1_555 yes
Ru(1) S(3) Ti(1) C(3) -119.1(5) 1_555 1_555 1_555 1_555 yes
Ru(1) S(3) Ti(1) C(4) -149.2(4) 1_555 1_555 1_555 1_555 yes
Ru(1) S(3) Ti(1) C(5) -145.5(5) 1_555 1_555 1_555 1_555 yes
Ru(1) C(11) C(12) C(13) 62.8(10) 1_555 1_555 1_555 1_555 yes
Ru(1) C(11) C(12) C(17) -122(1) 1_555 1_555 1_555 1_555 yes
Ru(1) C(11) C(15) C(14) -64.2(9) 1_555 1_555 1_555 1_555 yes
Ru(1) C(11) C(15) C(20) 122(1) 1_555 1_555 1_555 1_555 yes
Ru(1) C(12) C(11) C(15) -62.2(9) 1_555 1_555 1_555 1_555 yes
Ru(1) C(12) C(11) C(16) 121(1) 1_555 1_555 1_555 1_555 yes
Ru(1) C(12) C(13) C(14) 61.7(10) 1_555 1_555 1_555 1_555 yes
Ru(1) C(12) C(13) C(18) -123(1) 1_555 1_555 1_555 1_555 yes
Ru(1) C(13) C(12) C(11) -61.1(9) 1_555 1_555 1_555 1_555 yes
Ru(1) C(13) C(12) C(17) 123(1) 1_555 1_555 1_555 1_555 yes
Ru(1) C(13) C(14) C(15) 59.2(9) 1_555 1_555 1_555 1_555 yes
Ru(1) C(13) C(14) C(19) -122(1) 1_555 1_555 1_555 1_555 yes
Ru(1) C(14) C(13) C(12) -60.9(10) 1_555 1_555 1_555 1_555 yes
Ru(1) C(14) C(13) C(18) 123(1) 1_555 1_555 1_555 1_555 yes
Ru(1) C(14) C(15) C(11) 62.5(9) 1_555 1_555 1_555 1_555 yes
Ru(1) C(14) C(15) C(20) -124(1) 1_555 1_555 1_555 1_555 yes
Ru(1) C(15) C(11) C(12) 62.5(8) 1_555 1_555 1_555 1_555 yes
Ru(1) C(15) C(11) C(16) -121(1) 1_555 1_555 1_555 1_555 yes
Ru(1) C(15) C(14) C(13) -60.4(9) 1_555 1_555 1_555 1_555 yes
Ru(1) C(15) C(14) C(19) 121(1) 1_555 1_555 1_555 1_555 yes
Ru(2) Pd(2) Pd(1) Ti(1) 148.16(6) 1_555 1_555 1_555 1_555 yes
Ru(2) Pd(2) Pd(1) Ti(2) 60.29(5) 1_555 1_555 1_555 1_555 yes
Ru(2) Pd(2) Pd(1) S(1) -164.11(8) 1_555 1_555 1_555 1_555 yes
Ru(2) Pd(2) Pd(1) S(2) 13.19(8) 1_555 1_555 1_555 1_555 yes
Ru(2) Pd(2) Pd(1) P -76.2(1) 1_555 1_555 1_555 1_555 yes
Ru(2) Pd(2) Pd(1) O(1) 104.1(2) 1_555 1_555 1_555 1_555 yes
Ru(2) Pd(2) Ru(1) Ti(1) 107.6(1) 1_555 1_555 1_555 1_555 yes
Ru(2) Pd(2) Ru(1) S(1) 60.8(1) 1_555 1_555 1_555 1_555 yes
Ru(2) Pd(2) Ru(1) S(3) 165.8(2) 1_555 1_555 1_555 1_555 yes
Ru(2) Pd(2) Ru(1) C(11) -143.3(5) 1_555 1_555 1_555 1_555 yes
Ru(2) Pd(2) Ru(1) C(12) -108.8(4) 1_555 1_555 1_555 1_555 yes
Ru(2) Pd(2) Ru(1) C(13) -69.3(4) 1_555 1_555 1_555 1_555 yes
Ru(2) Pd(2) Ru(1) C(14) -37.8(6) 1_555 1_555 1_555 1_555 yes
Ru(2) Pd(2) Ru(1) C(15) -100(2) 1_555 1_555 1_555 1_555 yes
Ru(2) Pd(2) Ti(1) S(1) -88.4(1) 1_555 1_555 1_555 1_555 yes
Ru(2) Pd(2) Ti(1) S(3) 155.8(1) 1_555 1_555 1_555 1_555 yes
Ru(2) Pd(2) Ti(1) O(1) 19.3(2) 1_555 1_555 1_555 1_555 yes
Ru(2) Pd(2) Ti(1) C(1) -82(3) 1_555 1_555 1_555 1_555 yes
Ru(2) Pd(2) Ti(1) C(2) -174.2(9) 1_555 1_555 1_555 1_555 yes
Ru(2) Pd(2) Ti(1) C(3) 138.6(8) 1_555 1_555 1_555 1_555 yes
Ru(2) Pd(2) Ti(1) C(4) 92.3(7) 1_555 1_555 1_555 1_555 yes
Ru(2) Pd(2) Ti(1) C(5) 43.3(9) 1_555 1_555 1_555 1_555 yes
Ru(2) Pd(2) Ti(2) S(2) -46.73(7) 1_555 1_555 1_555 1_555 yes
Ru(2) Pd(2) Ti(2) S(4) 67.64(9) 1_555 1_555 1_555 1_555 yes
Ru(2) Pd(2) Ti(2) O(1) -153.0(2) 1_555 1_555 1_555 1_555 yes
Ru(2) Pd(2) Ti(2) C(6A) 44(1) 1_555 1_555 1_555 1_555 yes
Ru(2) Pd(2) Ti(2) C(7A) 91.9(6) 1_555 1_555 1_555 1_555 yes
Ru(2) Pd(2) Ti(2) C(8A) 138.3(7) 1_555 1_555 1_555 1_555 yes
Ru(2) Pd(2) Ti(2) C(9A) -171(1) 1_555 1_555 1_555 1_555 yes
Ru(2) Pd(2) Ti(2) C(10A) -31(2) 1_555 1_555 1_555 1_555 yes
Ru(2) Pd(2) Ti(2) C(6B) 13(1) 1_555 1_555 1_555 1_555 yes
Ru(2) Pd(2) Ti(2) C(7B) 62.6(9) 1_555 1_555 1_555 1_555 yes
Ru(2) Pd(2) Ti(2) C(8B) 108.5(7) 1_555 1_555 1_555 1_555 yes
Ru(2) Pd(2) Ti(2) C(9B) 155.6(8) 1_555 1_555 1_555 1_555 yes
Ru(2) Pd(2) Ti(2) C(10B) -130(2) 1_555 1_555 1_555 1_555 yes
Ru(2) Pd(2) S(3) Ti(1) -77.5(3) 1_555 1_555 1_555 1_555 yes
Ru(2) Pd(2) S(4) Ti(2) -77.49(9) 1_555 1_555 1_555 1_555 yes
Ru(2) Ti(2) Pd(1) Ti(1) -123.46(7) 1_555 1_555 1_555 1_555 yes
Ru(2) Ti(2) Pd(1) S(1) -116.4(1) 1_555 1_555 1_555 1_555 yes
Ru(2) Ti(2) Pd(1) S(2) 51.1(1) 1_555 1_555 1_555 1_555 yes
Ru(2) Ti(2) Pd(1) P 85.4(1) 1_555 1_555 1_555 1_555 yes
Ru(2) Ti(2) Pd(1) O(1) -140.2(3) 1_555 1_555 1_555 1_555 yes
Ru(2) Ti(2) Pd(2) Ti(1) 157.34(5) 1_555 1_555 1_555 1_555 yes
Ru(2) Ti(2) Pd(2) S(3) -168.08(7) 1_555 1_555 1_555 1_555 yes
Ru(2) Ti(2) Pd(2) S(4) -67.64(9) 1_555 1_555 1_555 1_555 yes
Ru(2) Ti(2) O(1) Ti(1) -40.4(9) 1_555 1_555 1_555 1_555 yes
Ru(2) Ti(2) C(6A) C(7A) 120(1) 1_555 1_555 1_555 1_555 yes
Ru(2) Ti(2) C(6A) C(10A) -123(1) 1_555 1_555 1_555 1_555 yes
Ru(2) Ti(2) C(6A) C(6B) -103(2) 1_555 1_555 1_555 1_555 yes
Ru(2) Ti(2) C(6A) C(7B) 91(2) 1_555 1_555 1_555 1_555 yes
Ru(2) Ti(2) C(6A) C(8B) 132(1) 1_555 1_555 1_555 1_555 yes
Ru(2) Ti(2) C(7A) C(6A) -67(1) 1_555 1_555 1_555 1_555 yes
Ru(2) Ti(2) C(7A) C(8A) 176(1) 1_555 1_555 1_555 1_555 yes
Ru(2) Ti(2) C(7A) C(7B) -47(2) 1_555 1_555 1_555 1_555 yes
Ru(2) Ti(2) C(7A) C(8B) 153(3) 1_555 1_555 1_555 1_555 yes
Ru(2) Ti(2) C(7A) C(9B) -166.6(9) 1_555 1_555 1_555 1_555 yes
Ru(2) Ti(2) C(8A) C(7A) -6(1) 1_555 1_555 1_555 1_555 yes
Ru(2) Ti(2) C(8A) C(9A) -121(1) 1_555 1_555 1_555 1_555 yes
Ru(2) Ti(2) C(8A) C(8B) 6(2) 1_555 1_555 1_555 1_555 yes
Ru(2) Ti(2) C(8A) C(9B) -131(2) 1_555 1_555 1_555 1_555 yes
Ru(2) Ti(2) C(9A) C(8A) 116(1) 1_555 1_555 1_555 1_555 yes
Ru(2) Ti(2) C(9A) C(10A) 0(1) 1_555 1_555 1_555 1_555 yes
Ru(2) Ti(2) C(9A) C(9B) 123(1) 1_555 1_555 1_555 1_555 yes
Ru(2) Ti(2) C(9A) C(10B) -10(2) 1_555 1_555 1_555 1_555 yes
Ru(2) Ti(2) C(10A) C(6A) 64(1) 1_555 1_555 1_555 1_555 yes
Ru(2) Ti(2) C(10A) C(9A) -179(1) 1_555 1_555 1_555 1_555 yes
Ru(2) Ti(2) C(10A) C(6B) 43(1) 1_555 1_555 1_555 1_555 yes
Ru(2) Ti(2) C(10A) C(10B) -167(2) 1_555 1_555 1_555 1_555 yes
Ru(2) Ti(2) C(6B) C(6A) 79(2) 1_555 1_555 1_555 1_555 yes
Ru(2) Ti(2) C(6B) C(10A) -140(1) 1_555 1_555 1_555 1_555 yes
Ru(2) Ti(2) C(6B) C(7B) 86(1) 1_555 1_555 1_555 1_555 yes
Ru(2) Ti(2) C(6B) C(10B) -156(1) 1_555 1_555 1_555 1_555 yes
Ru(2) Ti(2) C(7B) C(6A) -90(2) 1_555 1_555 1_555 1_555 yes
Ru(2) Ti(2) C(7B) C(7A) 136(1) 1_555 1_555 1_555 1_555 yes
Ru(2) Ti(2) C(7B) C(6B) -98(1) 1_555 1_555 1_555 1_555 yes
Ru(2) Ti(2) C(7B) C(8B) 144(1) 1_555 1_555 1_555 1_555 yes
Ru(2) Ti(2) C(8B) C(6A) -61(1) 1_555 1_555 1_555 1_555 yes
Ru(2) Ti(2) C(8B) C(7A) -29(4) 1_555 1_555 1_555 1_555 yes
Ru(2) Ti(2) C(8B) C(8A) -175(1) 1_555 1_555 1_555 1_555 yes
Ru(2) Ti(2) C(8B) C(7B) -43(1) 1_555 1_555 1_555 1_555 yes
Ru(2) Ti(2) C(8B) C(9B) -158(1) 1_555 1_555 1_555 1_555 yes
Ru(2) Ti(2) C(9B) C(7A) 29(2) 1_555 1_555 1_555 1_555 yes
Ru(2) Ti(2) C(9B) C(8A) 70(3) 1_555 1_555 1_555 1_555 yes
Ru(2) Ti(2) C(9B) C(9A) -93(1) 1_555 1_555 1_555 1_555 yes
Ru(2) Ti(2) C(9B) C(8B) 43(2) 1_555 1_555 1_555 1_555 yes
Ru(2) Ti(2) C(9B) C(10B) -70(1) 1_555 1_555 1_555 1_555 yes
Ru(2) Ti(2) C(10B) C(9A) 172(1) 1_555 1_555 1_555 1_555 yes
Ru(2) Ti(2) C(10B) C(10A) 14(2) 1_555 1_555 1_555 1_555 yes
Ru(2) Ti(2) C(10B) C(6B) 31(1) 1_555 1_555 1_555 1_555 yes
Ru(2) Ti(2) C(10B) C(9B) 147.0(8) 1_555 1_555 1_555 1_555 yes
Ru(2) S(2) Pd(1) Ti(1) -66.9(1) 1_555 1_555 1_555 1_555 yes
Ru(2) S(2) Pd(1) Ti(2) -73.5(1) 1_555 1_555 1_555 1_555 yes
Ru(2) S(2) Pd(1) S(1) -1.1(6) 1_555 1_555 1_555 1_555 yes
Ru(2) S(2) Pd(1) P 128.4(1) 1_555 1_555 1_555 1_555 yes
Ru(2) S(2) Pd(1) O(1) -80.6(2) 1_555 1_555 1_555 1_555 yes
Ru(2) S(2) Ti(2) S(4) 4.8(1) 1_555 1_555 1_555 1_555 yes
Ru(2) S(2) Ti(2) O(1) 114.4(3) 1_555 1_555 1_555 1_555 yes
Ru(2) S(2) Ti(2) C(6A) -94.9(5) 1_555 1_555 1_555 1_555 yes
Ru(2) S(2) Ti(2) C(7A) -89.7(8) 1_555 1_555 1_555 1_555 yes
Ru(2) S(2) Ti(2) C(8A) -136.1(8) 1_555 1_555 1_555 1_555 yes
Ru(2) S(2) Ti(2) C(9A) -151.7(4) 1_555 1_555 1_555 1_555 yes
Ru(2) S(2) Ti(2) C(10A) -127.4(6) 1_555 1_555 1_555 1_555 yes
Ru(2) S(2) Ti(2) C(6B) -109.4(7) 1_555 1_555 1_555 1_555 yes
Ru(2) S(2) Ti(2) C(7B) -85.5(5) 1_555 1_555 1_555 1_555 yes
Ru(2) S(2) Ti(2) C(8B) -100(1) 1_555 1_555 1_555 1_555 yes
Ru(2) S(2) Ti(2) C(9B) -147.1(5) 1_555 1_555 1_555 1_555 yes
Ru(2) S(2) Ti(2) C(10B) -141.6(5) 1_555 1_555 1_555 1_555 yes
Ru(2) S(4) Pd(2) Ti(1) 121.89(8) 1_555 1_555 1_555 1_555 yes
Ru(2) S(4) Pd(2) Ti(2) 77.49(9) 1_555 1_555 1_555 1_555 yes
Ru(2) S(4) Pd(2) S(3) 172.0(1) 1_555 1_555 1_555 1_555 yes
Ru(2) S(4) Ti(2) S(2) -4.8(1) 1_555 1_555 1_555 1_555 yes
Ru(2) S(4) Ti(2) O(1) -112.3(2) 1_555 1_555 1_555 1_555 yes
Ru(2) S(4) Ti(2) C(6A) 93.1(6) 1_555 1_555 1_555 1_555 yes
Ru(2) S(4) Ti(2) C(7A) 124.5(5) 1_555 1_555 1_555 1_555 yes
Ru(2) S(4) Ti(2) C(8A) 150.6(5) 1_555 1_555 1_555 1_555 yes
Ru(2) S(4) Ti(2) C(9A) 139.5(8) 1_555 1_555 1_555 1_555 yes
Ru(2) S(4) Ti(2) C(10A) 90.5(6) 1_555 1_555 1_555 1_555 yes
Ru(2) S(4) Ti(2) C(6B) 84.8(6) 1_555 1_555 1_555 1_555 yes
Ru(2) S(4) Ti(2) C(7B) 102.6(6) 1_555 1_555 1_555 1_555 yes
Ru(2) S(4) Ti(2) C(8B) 136.7(5) 1_555 1_555 1_555 1_555 yes
Ru(2) S(4) Ti(2) C(9B) 149.7(6) 1_555 1_555 1_555 1_555 yes
Ru(2) S(4) Ti(2) C(10B) 111.7(9) 1_555 1_555 1_555 1_555 yes
Ru(2) C(21) C(22) C(23) -61.1(8) 1_555 1_555 1_555 1_555 yes
Ru(2) C(21) C(22) C(27) 126(1) 1_555 1_555 1_555 1_555 yes
Ru(2) C(21) C(25) C(24) 62.0(8) 1_555 1_555 1_555 1_555 yes
Ru(2) C(21) C(25) C(30) -119(1) 1_555 1_555 1_555 1_555 yes
Ru(2) C(22) C(21) C(25) 63.2(8) 1_555 1_555 1_555 1_555 yes
Ru(2) C(22) C(21) C(26) -123(1) 1_555 1_555 1_555 1_555 yes
Ru(2) C(22) C(23) C(24) -63.0(9) 1_555 1_555 1_555 1_555 yes
Ru(2) C(22) C(23) C(28) 125(1) 1_555 1_555 1_555 1_555 yes
Ru(2) C(23) C(22) C(21) 60.8(8) 1_555 1_555 1_555 1_555 yes
Ru(2) C(23) C(22) C(27) -126(1) 1_555 1_555 1_555 1_555 yes
Ru(2) C(23) C(24) C(25) -60.1(8) 1_555 1_555 1_555 1_555 yes
Ru(2) C(23) C(24) C(29) 125(1) 1_555 1_555 1_555 1_555 yes
Ru(2) C(24) C(23) C(22) 61.7(9) 1_555 1_555 1_555 1_555 yes
Ru(2) C(24) C(23) C(28) -126(1) 1_555 1_555 1_555 1_555 yes
Ru(2) C(24) C(25) C(21) -60.9(8) 1_555 1_555 1_555 1_555 yes
Ru(2) C(24) C(25) C(30) 120(1) 1_555 1_555 1_555 1_555 yes
Ru(2) C(25) C(21) C(22) -63.1(8) 1_555 1_555 1_555 1_555 yes
Ru(2) C(25) C(21) C(26) 122(1) 1_555 1_555 1_555 1_555 yes
Ru(2) C(25) C(24) C(23) 60.6(8) 1_555 1_555 1_555 1_555 yes
Ru(2) C(25) C(24) C(29) -124(1) 1_555 1_555 1_555 1_555 yes
Ti(1) Pd(1) Pd(2) Ti(2) 87.87(6) 1_555 1_555 1_555 1_555 yes
Ti(1) Pd(1) Pd(2) S(3) -11.28(10) 1_555 1_555 1_555 1_555 yes
Ti(1) Pd(1) Pd(2) S(4) 101.14(9) 1_555 1_555 1_555 1_555 yes
Ti(1) Pd(1) Ti(2) S(2) -174.6(1) 1_555 1_555 1_555 1_555 yes
Ti(1) Pd(1) Ti(2) S(4) -79.94(10) 1_555 1_555 1_555 1_555 yes
Ti(1) Pd(1) Ti(2) O(1) 16.8(3) 1_555 1_555 1_555 1_555 yes
Ti(1) Pd(1) Ti(2) C(6A) 151.3(9) 1_555 1_555 1_555 1_555 yes
Ti(1) Pd(1) Ti(2) C(7A) 87(2) 1_555 1_555 1_555 1_555 yes
Ti(1) Pd(1) Ti(2) C(8A) 58.7(8) 1_555 1_555 1_555 1_555 yes
Ti(1) Pd(1) Ti(2) C(9A) 88.0(6) 1_555 1_555 1_555 1_555 yes
Ti(1) Pd(1) Ti(2) C(10A) 125.2(7) 1_555 1_555 1_555 1_555 yes
Ti(1) Pd(1) Ti(2) C(6B) 141.8(9) 1_555 1_555 1_555 1_555 yes
Ti(1) Pd(1) Ti(2) C(7B) 158(1) 1_555 1_555 1_555 1_555 yes
Ti(1) Pd(1) Ti(2) C(8B) 55(1) 1_555 1_555 1_555 1_555 yes
Ti(1) Pd(1) Ti(2) C(9B) 71.0(7) 1_555 1_555 1_555 1_555 yes
Ti(1) Pd(1) Ti(2) C(10B) 106.8(6) 1_555 1_555 1_555 1_555 yes
Ti(1) Pd(1) S(2) Ti(2) 6.5(2) 1_555 1_555 1_555 1_555 yes
Ti(1) Pd(1) P C(31) -32.2(5) 1_555 1_555 1_555 1_555 yes
Ti(1) Pd(1) P C(37) -151.0(4) 1_555 1_555 1_555 1_555 yes
Ti(1) Pd(1) P C(43) 90.9(3) 1_555 1_555 1_555 1_555 yes
Ti(1) Pd(1) O(1) Ti(2) -153.8(5) 1_555 1_555 1_555 1_555 yes
Ti(1) Pd(2) Pd(1) Ti(2) -87.87(6) 1_555 1_555 1_555 1_555 yes
Ti(1) Pd(2) Pd(1) S(1) 47.73(9) 1_555 1_555 1_555 1_555 yes
Ti(1) Pd(2) Pd(1) S(2) -134.96(9) 1_555 1_555 1_555 1_555 yes
Ti(1) Pd(2) Pd(1) P 135.7(1) 1_555 1_555 1_555 1_555 yes
Ti(1) Pd(2) Pd(1) O(1) -44.1(2) 1_555 1_555 1_555 1_555 yes
Ti(1) Pd(2) Ru(1) S(1) -46.79(8) 1_555 1_555 1_555 1_555 yes
Ti(1) Pd(2) Ru(1) S(3) 58.2(1) 1_555 1_555 1_555 1_555 yes
Ti(1) Pd(2) Ru(1) C(11) 109.1(5) 1_555 1_555 1_555 1_555 yes
Ti(1) Pd(2) Ru(1) C(12) 143.6(4) 1_555 1_555 1_555 1_555 yes
Ti(1) Pd(2) Ru(1) C(13) -176.9(4) 1_555 1_555 1_555 1_555 yes
Ti(1) Pd(2) Ru(1) C(14) -145.4(6) 1_555 1_555 1_555 1_555 yes
Ti(1) Pd(2) Ru(1) C(15) 152(2) 1_555 1_555 1_555 1_555 yes
Ti(1) Pd(2) Ru(2) Ti(2) -26.58(6) 1_555 1_555 1_555 1_555 yes
Ti(1) Pd(2) Ru(2) S(2) 19.64(10) 1_555 1_555 1_555 1_555 yes
Ti(1) Pd(2) Ru(2) S(4) -85.1(1) 1_555 1_555 1_555 1_555 yes
Ti(1) Pd(2) Ru(2) C(21) -137.3(6) 1_555 1_555 1_555 1_555 yes
Ti(1) Pd(2) Ru(2) C(22) -170.6(5) 1_555 1_555 1_555 1_555 yes
Ti(1) Pd(2) Ru(2) C(23) 147.3(4) 1_555 1_555 1_555 1_555 yes
Ti(1) Pd(2) Ru(2) C(24) 116.0(5) 1_555 1_555 1_555 1_555 yes
Ti(1) Pd(2) Ru(2) C(25) -179(3) 1_555 1_555 1_555 1_555 yes
Ti(1) Pd(2) Ti(2) S(2) 110.61(8) 1_555 1_555 1_555 1_555 yes
Ti(1) Pd(2) Ti(2) S(4) -135.0(1) 1_555 1_555 1_555 1_555 yes
Ti(1) Pd(2) Ti(2) O(1) 4.4(2) 1_555 1_555 1_555 1_555 yes
Ti(1) Pd(2) Ti(2) C(6A) -157(1) 1_555 1_555 1_555 1_555 yes
Ti(1) Pd(2) Ti(2) C(7A) -110.8(6) 1_555 1_555 1_555 1_555 yes
Ti(1) Pd(2) Ti(2) C(8A) -64.4(7) 1_555 1_555 1_555 1_555 yes
Ti(1) Pd(2) Ti(2) C(9A) -13(1) 1_555 1_555 1_555 1_555 yes
Ti(1) Pd(2) Ti(2) C(10A) 126(2) 1_555 1_555 1_555 1_555 yes
Ti(1) Pd(2) Ti(2) C(6B) 171(1) 1_555 1_555 1_555 1_555 yes
Ti(1) Pd(2) Ti(2) C(7B) -140.0(9) 1_555 1_555 1_555 1_555 yes
Ti(1) Pd(2) Ti(2) C(8B) -94.1(7) 1_555 1_555 1_555 1_555 yes
Ti(1) Pd(2) Ti(2) C(9B) -47.0(8) 1_555 1_555 1_555 1_555 yes
Ti(1) Pd(2) Ti(2) C(10B) 27(2) 1_555 1_555 1_555 1_555 yes
Ti(1) Pd(2) S(4) Ti(2) 44.41(9) 1_555 1_555 1_555 1_555 yes
Ti(1) Ru(1) Pd(2) Ti(2) 24.01(6) 1_555 1_555 1_555 1_555 yes
Ti(1) Ru(1) Pd(2) S(3) -58.2(1) 1_555 1_555 1_555 1_555 yes
Ti(1) Ru(1) Pd(2) S(4) -40.5(3) 1_555 1_555 1_555 1_555 yes
Ti(1) Ru(1) C(11) C(12) 144.5(6) 1_555 1_555 1_555 1_555 yes
Ti(1) Ru(1) C(11) C(15) -100.6(7) 1_555 1_555 1_555 1_555 yes
Ti(1) Ru(1) C(11) C(16) 23(1) 1_555 1_555 1_555 1_555 yes
Ti(1) Ru(1) C(12) C(11) -64.8(7) 1_555 1_555 1_555 1_555 yes
Ti(1) Ru(1) C(12) C(13) 176.9(4) 1_555 1_555 1_555 1_555 yes
Ti(1) Ru(1) C(12) C(17) 54(1) 1_555 1_555 1_555 1_555 yes
Ti(1) Ru(1) C(13) C(12) -149(4) 1_555 1_555 1_555 1_555 yes
Ti(1) Ru(1) C(13) C(14) 92(4) 1_555 1_555 1_555 1_555 yes
Ti(1) Ru(1) C(13) C(18) -27(5) 1_555 1_555 1_555 1_555 yes
Ti(1) Ru(1) C(14) C(13) -174.4(5) 1_555 1_555 1_555 1_555 yes
Ti(1) Ru(1) C(14) C(15) 67.8(9) 1_555 1_555 1_555 1_555 yes
Ti(1) Ru(1) C(14) C(19) -52(1) 1_555 1_555 1_555 1_555 yes
Ti(1) Ru(1) C(15) C(11) 101.7(7) 1_555 1_555 1_555 1_555 yes
Ti(1) Ru(1) C(15) C(14) -139.1(7) 1_555 1_555 1_555 1_555 yes
Ti(1) Ru(1) C(15) C(20) -18(1) 1_555 1_555 1_555 1_555 yes
Ti(1) S(1) Pd(1) Ti(2) -8.9(1) 1_555 1_555 1_555 1_555 yes
Ti(1) S(1) Pd(1) S(2) -73.6(6) 1_555 1_555 1_555 1_555 yes
Ti(1) S(1) Pd(1) P 156.8(1) 1_555 1_555 1_555 1_555 yes
Ti(1) S(1) Pd(1) O(1) 5.8(2) 1_555 1_555 1_555 1_555 yes
Ti(1) S(1) Ru(1) S(3) 6.05(9) 1_555 1_555 1_555 1_555 yes
Ti(1) S(1) Ru(1) C(11) -100.6(4) 1_555 1_555 1_555 1_555 yes
Ti(1) S(1) Ru(1) C(12) -146.6(8) 1_555 1_555 1_555 1_555 yes
Ti(1) S(1) Ru(1) C(13) 176.4(3) 1_555 1_555 1_555 1_555 yes
Ti(1) S(1) Ru(1) C(14) -160.6(3) 1_555 1_555 1_555 1_555 yes
Ti(1) S(1) Ru(1) C(15) -123.3(3) 1_555 1_555 1_555 1_555 yes
Ti(1) S(3) Pd(2) Ti(2) -46.68(10) 1_555 1_555 1_555 1_555 yes
Ti(1) S(3) Pd(2) S(4) -96.7(1) 1_555 1_555 1_555 1_555 yes
Ti(1) S(3) Ru(1) S(1) -6.05(9) 1_555 1_555 1_555 1_555 yes
Ti(1) S(3) Ru(1) C(11) 124.0(4) 1_555 1_555 1_555 1_555 yes
Ti(1) S(3) Ru(1) C(12) 163.4(3) 1_555 1_555 1_555 1_555 yes
Ti(1) S(3) Ru(1) C(13) -176.0(4) 1_555 1_555 1_555 1_555 yes
Ti(1) S(3) Ru(1) C(14) 135.7(9) 1_555 1_555 1_555 1_555 yes
Ti(1) S(3) Ru(1) C(15) 100.5(5) 1_555 1_555 1_555 1_555 yes
Ti(1) O(1) Pd(1) Ti(2) 153.8(5) 1_555 1_555 1_555 1_555 yes
Ti(1) O(1) Pd(1) S(1) -7.1(2) 1_555 1_555 1_555 1_555 yes
Ti(1) O(1) Pd(1) S(2) 162.5(2) 1_555 1_555 1_555 1_555 yes
Ti(1) O(1) Pd(1) P -102.6(4) 1_555 1_555 1_555 1_555 yes
Ti(1) O(1) Ti(2) S(2) -93.8(8) 1_555 1_555 1_555 1_555 yes
Ti(1) O(1) Ti(2) S(4) 14.7(9) 1_555 1_555 1_555 1_555 yes
Ti(1) O(1) Ti(2) C(6A) 146(1) 1_555 1_555 1_555 1_555 yes
Ti(1) O(1) Ti(2) C(7A) 108(1) 1_555 1_555 1_555 1_555 yes
Ti(1) O(1) Ti(2) C(8A) 122(1) 1_555 1_555 1_555 1_555 yes
Ti(1) O(1) Ti(2) C(9A) 156(1) 1_555 1_555 1_555 1_555 yes
Ti(1) O(1) Ti(2) C(10A) 175.6(8) 1_555 1_555 1_555 1_555 yes
Ti(1) O(1) Ti(2) C(6B) 172.0(9) 1_555 1_555 1_555 1_555 yes
Ti(1) O(1) Ti(2) C(7B) 119(1) 1_555 1_555 1_555 1_555 yes
Ti(1) O(1) Ti(2) C(8B) 109(1) 1_555 1_555 1_555 1_555 yes
Ti(1) O(1) Ti(2) C(9B) 136(1) 1_555 1_555 1_555 1_555 yes
Ti(1) O(1) Ti(2) C(10B) 168.7(10) 1_555 1_555 1_555 1_555 yes
Ti(1) C(1) C(2) C(3) -67(1) 1_555 1_555 1_555 1_555 yes
Ti(1) C(1) C(5) C(4) 66(1) 1_555 1_555 1_555 1_555 yes
Ti(1) C(2) C(1) C(5) 62(1) 1_555 1_555 1_555 1_555 yes
Ti(1) C(2) C(3) C(4) -63(1) 1_555 1_555 1_555 1_555 yes
Ti(1) C(3) C(2) C(1) 68(1) 1_555 1_555 1_555 1_555 yes
Ti(1) C(3) C(4) C(5) -66(1) 1_555 1_555 1_555 1_555 yes
Ti(1) C(4) C(3) C(2) 63(1) 1_555 1_555 1_555 1_555 yes
Ti(1) C(4) C(5) C(1) -68(1) 1_555 1_555 1_555 1_555 yes
Ti(1) C(5) C(1) C(2) -63(1) 1_555 1_555 1_555 1_555 yes
Ti(1) C(5) C(4) C(3) 67(1) 1_555 1_555 1_555 1_555 yes
Ti(2) Pd(1) Pd(2) S(3) -99.15(10) 1_555 1_555 1_555 1_555 yes
Ti(2) Pd(1) Pd(2) S(4) 13.27(8) 1_555 1_555 1_555 1_555 yes
Ti(2) Pd(1) Ti(1) S(1) 172.5(1) 1_555 1_555 1_555 1_555 yes
Ti(2) Pd(1) Ti(1) S(3) 77.4(1) 1_555 1_555 1_555 1_555 yes
Ti(2) Pd(1) Ti(1) O(1) -16.7(3) 1_555 1_555 1_555 1_555 yes
Ti(2) Pd(1) Ti(1) C(1) -120.3(6) 1_555 1_555 1_555 1_555 yes
Ti(2) Pd(1) Ti(1) C(2) -145.6(7) 1_555 1_555 1_555 1_555 yes
Ti(2) Pd(1) Ti(1) C(3) -106(2) 1_555 1_555 1_555 1_555 yes
Ti(2) Pd(1) Ti(1) C(4) -55.2(5) 1_555 1_555 1_555 1_555 yes
Ti(2) Pd(1) Ti(1) C(5) -83.7(4) 1_555 1_555 1_555 1_555 yes
Ti(2) Pd(1) P C(31) 103.5(4) 1_555 1_555 1_555 1_555 yes
Ti(2) Pd(1) P C(37) -15.4(5) 1_555 1_555 1_555 1_555 yes
Ti(2) Pd(1) P C(43) -133.4(3) 1_555 1_555 1_555 1_555 yes
Ti(2) Pd(2) Pd(1) S(1) 135.59(8) 1_555 1_555 1_555 1_555 yes
Ti(2) Pd(2) Pd(1) S(2) -47.10(8) 1_555 1_555 1_555 1_555 yes
Ti(2) Pd(2) Pd(1) P -136.4(1) 1_555 1_555 1_555 1_555 yes
Ti(2) Pd(2) Pd(1) O(1) 43.8(2) 1_555 1_555 1_555 1_555 yes
Ti(2) Pd(2) Ru(1) S(1) -22.78(9) 1_555 1_555 1_555 1_555 yes
Ti(2) Pd(2) Ru(1) S(3) 82.2(1) 1_555 1_555 1_555 1_555 yes
Ti(2) Pd(2) Ru(1) C(11) 133.1(5) 1_555 1_555 1_555 1_555 yes
Ti(2) Pd(2) Ru(1) C(12) 167.6(4) 1_555 1_555 1_555 1_555 yes
Ti(2) Pd(2) Ru(1) C(13) -152.9(4) 1_555 1_555 1_555 1_555 yes
Ti(2) Pd(2) Ru(1) C(14) -121.4(6) 1_555 1_555 1_555 1_555 yes
Ti(2) Pd(2) Ru(1) C(15) 176(2) 1_555 1_555 1_555 1_555 yes
Ti(2) Pd(2) Ru(2) S(2) 46.23(8) 1_555 1_555 1_555 1_555 yes
Ti(2) Pd(2) Ru(2) S(4) -58.5(1) 1_555 1_555 1_555 1_555 yes
Ti(2) Pd(2) Ru(2) C(21) -110.7(6) 1_555 1_555 1_555 1_555 yes
Ti(2) Pd(2) Ru(2) C(22) -144.0(5) 1_555 1_555 1_555 1_555 yes
Ti(2) Pd(2) Ru(2) C(23) 173.9(4) 1_555 1_555 1_555 1_555 yes
Ti(2) Pd(2) Ru(2) C(24) 142.6(5) 1_555 1_555 1_555 1_555 yes
Ti(2) Pd(2) Ru(2) C(25) -152(3) 1_555 1_555 1_555 1_555 yes
Ti(2) Pd(2) Ti(1) S(1) -112.01(10) 1_555 1_555 1_555 1_555 yes
Ti(2) Pd(2) Ti(1) S(3) 132.2(1) 1_555 1_555 1_555 1_555 yes
Ti(2) Pd(2) Ti(1) O(1) -4.3(2) 1_555 1_555 1_555 1_555 yes
Ti(2) Pd(2) Ti(1) C(1) -105(3) 1_555 1_555 1_555 1_555 yes
Ti(2) Pd(2) Ti(1) C(2) 162.1(9) 1_555 1_555 1_555 1_555 yes
Ti(2) Pd(2) Ti(1) C(3) 115.0(8) 1_555 1_555 1_555 1_555 yes
Ti(2) Pd(2) Ti(1) C(4) 68.6(7) 1_555 1_555 1_555 1_555 yes
Ti(2) Pd(2) Ti(1) C(5) 19.7(9) 1_555 1_555 1_555 1_555 yes
Ti(2) Ru(2) Pd(2) S(3) 35.7(3) 1_555 1_555 1_555 1_555 yes
Ti(2) Ru(2) Pd(2) S(4) 58.5(1) 1_555 1_555 1_555 1_555 yes
Ti(2) Ru(2) C(21) C(22) -144.4(8) 1_555 1_555 1_555 1_555 yes
Ti(2) Ru(2) C(21) C(25) 97.8(8) 1_555 1_555 1_555 1_555 yes
Ti(2) Ru(2) C(21) C(26) -15(1) 1_555 1_555 1_555 1_555 yes
Ti(2) Ru(2) C(22) C(21) 65(1) 1_555 1_555 1_555 1_555 yes
Ti(2) Ru(2) C(22) C(23) -178.6(6) 1_555 1_555 1_555 1_555 yes
Ti(2) Ru(2) C(22) C(27) -58(2) 1_555 1_555 1_555 1_555 yes
Ti(2) Ru(2) C(23) C(22) 172(3) 1_555 1_555 1_555 1_555 yes
Ti(2) Ru(2) C(23) C(24) -68(4) 1_555 1_555 1_555 1_555 yes
Ti(2) Ru(2) C(23) C(28) 51(4) 1_555 1_555 1_555 1_555 yes
Ti(2) Ru(2) C(24) C(23) 171.5(5) 1_555 1_555 1_555 1_555 yes
Ti(2) Ru(2) C(24) C(25) -70.7(8) 1_555 1_555 1_555 1_555 yes
Ti(2) Ru(2) C(24) C(29) 51(2) 1_555 1_555 1_555 1_555 yes
Ti(2) Ru(2) C(25) C(21) -104.6(8) 1_555 1_555 1_555 1_555 yes
Ti(2) Ru(2) C(25) C(24) 137.5(7) 1_555 1_555 1_555 1_555 yes
Ti(2) Ru(2) C(25) C(30) 16(1) 1_555 1_555 1_555 1_555 yes
Ti(2) S(2) Pd(1) S(1) 72.4(6) 1_555 1_555 1_555 1_555 yes
Ti(2) S(2) Pd(1) P -158.1(1) 1_555 1_555 1_555 1_555 yes
Ti(2) S(2) Pd(1) O(1) -7.1(2) 1_555 1_555 1_555 1_555 yes
Ti(2) S(2) Ru(2) S(4) -4.8(1) 1_555 1_555 1_555 1_555 yes
Ti(2) S(2) Ru(2) C(21) 103.3(5) 1_555 1_555 1_555 1_555 yes
Ti(2) S(2) Ru(2) C(22) 145(1) 1_555 1_555 1_555 1_555 yes
Ti(2) S(2) Ru(2) C(23) -176.1(4) 1_555 1_555 1_555 1_555 yes
Ti(2) S(2) Ru(2) C(24) 162.8(4) 1_555 1_555 1_555 1_555 yes
Ti(2) S(2) Ru(2) C(25) 124.1(4) 1_555 1_555 1_555 1_555 yes
Ti(2) S(4) Pd(2) S(3) 94.5(1) 1_555 1_555 1_555 1_555 yes
Ti(2) S(4) Ru(2) S(2) 4.8(1) 1_555 1_555 1_555 1_555 yes
Ti(2) S(4) Ru(2) C(21) -124.6(4) 1_555 1_555 1_555 1_555 yes
Ti(2) S(4) Ru(2) C(22) -163.2(4) 1_555 1_555 1_555 1_555 yes
Ti(2) S(4) Ru(2) C(23) 175.0(4) 1_555 1_555 1_555 1_555 yes
Ti(2) S(4) Ru(2) C(24) -136(1) 1_555 1_555 1_555 1_555 yes
Ti(2) S(4) Ru(2) C(25) -99.7(5) 1_555 1_555 1_555 1_555 yes
Ti(2) O(1) Pd(1) S(1) -160.9(3) 1_555 1_555 1_555 1_555 yes
Ti(2) O(1) Pd(1) S(2) 8.7(3) 1_555 1_555 1_555 1_555 yes
Ti(2) O(1) Pd(1) P 103.6(3) 1_555 1_555 1_555 1_555 yes
Ti(2) O(1) Ti(1) S(1) 92.2(8) 1_555 1_555 1_555 1_555 yes
Ti(2) O(1) Ti(1) S(3) -16.1(9) 1_555 1_555 1_555 1_555 yes
Ti(2) O(1) Ti(1) C(1) -173.3(9) 1_555 1_555 1_555 1_555 yes
Ti(2) O(1) Ti(1) C(2) -153(1) 1_555 1_555 1_555 1_555 yes
Ti(2) O(1) Ti(1) C(3) -111(1) 1_555 1_555 1_555 1_555 yes
Ti(2) O(1) Ti(1) C(4) -119.1(9) 1_555 1_555 1_555 1_555 yes
Ti(2) O(1) Ti(1) C(5) -153.3(9) 1_555 1_555 1_555 1_555 yes
Ti(2) C(6A) C(7A) C(8A) 64(1) 1_555 1_555 1_555 1_555 yes
Ti(2) C(6A) C(7A) C(7B) -108(5) 1_555 1_555 1_555 1_555 yes
Ti(2) C(6A) C(7A) C(8B) 58(6) 1_555 1_555 1_555 1_555 yes
Ti(2) C(6A) C(7A) C(9B) 64(1) 1_555 1_555 1_555 1_555 yes
Ti(2) C(6A) C(10A) C(9A) -65(2) 1_555 1_555 1_555 1_555 yes
Ti(2) C(6A) C(10A) C(6B) 116(7) 1_555 1_555 1_555 1_555 yes
Ti(2) C(6A) C(10A) C(10B) -68(4) 1_555 1_555 1_555 1_555 yes
Ti(2) C(6A) C(6B) C(10A) -58(6) 1_555 1_555 1_555 1_555 yes
Ti(2) C(6A) C(6B) C(7B) -53(16) 1_555 1_555 1_555 1_555 yes
Ti(2) C(6A) C(6B) C(10B) -61(3) 1_555 1_555 1_555 1_555 yes
Ti(2) C(6A) C(7B) C(7A) 65(4) 1_555 1_555 1_555 1_555 yes
Ti(2) C(6A) C(7B) C(6B) 53(15) 1_555 1_555 1_555 1_555 yes
Ti(2) C(6A) C(7B) C(8B) 61(3) 1_555 1_555 1_555 1_555 yes
Ti(2) C(6A) C(8B) C(7A) -117(7) 1_555 1_555 1_555 1_555 yes
Ti(2) C(6A) C(8B) C(8A) 72(2) 1_555 1_555 1_555 1_555 yes
Ti(2) C(6A) C(8B) C(7B) -107(4) 1_555 1_555 1_555 1_555 yes
Ti(2) C(6A) C(8B) C(9B) 70(1) 1_555 1_555 1_555 1_555 yes
Ti(2) C(7A) C(6A) C(10A) -64(1) 1_555 1_555 1_555 1_555 yes
Ti(2) C(7A) C(6A) C(6B) -66(4) 1_555 1_555 1_555 1_555 yes
Ti(2) C(7A) C(6A) C(7B) 108(5) 1_555 1_555 1_555 1_555 yes
Ti(2) C(7A) C(6A) C(8B) -58(6) 1_555 1_555 1_555 1_555 yes
Ti(2) C(7A) C(8A) C(9A) 64(1) 1_555 1_555 1_555 1_555 yes
Ti(2) C(7A) C(8A) C(8B) -103(9) 1_555 1_555 1_555 1_555 yes
Ti(2) C(7A) C(8A) C(9B) 64(4) 1_555 1_555 1_555 1_555 yes
Ti(2) C(7A) C(7B) C(6A) -66(5) 1_555 1_555 1_555 1_555 yes
Ti(2) C(7A) C(7B) C(6B) -64(2) 1_555 1_555 1_555 1_555 yes
Ti(2) C(7A) C(7B) C(8B) -46(12) 1_555 1_555 1_555 1_555 yes
Ti(2) C(7A) C(8B) C(6A) 55(5) 1_555 1_555 1_555 1_555 yes
Ti(2) C(7A) C(8B) C(8A) 71(8) 1_555 1_555 1_555 1_555 yes
Ti(2) C(7A) C(8B) C(7B) 46(11) 1_555 1_555 1_555 1_555 yes
Ti(2) C(7A) C(8B) C(9B) 65(4) 1_555 1_555 1_555 1_555 yes
Ti(2) C(7A) C(9B) C(8A) -109(4) 1_555 1_555 1_555 1_555 yes
Ti(2) C(7A) C(9B) C(9A) 70(3) 1_555 1_555 1_555 1_555 yes
Ti(2) C(7A) C(9B) C(8B) -101(6) 1_555 1_555 1_555 1_555 yes
Ti(2) C(7A) C(9B) C(10B) 71(1) 1_555 1_555 1_555 1_555 yes
Ti(2) C(8A) C(7A) C(6A) -64(1) 1_555 1_555 1_555 1_555 yes
Ti(2) C(8A) C(7A) C(7B) -61(3) 1_555 1_555 1_555 1_555 yes
Ti(2) C(8A) C(7A) C(8B) 103(9) 1_555 1_555 1_555 1_555 yes
Ti(2) C(8A) C(7A) C(9B) -64(4) 1_555 1_555 1_555 1_555 yes
Ti(2) C(8A) C(9A) C(10A) 64(1) 1_555 1_555 1_555 1_555 yes
Ti(2) C(8A) C(9A) C(9B) -115(16) 1_555 1_555 1_555 1_555 yes
Ti(2) C(8A) C(9A) C(10B) 68(4) 1_555 1_555 1_555 1_555 yes
Ti(2) C(8A) C(8B) C(6A) -63(1) 1_555 1_555 1_555 1_555 yes
Ti(2) C(8A) C(8B) C(7A) -73(9) 1_555 1_555 1_555 1_555 yes
Ti(2) C(8A) C(8B) C(7B) -63(3) 1_555 1_555 1_555 1_555 yes
Ti(2) C(8A) C(8B) C(9B) -59(6) 1_555 1_555 1_555 1_555 yes
Ti(2) C(8A) C(9B) C(7A) 62(3) 1_555 1_555 1_555 1_555 yes
Ti(2) C(8A) C(9B) C(9A) 62(15) 1_555 1_555 1_555 1_555 yes
Ti(2) C(8A) C(9B) C(8B) 58(5) 1_555 1_555 1_555 1_555 yes
Ti(2) C(8A) C(9B) C(10B) 64(5) 1_555 1_555 1_555 1_555 yes
Ti(2) C(9A) C(8A) C(7A) -64(1) 1_555 1_555 1_555 1_555 yes
Ti(2) C(9A) C(8A) C(8B) -61(3) 1_555 1_555 1_555 1_555 yes
Ti(2) C(9A) C(8A) C(9B) 115(16) 1_555 1_555 1_555 1_555 yes
Ti(2) C(9A) C(10A) C(6A) 65(2) 1_555 1_555 1_555 1_555 yes
Ti(2) C(9A) C(10A) C(6B) 66(5) 1_555 1_555 1_555 1_555 yes
Ti(2) C(9A) C(10A) C(10B) -126(11) 1_555 1_555 1_555 1_555 yes
Ti(2) C(9A) C(9B) C(7A) -62(2) 1_555 1_555 1_555 1_555 yes
Ti(2) C(9A) C(9B) C(8A) -62(16) 1_555 1_555 1_555 1_555 yes
Ti(2) C(9A) C(9B) C(8B) -60(3) 1_555 1_555 1_555 1_555 yes
Ti(2) C(9A) C(9B) C(10B) -66(5) 1_555 1_555 1_555 1_555 yes
Ti(2) C(9A) C(10B) C(10A) 51(10) 1_555 1_555 1_555 1_555 yes
Ti(2) C(9A) C(10B) C(6B) 58(4) 1_555 1_555 1_555 1_555 yes
Ti(2) C(9A) C(10B) C(9B) 64(4) 1_555 1_555 1_555 1_555 yes
Ti(2) C(10A) C(6A) C(7A) 65(1) 1_555 1_555 1_555 1_555 yes
Ti(2) C(10A) C(6A) C(6B) -116(7) 1_555 1_555 1_555 1_555 yes
Ti(2) C(10A) C(6A) C(7B) 60(5) 1_555 1_555 1_555 1_555 yes
Ti(2) C(10A) C(6A) C(8B) 63(1) 1_555 1_555 1_555 1_555 yes
Ti(2) C(10A) C(9A) C(8A) -65(1) 1_555 1_555 1_555 1_555 yes
Ti(2) C(10A) C(9A) C(9B) -65(3) 1_555 1_555 1_555 1_555 yes
Ti(2) C(10A) C(9A) C(10B) 126(11) 1_555 1_555 1_555 1_555 yes
Ti(2) C(10A) C(6B) C(6A) 58(6) 1_555 1_555 1_555 1_555 yes
Ti(2) C(10A) C(6B) C(7B) 57(3) 1_555 1_555 1_555 1_555 yes
Ti(2) C(10A) C(6B) C(10B) 67(9) 1_555 1_555 1_555 1_555 yes
Ti(2) C(10A) C(10B) C(9A) -51(10) 1_555 1_555 1_555 1_555 yes
Ti(2) C(10A) C(10B) C(6B) -68(9) 1_555 1_555 1_555 1_555 yes
Ti(2) C(10A) C(10B) C(9B) -58(3) 1_555 1_555 1_555 1_555 yes
Ti(2) C(6B) C(6A) C(7A) 61(3) 1_555 1_555 1_555 1_555 yes
Ti(2) C(6B) C(6A) C(10A) 58(6) 1_555 1_555 1_555 1_555 yes
Ti(2) C(6B) C(6A) C(7B) 53(16) 1_555 1_555 1_555 1_555 yes
Ti(2) C(6B) C(6A) C(8B) 59(2) 1_555 1_555 1_555 1_555 yes
Ti(2) C(6B) C(10A) C(6A) -58(6) 1_555 1_555 1_555 1_555 yes
Ti(2) C(6B) C(10A) C(9A) -61(4) 1_555 1_555 1_555 1_555 yes
Ti(2) C(6B) C(10A) C(10B) -67(9) 1_555 1_555 1_555 1_555 yes
Ti(2) C(6B) C(7B) C(6A) -125(16) 1_555 1_555 1_555 1_555 yes
Ti(2) C(6B) C(7B) C(7A) 66(3) 1_555 1_555 1_555 1_555 yes
Ti(2) C(6B) C(7B) C(8B) 62(1) 1_555 1_555 1_555 1_555 yes
Ti(2) C(6B) C(10B) C(9A) -60(5) 1_555 1_555 1_555 1_555 yes
Ti(2) C(6B) C(10B) C(10A) 108(10) 1_555 1_555 1_555 1_555 yes
Ti(2) C(6B) C(10B) C(9B) -63(1) 1_555 1_555 1_555 1_555 yes
Ti(2) C(7B) C(6A) C(7A) -65(4) 1_555 1_555 1_555 1_555 yes
Ti(2) C(7B) C(6A) C(10A) -56(5) 1_555 1_555 1_555 1_555 yes
Ti(2) C(7B) C(6A) C(6B) -53(15) 1_555 1_555 1_555 1_555 yes
Ti(2) C(7B) C(6A) C(8B) -61(3) 1_555 1_555 1_555 1_555 yes
Ti(2) C(7B) C(7A) C(6A) 66(5) 1_555 1_555 1_555 1_555 yes
Ti(2) C(7B) C(7A) C(8A) 58(3) 1_555 1_555 1_555 1_555 yes
Ti(2) C(7B) C(7A) C(8B) 46(12) 1_555 1_555 1_555 1_555 yes
Ti(2) C(7B) C(7A) C(9B) 59(1) 1_555 1_555 1_555 1_555 yes
Ti(2) C(7B) C(6B) C(6A) 125(16) 1_555 1_555 1_555 1_555 yes
Ti(2) C(7B) C(6B) C(10A) -60(4) 1_555 1_555 1_555 1_555 yes
Ti(2) C(7B) C(6B) C(10B) -62(2) 1_555 1_555 1_555 1_555 yes
Ti(2) C(7B) C(8B) C(6A) 66(4) 1_555 1_555 1_555 1_555 yes
Ti(2) C(7B) C(8B) C(7A) -131(12) 1_555 1_555 1_555 1_555 yes
Ti(2) C(7B) C(8B) C(8A) 66(3) 1_555 1_555 1_555 1_555 yes
Ti(2) C(7B) C(8B) C(9B) 64(1) 1_555 1_555 1_555 1_555 yes
Ti(2) C(8B) C(6A) C(7A) 117(7) 1_555 1_555 1_555 1_555 yes
Ti(2) C(8B) C(6A) C(10A) -68(1) 1_555 1_555 1_555 1_555 yes
Ti(2) C(8B) C(6A) C(6B) -69(3) 1_555 1_555 1_555 1_555 yes
Ti(2) C(8B) C(6A) C(7B) 107(4) 1_555 1_555 1_555 1_555 yes
Ti(2) C(8B) C(7A) C(6A) -55(5) 1_555 1_555 1_555 1_555 yes
Ti(2) C(8B) C(7A) C(8A) -71(8) 1_555 1_555 1_555 1_555 yes
Ti(2) C(8B) C(7A) C(7B) -46(11) 1_555 1_555 1_555 1_555 yes
Ti(2) C(8B) C(7A) C(9B) -65(4) 1_555 1_555 1_555 1_555 yes
Ti(2) C(8B) C(8A) C(7A) 73(9) 1_555 1_555 1_555 1_555 yes
Ti(2) C(8B) C(8A) C(9A) 59(2) 1_555 1_555 1_555 1_555 yes
Ti(2) C(8B) C(8A) C(9B) 59(6) 1_555 1_555 1_555 1_555 yes
Ti(2) C(8B) C(7B) C(6A) -66(4) 1_555 1_555 1_555 1_555 yes
Ti(2) C(8B) C(7B) C(7A) 131(12) 1_555 1_555 1_555 1_555 yes
Ti(2) C(8B) C(7B) C(6B) -64(2) 1_555 1_555 1_555 1_555 yes
Ti(2) C(8B) C(9B) C(7A) 73(6) 1_555 1_555 1_555 1_555 yes
Ti(2) C(8B) C(9B) C(8A) -116(6) 1_555 1_555 1_555 1_555 yes
Ti(2) C(8B) C(9B) C(9A) 64(4) 1_555 1_555 1_555 1_555 yes
Ti(2) C(8B) C(9B) C(10B) 67(1) 1_555 1_555 1_555 1_555 yes
Ti(2) C(9B) C(7A) C(6A) -70(1) 1_555 1_555 1_555 1_555 yes
Ti(2) C(9B) C(7A) C(8A) 109(4) 1_555 1_555 1_555 1_555 yes
Ti(2) C(9B) C(7A) C(7B) -68(2) 1_555 1_555 1_555 1_555 yes
Ti(2) C(9B) C(7A) C(8B) 101(6) 1_555 1_555 1_555 1_555 yes
Ti(2) C(9B) C(8A) C(7A) -62(3) 1_555 1_555 1_555 1_555 yes
Ti(2) C(9B) C(8A) C(9A) -62(15) 1_555 1_555 1_555 1_555 yes
Ti(2) C(9B) C(8A) C(8B) -58(5) 1_555 1_555 1_555 1_555 yes
Ti(2) C(9B) C(9A) C(8A) 62(16) 1_555 1_555 1_555 1_555 yes
Ti(2) C(9B) C(9A) C(10A) 63(2) 1_555 1_555 1_555 1_555 yes
Ti(2) C(9B) C(9A) C(10B) 66(5) 1_555 1_555 1_555 1_555 yes
Ti(2) C(9B) C(8B) C(6A) -67(1) 1_555 1_555 1_555 1_555 yes
Ti(2) C(9B) C(8B) C(7A) -73(6) 1_555 1_555 1_555 1_555 yes
Ti(2) C(9B) C(8B) C(8A) 116(6) 1_555 1_555 1_555 1_555 yes
Ti(2) C(9B) C(8B) C(7B) -67(1) 1_555 1_555 1_555 1_555 yes
Ti(2) C(9B) C(10B) C(9A) -108(5) 1_555 1_555 1_555 1_555 yes
Ti(2) C(9B) C(10B) C(10A) 63(4) 1_555 1_555 1_555 1_555 yes
Ti(2) C(9B) C(10B) C(6B) 66(2) 1_555 1_555 1_555 1_555 yes
Ti(2) C(10B) C(9A) C(8A) -64(3) 1_555 1_555 1_555 1_555 yes
Ti(2) C(10B) C(9A) C(10A) -51(10) 1_555 1_555 1_555 1_555 yes
Ti(2) C(10B) C(9A) C(9B) -64(4) 1_555 1_555 1_555 1_555 yes
Ti(2) C(10B) C(10A) C(6A) 64(3) 1_555 1_555 1_555 1_555 yes
Ti(2) C(10B) C(10A) C(9A) 51(10) 1_555 1_555 1_555 1_555 yes
Ti(2) C(10B) C(10A) C(6B) 68(9) 1_555 1_555 1_555 1_555 yes
Ti(2) C(10B) C(6B) C(6A) 64(3) 1_555 1_555 1_555 1_555 yes
Ti(2) C(10B) C(6B) C(10A) -108(10) 1_555 1_555 1_555 1_555 yes
Ti(2) C(10B) C(6B) C(7B) 63(2) 1_555 1_555 1_555 1_555 yes
Ti(2) C(10B) C(9B) C(7A) -67(1) 1_555 1_555 1_555 1_555 yes
Ti(2) C(10B) C(9B) C(8A) -69(6) 1_555 1_555 1_555 1_555 yes
Ti(2) C(10B) C(9B) C(9A) 108(5) 1_555 1_555 1_555 1_555 yes
Ti(2) C(10B) C(9B) C(8B) -66(1) 1_555 1_555 1_555 1_555 yes
S(1) Pd(1) Pd(2) S(3) 36.4(1) 1_555 1_555 1_555 1_555 yes
S(1) Pd(1) Pd(2) S(4) 148.9(1) 1_555 1_555 1_555 1_555 yes
S(1) Pd(1) Ti(1) S(3) -95.1(1) 1_555 1_555 1_555 1_555 yes
S(1) Pd(1) Ti(1) O(1) 170.8(3) 1_555 1_555 1_555 1_555 yes
S(1) Pd(1) Ti(1) C(1) 67.2(6) 1_555 1_555 1_555 1_555 yes
S(1) Pd(1) Ti(1) C(2) 41.8(7) 1_555 1_555 1_555 1_555 yes
S(1) Pd(1) Ti(1) C(3) 80(2) 1_555 1_555 1_555 1_555 yes
S(1) Pd(1) Ti(1) C(4) 132.3(5) 1_555 1_555 1_555 1_555 yes
S(1) Pd(1) Ti(1) C(5) 103.7(4) 1_555 1_555 1_555 1_555 yes
S(1) Pd(1) Ti(2) S(2) -167.5(1) 1_555 1_555 1_555 1_555 yes
S(1) Pd(1) Ti(2) S(4) -72.9(1) 1_555 1_555 1_555 1_555 yes
S(1) Pd(1) Ti(2) O(1) 23.9(3) 1_555 1_555 1_555 1_555 yes
S(1) Pd(1) Ti(2) C(6A) 158.4(9) 1_555 1_555 1_555 1_555 yes
S(1) Pd(1) Ti(2) C(7A) 94(2) 1_555 1_555 1_555 1_555 yes
S(1) Pd(1) Ti(2) C(8A) 65.8(8) 1_555 1_555 1_555 1_555 yes
S(1) Pd(1) Ti(2) C(9A) 95.1(6) 1_555 1_555 1_555 1_555 yes
S(1) Pd(1) Ti(2) C(10A) 132.2(7) 1_555 1_555 1_555 1_555 yes
S(1) Pd(1) Ti(2) C(6B) 148.9(9) 1_555 1_555 1_555 1_555 yes
S(1) Pd(1) Ti(2) C(7B) 165(1) 1_555 1_555 1_555 1_555 yes
S(1) Pd(1) Ti(2) C(8B) 62(1) 1_555 1_555 1_555 1_555 yes
S(1) Pd(1) Ti(2) C(9B) 78.1(7) 1_555 1_555 1_555 1_555 yes
S(1) Pd(1) Ti(2) C(10B) 113.9(6) 1_555 1_555 1_555 1_555 yes
S(1) Pd(1) P C(31) -59.0(5) 1_555 1_555 1_555 1_555 yes
S(1) Pd(1) P C(37) -177.9(5) 1_555 1_555 1_555 1_555 yes
S(1) Pd(1) P C(43) 64.1(3) 1_555 1_555 1_555 1_555 yes
S(1) Ru(1) Pd(2) S(3) -105.0(1) 1_555 1_555 1_555 1_555 yes
S(1) Ru(1) Pd(2) S(4) -87.3(3) 1_555 1_555 1_555 1_555 yes
S(1) Ru(1) Ti(1) S(3) 172.5(1) 1_555 1_555 1_555 1_555 yes
S(1) Ru(1) Ti(1) O(1) 86.2(2) 1_555 1_555 1_555 1_555 yes
S(1) Ru(1) Ti(1) C(1) -60.6(5) 1_555 1_555 1_555 1_555 yes
S(1) Ru(1) Ti(1) C(2) -86.6(5) 1_555 1_555 1_555 1_555 yes
S(1) Ru(1) Ti(1) C(3) -119.1(4) 1_555 1_555 1_555 1_555 yes
S(1) Ru(1) Ti(1) C(4) -132.8(6) 1_555 1_555 1_555 1_555 yes
S(1) Ru(1) Ti(1) C(5) -67.7(10) 1_555 1_555 1_555 1_555 yes
S(1) Ru(1) C(11) C(12) -153.4(5) 1_555 1_555 1_555 1_555 yes
S(1) Ru(1) C(11) C(15) -38.5(9) 1_555 1_555 1_555 1_555 yes
S(1) Ru(1) C(11) C(16) 85(1) 1_555 1_555 1_555 1_555 yes
S(1) Ru(1) C(12) C(11) 64(1) 1_555 1_555 1_555 1_555 yes
S(1) Ru(1) C(12) C(13) -53(1) 1_555 1_555 1_555 1_555 yes
S(1) Ru(1) C(12) C(17) -176.1(8) 1_555 1_555 1_555 1_555 yes
S(1) Ru(1) C(13) C(12) 156.8(5) 1_555 1_555 1_555 1_555 yes
S(1) Ru(1) C(13) C(14) 38.9(7) 1_555 1_555 1_555 1_555 yes
S(1) Ru(1) C(13) C(18) -80(1) 1_555 1_555 1_555 1_555 yes
S(1) Ru(1) C(14) C(13) -149.5(6) 1_555 1_555 1_555 1_555 yes
S(1) Ru(1) C(14) C(15) 92.7(8) 1_555 1_555 1_555 1_555 yes
S(1) Ru(1) C(14) C(19) -27(1) 1_555 1_555 1_555 1_555 yes
S(1) Ru(1) C(15) C(11) 150.2(7) 1_555 1_555 1_555 1_555 yes
S(1) Ru(1) C(15) C(14) -90.6(8) 1_555 1_555 1_555 1_555 yes
S(1) Ru(1) C(15) C(20) 30(1) 1_555 1_555 1_555 1_555 yes
S(1) Ti(1) Pd(1) S(2) 167.4(1) 1_555 1_555 1_555 1_555 yes
S(1) Ti(1) Pd(1) P -35.9(2) 1_555 1_555 1_555 1_555 yes
S(1) Ti(1) Pd(1) O(1) -170.8(3) 1_555 1_555 1_555 1_555 yes
S(1) Ti(1) Pd(2) S(3) 115.8(1) 1_555 1_555 1_555 1_555 yes
S(1) Ti(1) Pd(2) S(4) -145.2(1) 1_555 1_555 1_555 1_555 yes
S(1) Ti(1) Ru(1) S(3) -172.5(1) 1_555 1_555 1_555 1_555 yes
S(1) Ti(1) Ru(1) C(11) 116.1(3) 1_555 1_555 1_555 1_555 yes
S(1) Ti(1) Ru(1) C(12) 157.2(5) 1_555 1_555 1_555 1_555 yes
S(1) Ti(1) Ru(1) C(13) -55(4) 1_555 1_555 1_555 1_555 yes
S(1) Ti(1) Ru(1) C(14) 32.3(5) 1_555 1_555 1_555 1_555 yes
S(1) Ti(1) Ru(1) C(15) 72.1(4) 1_555 1_555 1_555 1_555 yes
S(1) Ti(1) C(1) C(2) -99(1) 1_555 1_555 1_555 1_555 yes
S(1) Ti(1) C(1) C(5) 142(1) 1_555 1_555 1_555 1_555 yes
S(1) Ti(1) C(2) C(1) 80(1) 1_555 1_555 1_555 1_555 yes
S(1) Ti(1) C(2) C(3) -163(1) 1_555 1_555 1_555 1_555 yes
S(1) Ti(1) C(3) C(2) 19(1) 1_555 1_555 1_555 1_555 yes
S(1) Ti(1) C(3) C(4) 137.9(8) 1_555 1_555 1_555 1_555 yes
S(1) Ti(1) C(4) C(3) -71(1) 1_555 1_555 1_555 1_555 yes
S(1) Ti(1) C(4) C(5) 39(1) 1_555 1_555 1_555 1_555 yes
S(1) Ti(1) C(5) C(1) -42(1) 1_555 1_555 1_555 1_555 yes
S(1) Ti(1) C(5) C(4) -156.0(8) 1_555 1_555 1_555 1_555 yes
S(2) Pd(1) Pd(2) S(3) -146.2(1) 1_555 1_555 1_555 1_555 yes
S(2) Pd(1) Pd(2) S(4) -33.8(1) 1_555 1_555 1_555 1_555 yes
S(2) Pd(1) Ti(1) S(3) 72.2(2) 1_555 1_555 1_555 1_555 yes
S(2) Pd(1) Ti(1) O(1) -21.8(3) 1_555 1_555 1_555 1_555 yes
S(2) Pd(1) Ti(1) C(1) -125.5(6) 1_555 1_555 1_555 1_555 yes
S(2) Pd(1) Ti(1) C(2) -150.8(7) 1_555 1_555 1_555 1_555 yes
S(2) Pd(1) Ti(1) C(3) -111(2) 1_555 1_555 1_555 1_555 yes
S(2) Pd(1) Ti(1) C(4) -60.4(5) 1_555 1_555 1_555 1_555 yes
S(2) Pd(1) Ti(1) C(5) -88.9(4) 1_555 1_555 1_555 1_555 yes
S(2) Pd(1) Ti(2) S(4) 94.6(1) 1_555 1_555 1_555 1_555 yes
S(2) Pd(1) Ti(2) O(1) -168.7(3) 1_555 1_555 1_555 1_555 yes
S(2) Pd(1) Ti(2) C(6A) -34.2(9) 1_555 1_555 1_555 1_555 yes
S(2) Pd(1) Ti(2) C(7A) -98(2) 1_555 1_555 1_555 1_555 yes
S(2) Pd(1) Ti(2) C(8A) -126.8(8) 1_555 1_555 1_555 1_555 yes
S(2) Pd(1) Ti(2) C(9A) -97.5(6) 1_555 1_555 1_555 1_555 yes
S(2) Pd(1) Ti(2) C(10A) -60.3(7) 1_555 1_555 1_555 1_555 yes
S(2) Pd(1) Ti(2) C(6B) -43.6(9) 1_555 1_555 1_555 1_555 yes
S(2) Pd(1) Ti(2) C(7B) -27(1) 1_555 1_555 1_555 1_555 yes
S(2) Pd(1) Ti(2) C(8B) -129(1) 1_555 1_555 1_555 1_555 yes
S(2) Pd(1) Ti(2) C(9B) -114.4(7) 1_555 1_555 1_555 1_555 yes
S(2) Pd(1) Ti(2) C(10B) -78.6(6) 1_555 1_555 1_555 1_555 yes
S(2) Pd(1) P C(31) 129.2(4) 1_555 1_555 1_555 1_555 yes
S(2) Pd(1) P C(37) 10.3(5) 1_555 1_555 1_555 1_555 yes
S(2) Pd(1) P C(43) -107.7(3) 1_555 1_555 1_555 1_555 yes
S(2) Ru(2) Pd(2) S(3) 81.9(3) 1_555 1_555 1_555 1_555 yes
S(2) Ru(2) Pd(2) S(4) 104.7(1) 1_555 1_555 1_555 1_555 yes
S(2) Ru(2) Ti(2) S(4) -174.1(1) 1_555 1_555 1_555 1_555 yes
S(2) Ru(2) Ti(2) O(1) -84.9(2) 1_555 1_555 1_555 1_555 yes
S(2) Ru(2) Ti(2) C(6A) 91.4(6) 1_555 1_555 1_555 1_555 yes
S(2) Ru(2) Ti(2) C(7A) 123.0(6) 1_555 1_555 1_555 1_555 yes
S(2) Ru(2) Ti(2) C(8A) 126(1) 1_555 1_555 1_555 1_555 yes
S(2) Ru(2) Ti(2) C(9A) 60(1) 1_555 1_555 1_555 1_555 yes
S(2) Ru(2) Ti(2) C(10A) 60.5(5) 1_555 1_555 1_555 1_555 yes
S(2) Ru(2) Ti(2) C(6B) 72.9(5) 1_555 1_555 1_555 1_555 yes
S(2) Ru(2) Ti(2) C(7B) 106.8(6) 1_555 1_555 1_555 1_555 yes
S(2) Ru(2) Ti(2) C(8B) 129.9(7) 1_555 1_555 1_555 1_555 yes
S(2) Ru(2) Ti(2) C(9B) 101(1) 1_555 1_555 1_555 1_555 yes
S(2) Ru(2) Ti(2) C(10B) 55.8(7) 1_555 1_555 1_555 1_555 yes
S(2) Ru(2) C(21) C(22) 153.0(8) 1_555 1_555 1_555 1_555 yes
S(2) Ru(2) C(21) C(25) 35(1) 1_555 1_555 1_555 1_555 yes
S(2) Ru(2) C(21) C(26) -78(1) 1_555 1_555 1_555 1_555 yes
S(2) Ru(2) C(22) C(21) -61(1) 1_555 1_555 1_555 1_555 yes
S(2) Ru(2) C(22) C(23) 54(1) 1_555 1_555 1_555 1_555 yes
S(2) Ru(2) C(22) C(27) 174(1) 1_555 1_555 1_555 1_555 yes
S(2) Ru(2) C(23) C(22) -155.8(7) 1_555 1_555 1_555 1_555 yes
S(2) Ru(2) C(23) C(24) -37.1(8) 1_555 1_555 1_555 1_555 yes
S(2) Ru(2) C(23) C(28) 83(1) 1_555 1_555 1_555 1_555 yes
S(2) Ru(2) C(24) C(23) 149.8(6) 1_555 1_555 1_555 1_555 yes
S(2) Ru(2) C(24) C(25) -92.3(7) 1_555 1_555 1_555 1_555 yes
S(2) Ru(2) C(24) C(29) 29(1) 1_555 1_555 1_555 1_555 yes
S(2) Ru(2) C(25) C(21) -152.1(8) 1_555 1_555 1_555 1_555 yes
S(2) Ru(2) C(25) C(24) 89.9(8) 1_555 1_555 1_555 1_555 yes
S(2) Ru(2) C(25) C(30) -30(1) 1_555 1_555 1_555 1_555 yes
S(2) Ti(2) Pd(1) P 34.3(2) 1_555 1_555 1_555 1_555 yes
S(2) Ti(2) Pd(1) O(1) 168.7(3) 1_555 1_555 1_555 1_555 yes
S(2) Ti(2) Pd(2) S(3) 145.19(9) 1_555 1_555 1_555 1_555 yes
S(2) Ti(2) Pd(2) S(4) -114.4(1) 1_555 1_555 1_555 1_555 yes
S(2) Ti(2) Ru(2) S(4) 174.1(1) 1_555 1_555 1_555 1_555 yes
S(2) Ti(2) Ru(2) C(21) -113.8(4) 1_555 1_555 1_555 1_555 yes
S(2) Ti(2) Ru(2) C(22) -154.7(8) 1_555 1_555 1_555 1_555 yes
S(2) Ti(2) Ru(2) C(23) 34(3) 1_555 1_555 1_555 1_555 yes
S(2) Ti(2) Ru(2) C(24) -28.0(5) 1_555 1_555 1_555 1_555 yes
S(2) Ti(2) Ru(2) C(25) -70.1(4) 1_555 1_555 1_555 1_555 yes
S(2) Ti(2) C(6A) C(7A) 172(1) 1_555 1_555 1_555 1_555 yes
S(2) Ti(2) C(6A) C(10A) -71(1) 1_555 1_555 1_555 1_555 yes
S(2) Ti(2) C(6A) C(6B) -51(2) 1_555 1_555 1_555 1_555 yes
S(2) Ti(2) C(6A) C(7B) 143(2) 1_555 1_555 1_555 1_555 yes
S(2) Ti(2) C(6A) C(8B) -175(1) 1_555 1_555 1_555 1_555 yes
S(2) Ti(2) C(7A) C(6A) -9(1) 1_555 1_555 1_555 1_555 yes
S(2) Ti(2) C(7A) C(8A) -125(1) 1_555 1_555 1_555 1_555 yes
S(2) Ti(2) C(7A) C(7B) 10(2) 1_555 1_555 1_555 1_555 yes
S(2) Ti(2) C(7A) C(8B) -147(3) 1_555 1_555 1_555 1_555 yes
S(2) Ti(2) C(7A) C(9B) -108(1) 1_555 1_555 1_555 1_555 yes
S(2) Ti(2) C(8A) C(7A) 88(1) 1_555 1_555 1_555 1_555 yes
S(2) Ti(2) C(8A) C(9A) -26(1) 1_555 1_555 1_555 1_555 yes
S(2) Ti(2) C(8A) C(8B) 101(2) 1_555 1_555 1_555 1_555 yes
S(2) Ti(2) C(8A) C(9B) -36(2) 1_555 1_555 1_555 1_555 yes
S(2) Ti(2) C(9A) C(8A) 162.4(9) 1_555 1_555 1_555 1_555 yes
S(2) Ti(2) C(9A) C(10A) 46(1) 1_555 1_555 1_555 1_555 yes
S(2) Ti(2) C(9A) C(9B) 169(1) 1_555 1_555 1_555 1_555 yes
S(2) Ti(2) C(9A) C(10B) 35(2) 1_555 1_555 1_555 1_555 yes
S(2) Ti(2) C(10A) C(6A) 108(1) 1_555 1_555 1_555 1_555 yes
S(2) Ti(2) C(10A) C(9A) -136(1) 1_555 1_555 1_555 1_555 yes
S(2) Ti(2) C(10A) C(6B) 86(1) 1_555 1_555 1_555 1_555 yes
S(2) Ti(2) C(10A) C(10B) -124(2) 1_555 1_555 1_555 1_555 yes
S(2) Ti(2) C(6B) C(6A) 128(2) 1_555 1_555 1_555 1_555 yes
S(2) Ti(2) C(6B) C(10A) -91(1) 1_555 1_555 1_555 1_555 yes
S(2) Ti(2) C(6B) C(7B) 135(1) 1_555 1_555 1_555 1_555 yes
S(2) Ti(2) C(6B) C(10B) -107(1) 1_555 1_555 1_555 1_555 yes
S(2) Ti(2) C(7B) C(6A) -38(2) 1_555 1_555 1_555 1_555 yes
S(2) Ti(2) C(7B) C(7A) -171(1) 1_555 1_555 1_555 1_555 yes
S(2) Ti(2) C(7B) C(6B) -46(1) 1_555 1_555 1_555 1_555 yes
S(2) Ti(2) C(7B) C(8B) -162(1) 1_555 1_555 1_555 1_555 yes
S(2) Ti(2) C(8B) C(6A) 7(1) 1_555 1_555 1_555 1_555 yes
S(2) Ti(2) C(8B) C(7A) 39(4) 1_555 1_555 1_555 1_555 yes
S(2) Ti(2) C(8B) C(8A) -106(1) 1_555 1_555 1_555 1_555 yes
S(2) Ti(2) C(8B) C(7B) 25(2) 1_555 1_555 1_555 1_555 yes
S(2) Ti(2) C(8B) C(9B) -89(1) 1_555 1_555 1_555 1_555 yes
S(2) Ti(2) C(9B) C(7A) 110(1) 1_555 1_555 1_555 1_555 yes
S(2) Ti(2) C(9B) C(8A) 151(2) 1_555 1_555 1_555 1_555 yes
S(2) Ti(2) C(9B) C(9A) -12(1) 1_555 1_555 1_555 1_555 yes
S(2) Ti(2) C(9B) C(8B) 124(1) 1_555 1_555 1_555 1_555 yes
S(2) Ti(2) C(9B) C(10B) 9(1) 1_555 1_555 1_555 1_555 yes
S(2) Ti(2) C(10B) C(9A) -146(2) 1_555 1_555 1_555 1_555 yes
S(2) Ti(2) C(10B) C(10A) 55(2) 1_555 1_555 1_555 1_555 yes
S(2) Ti(2) C(10B) C(6B) 72(1) 1_555 1_555 1_555 1_555 yes
S(2) Ti(2) C(10B) C(9B) -172.4(9) 1_555 1_555 1_555 1_555 yes
S(3) Pd(2) Pd(1) P 124.4(1) 1_555 1_555 1_555 1_555 yes
S(3) Pd(2) Pd(1) O(1) -55.4(2) 1_555 1_555 1_555 1_555 yes
S(3) Pd(2) Ru(1) C(11) 50.9(5) 1_555 1_555 1_555 1_555 yes
S(3) Pd(2) Ru(1) C(12) 85.4(4) 1_555 1_555 1_555 1_555 yes
S(3) Pd(2) Ru(1) C(13) 124.9(4) 1_555 1_555 1_555 1_555 yes
S(3) Pd(2) Ru(1) C(14) 156.4(6) 1_555 1_555 1_555 1_555 yes
S(3) Pd(2) Ru(1) C(15) 94(2) 1_555 1_555 1_555 1_555 yes
S(3) Pd(2) Ru(2) S(4) -22.8(3) 1_555 1_555 1_555 1_555 yes
S(3) Pd(2) Ru(2) C(21) -75.0(7) 1_555 1_555 1_555 1_555 yes
S(3) Pd(2) Ru(2) C(22) -108.3(5) 1_555 1_555 1_555 1_555 yes
S(3) Pd(2) Ru(2) C(23) -150.4(5) 1_555 1_555 1_555 1_555 yes
S(3) Pd(2) Ru(2) C(24) 178.2(6) 1_555 1_555 1_555 1_555 yes
S(3) Pd(2) Ru(2) C(25) -116(3) 1_555 1_555 1_555 1_555 yes
S(3) Pd(2) Ti(1) O(1) -136.5(2) 1_555 1_555 1_555 1_555 yes
S(3) Pd(2) Ti(1) C(1) 122(3) 1_555 1_555 1_555 1_555 yes
S(3) Pd(2) Ti(1) C(2) 29.9(9) 1_555 1_555 1_555 1_555 yes
S(3) Pd(2) Ti(1) C(3) -17.2(8) 1_555 1_555 1_555 1_555 yes
S(3) Pd(2) Ti(1) C(4) -63.6(7) 1_555 1_555 1_555 1_555 yes
S(3) Pd(2) Ti(1) C(5) -112.5(9) 1_555 1_555 1_555 1_555 yes
S(3) Pd(2) Ti(2) S(4) -100.4(1) 1_555 1_555 1_555 1_555 yes
S(3) Pd(2) Ti(2) O(1) 38.9(2) 1_555 1_555 1_555 1_555 yes
S(3) Pd(2) Ti(2) C(6A) -123(1) 1_555 1_555 1_555 1_555 yes
S(3) Pd(2) Ti(2) C(7A) -76.2(6) 1_555 1_555 1_555 1_555 yes
S(3) Pd(2) Ti(2) C(8A) -29.8(7) 1_555 1_555 1_555 1_555 yes
S(3) Pd(2) Ti(2) C(9A) 20(1) 1_555 1_555 1_555 1_555 yes
S(3) Pd(2) Ti(2) C(10A) 160(2) 1_555 1_555 1_555 1_555 yes
S(3) Pd(2) Ti(2) C(6B) -154(1) 1_555 1_555 1_555 1_555 yes
S(3) Pd(2) Ti(2) C(7B) -105.5(9) 1_555 1_555 1_555 1_555 yes
S(3) Pd(2) Ti(2) C(8B) -59.5(7) 1_555 1_555 1_555 1_555 yes
S(3) Pd(2) Ti(2) C(9B) -12.5(8) 1_555 1_555 1_555 1_555 yes
S(3) Pd(2) Ti(2) C(10B) 61(2) 1_555 1_555 1_555 1_555 yes
S(3) Ru(1) Pd(2) S(4) 17.7(3) 1_555 1_555 1_555 1_555 yes
S(3) Ru(1) Ti(1) O(1) -86.3(2) 1_555 1_555 1_555 1_555 yes
S(3) Ru(1) Ti(1) C(1) 126.9(5) 1_555 1_555 1_555 1_555 yes
S(3) Ru(1) Ti(1) C(2) 100.9(5) 1_555 1_555 1_555 1_555 yes
S(3) Ru(1) Ti(1) C(3) 68.5(4) 1_555 1_555 1_555 1_555 yes
S(3) Ru(1) Ti(1) C(4) 54.7(6) 1_555 1_555 1_555 1_555 yes
S(3) Ru(1) Ti(1) C(5) 119.8(10) 1_555 1_555 1_555 1_555 yes
S(3) Ru(1) C(11) C(12) 96.3(6) 1_555 1_555 1_555 1_555 yes
S(3) Ru(1) C(11) C(15) -148.8(7) 1_555 1_555 1_555 1_555 yes
S(3) Ru(1) C(11) C(16) -24(1) 1_555 1_555 1_555 1_555 yes
S(3) Ru(1) C(12) C(11) -88.3(6) 1_555 1_555 1_555 1_555 yes
S(3) Ru(1) C(12) C(13) 153.3(5) 1_555 1_555 1_555 1_555 yes
S(3) Ru(1) C(12) C(17) 30(1) 1_555 1_555 1_555 1_555 yes
S(3) Ru(1) C(13) C(12) -35.5(7) 1_555 1_555 1_555 1_555 yes
S(3) Ru(1) C(13) C(14) -153.4(5) 1_555 1_555 1_555 1_555 yes
S(3) Ru(1) C(13) C(18) 87(1) 1_555 1_555 1_555 1_555 yes
S(3) Ru(1) C(14) C(13) 67(1) 1_555 1_555 1_555 1_555 yes
S(3) Ru(1) C(14) C(15) -50(1) 1_555 1_555 1_555 1_555 yes
S(3) Ru(1) C(14) C(19) -170.7(9) 1_555 1_555 1_555 1_555 yes
S(3) Ru(1) C(15) C(11) 40.0(9) 1_555 1_555 1_555 1_555 yes
S(3) Ru(1) C(15) C(14) 159.2(7) 1_555 1_555 1_555 1_555 yes
S(3) Ru(1) C(15) C(20) -80(1) 1_555 1_555 1_555 1_555 yes
S(3) Ti(1) Pd(1) P -131.0(2) 1_555 1_555 1_555 1_555 yes
S(3) Ti(1) Pd(1) O(1) 94.1(3) 1_555 1_555 1_555 1_555 yes
S(3) Ti(1) Pd(2) S(4) 99.0(1) 1_555 1_555 1_555 1_555 yes
S(3) Ti(1) Ru(1) C(11) -71.5(3) 1_555 1_555 1_555 1_555 yes
S(3) Ti(1) Ru(1) C(12) -30.4(5) 1_555 1_555 1_555 1_555 yes
S(3) Ti(1) Ru(1) C(13) 116(4) 1_555 1_555 1_555 1_555 yes
S(3) Ti(1) Ru(1) C(14) -155.2(5) 1_555 1_555 1_555 1_555 yes
S(3) Ti(1) Ru(1) C(15) -115.5(4) 1_555 1_555 1_555 1_555 yes
S(3) Ti(1) C(1) C(2) 8(1) 1_555 1_555 1_555 1_555 yes
S(3) Ti(1) C(1) C(5) -108(1) 1_555 1_555 1_555 1_555 yes
S(3) Ti(1) C(2) C(1) -173(1) 1_555 1_555 1_555 1_555 yes
S(3) Ti(1) C(2) C(3) -58(1) 1_555 1_555 1_555 1_555 yes
S(3) Ti(1) C(3) C(2) 124(1) 1_555 1_555 1_555 1_555 yes
S(3) Ti(1) C(3) C(4) -117.3(9) 1_555 1_555 1_555 1_555 yes
S(3) Ti(1) C(4) C(3) 65.0(10) 1_555 1_555 1_555 1_555 yes
S(3) Ti(1) C(4) C(5) 175.5(8) 1_555 1_555 1_555 1_555 yes
S(3) Ti(1) C(5) C(1) 107.4(10) 1_555 1_555 1_555 1_555 yes
S(3) Ti(1) C(5) C(4) -6(1) 1_555 1_555 1_555 1_555 yes
S(4) Pd(2) Pd(1) P -123.2(1) 1_555 1_555 1_555 1_555 yes
S(4) Pd(2) Pd(1) O(1) 57.1(2) 1_555 1_555 1_555 1_555 yes
S(4) Pd(2) Ru(1) C(11) 68.6(6) 1_555 1_555 1_555 1_555 yes
S(4) Pd(2) Ru(1) C(12) 103.1(5) 1_555 1_555 1_555 1_555 yes
S(4) Pd(2) Ru(1) C(13) 142.6(5) 1_555 1_555 1_555 1_555 yes
S(4) Pd(2) Ru(1) C(14) 174.1(6) 1_555 1_555 1_555 1_555 yes
S(4) Pd(2) Ru(1) C(15) 111(2) 1_555 1_555 1_555 1_555 yes
S(4) Pd(2) Ru(2) C(21) -52.2(6) 1_555 1_555 1_555 1_555 yes
S(4) Pd(2) Ru(2) C(22) -85.5(5) 1_555 1_555 1_555 1_555 yes
S(4) Pd(2) Ru(2) C(23) -127.6(4) 1_555 1_555 1_555 1_555 yes
S(4) Pd(2) Ru(2) C(24) -158.9(5) 1_555 1_555 1_555 1_555 yes
S(4) Pd(2) Ru(2) C(25) -93(3) 1_555 1_555 1_555 1_555 yes
S(4) Pd(2) Ti(1) O(1) -37.5(2) 1_555 1_555 1_555 1_555 yes
S(4) Pd(2) Ti(1) C(1) -138(3) 1_555 1_555 1_555 1_555 yes
S(4) Pd(2) Ti(1) C(2) 128.9(9) 1_555 1_555 1_555 1_555 yes
S(4) Pd(2) Ti(1) C(3) 81.8(8) 1_555 1_555 1_555 1_555 yes
S(4) Pd(2) Ti(1) C(4) 35.4(7) 1_555 1_555 1_555 1_555 yes
S(4) Pd(2) Ti(1) C(5) -13.5(9) 1_555 1_555 1_555 1_555 yes
S(4) Pd(2) Ti(2) O(1) 139.4(2) 1_555 1_555 1_555 1_555 yes
S(4) Pd(2) Ti(2) C(6A) -22(1) 1_555 1_555 1_555 1_555 yes
S(4) Pd(2) Ti(2) C(7A) 24.2(6) 1_555 1_555 1_555 1_555 yes
S(4) Pd(2) Ti(2) C(8A) 70.6(7) 1_555 1_555 1_555 1_555 yes
S(4) Pd(2) Ti(2) C(9A) 121(1) 1_555 1_555 1_555 1_555 yes
S(4) Pd(2) Ti(2) C(10A) -98(2) 1_555 1_555 1_555 1_555 yes
S(4) Pd(2) Ti(2) C(6B) -53(1) 1_555 1_555 1_555 1_555 yes
S(4) Pd(2) Ti(2) C(7B) -5.0(9) 1_555 1_555 1_555 1_555 yes
S(4) Pd(2) Ti(2) C(8B) 40.9(7) 1_555 1_555 1_555 1_555 yes
S(4) Pd(2) Ti(2) C(9B) 88.0(8) 1_555 1_555 1_555 1_555 yes
S(4) Pd(2) Ti(2) C(10B) 162(2) 1_555 1_555 1_555 1_555 yes
S(4) Ru(2) Ti(2) O(1) 89.1(3) 1_555 1_555 1_555 1_555 yes
S(4) Ru(2) Ti(2) C(6A) -94.5(6) 1_555 1_555 1_555 1_555 yes
S(4) Ru(2) Ti(2) C(7A) -62.9(6) 1_555 1_555 1_555 1_555 yes
S(4) Ru(2) Ti(2) C(8A) -59.2(10) 1_555 1_555 1_555 1_555 yes
S(4) Ru(2) Ti(2) C(9A) -125(1) 1_555 1_555 1_555 1_555 yes
S(4) Ru(2) Ti(2) C(10A) -125.4(5) 1_555 1_555 1_555 1_555 yes
S(4) Ru(2) Ti(2) C(6B) -113.0(5) 1_555 1_555 1_555 1_555 yes
S(4) Ru(2) Ti(2) C(7B) -79.1(6) 1_555 1_555 1_555 1_555 yes
S(4) Ru(2) Ti(2) C(8B) -56.1(7) 1_555 1_555 1_555 1_555 yes
S(4) Ru(2) Ti(2) C(9B) -84(1) 1_555 1_555 1_555 1_555 yes
S(4) Ru(2) Ti(2) C(10B) -130.2(7) 1_555 1_555 1_555 1_555 yes
S(4) Ru(2) C(21) C(22) -95.8(8) 1_555 1_555 1_555 1_555 yes
S(4) Ru(2) C(21) C(25) 146.5(8) 1_555 1_555 1_555 1_555 yes
S(4) Ru(2) C(21) C(26) 33(1) 1_555 1_555 1_555 1_555 yes
S(4) Ru(2) C(22) C(21) 89.5(8) 1_555 1_555 1_555 1_555 yes
S(4) Ru(2) C(22) C(23) -154.3(8) 1_555 1_555 1_555 1_555 yes
S(4) Ru(2) C(22) C(27) -34(1) 1_555 1_555 1_555 1_555 yes
S(4) Ru(2) C(23) C(22) 35.7(10) 1_555 1_555 1_555 1_555 yes
S(4) Ru(2) C(23) C(24) 154.5(6) 1_555 1_555 1_555 1_555 yes
S(4) Ru(2) C(23) C(28) -84(1) 1_555 1_555 1_555 1_555 yes
S(4) Ru(2) C(24) C(23) -68(1) 1_555 1_555 1_555 1_555 yes
S(4) Ru(2) C(24) C(25) 49(1) 1_555 1_555 1_555 1_555 yes
S(4) Ru(2) C(24) C(29) 171(1) 1_555 1_555 1_555 1_555 yes
S(4) Ru(2) C(25) C(21) -43(1) 1_555 1_555 1_555 1_555 yes
S(4) Ru(2) C(25) C(24) -161.1(6) 1_555 1_555 1_555 1_555 yes
S(4) Ru(2) C(25) C(30) 78(1) 1_555 1_555 1_555 1_555 yes
S(4) Ti(2) Pd(1) P 128.9(1) 1_555 1_555 1_555 1_555 yes
S(4) Ti(2) Pd(1) O(1) -96.7(3) 1_555 1_555 1_555 1_555 yes
S(4) Ti(2) Ru(2) C(21) 72.2(4) 1_555 1_555 1_555 1_555 yes
S(4) Ti(2) Ru(2) C(22) 31.3(8) 1_555 1_555 1_555 1_555 yes
S(4) Ti(2) Ru(2) C(23) -139(3) 1_555 1_555 1_555 1_555 yes
S(4) Ti(2) Ru(2) C(24) 157.9(5) 1_555 1_555 1_555 1_555 yes
S(4) Ti(2) Ru(2) C(25) 115.8(4) 1_555 1_555 1_555 1_555 yes
S(4) Ti(2) C(6A) C(7A) 67(1) 1_555 1_555 1_555 1_555 yes
S(4) Ti(2) C(6A) C(10A) -176(1) 1_555 1_555 1_555 1_555 yes
S(4) Ti(2) C(6A) C(6B) -155(2) 1_555 1_555 1_555 1_555 yes
S(4) Ti(2) C(6A) C(7B) 38(2) 1_555 1_555 1_555 1_555 yes
S(4) Ti(2) C(6A) C(8B) 80(1) 1_555 1_555 1_555 1_555 yes
S(4) Ti(2) C(7A) C(6A) -112(1) 1_555 1_555 1_555 1_555 yes
S(4) Ti(2) C(7A) C(8A) 131(1) 1_555 1_555 1_555 1_555 yes
S(4) Ti(2) C(7A) C(7B) -92(1) 1_555 1_555 1_555 1_555 yes
S(4) Ti(2) C(7A) C(8B) 108(4) 1_555 1_555 1_555 1_555 yes
S(4) Ti(2) C(7A) C(9B) 148(1) 1_555 1_555 1_555 1_555 yes
S(4) Ti(2) C(8A) C(7A) -51(1) 1_555 1_555 1_555 1_555 yes
S(4) Ti(2) C(8A) C(9A) -167.2(9) 1_555 1_555 1_555 1_555 yes
S(4) Ti(2) C(8A) C(8B) -38(2) 1_555 1_555 1_555 1_555 yes
S(4) Ti(2) C(8A) C(9B) -176(2) 1_555 1_555 1_555 1_555 yes
S(4) Ti(2) C(9A) C(8A) 19(1) 1_555 1_555 1_555 1_555 yes
S(4) Ti(2) C(9A) C(10A) -96(1) 1_555 1_555 1_555 1_555 yes
S(4) Ti(2) C(9A) C(9B) 26(2) 1_555 1_555 1_555 1_555 yes
S(4) Ti(2) C(9A) C(10B) -107(2) 1_555 1_555 1_555 1_555 yes
S(4) Ti(2) C(10A) C(6A) 4(1) 1_555 1_555 1_555 1_555 yes
S(4) Ti(2) C(10A) C(9A) 119(1) 1_555 1_555 1_555 1_555 yes
S(4) Ti(2) C(10A) C(6B) -17(2) 1_555 1_555 1_555 1_555 yes
S(4) Ti(2) C(10A) C(10B) 131(2) 1_555 1_555 1_555 1_555 yes
S(4) Ti(2) C(6B) C(6A) 26(2) 1_555 1_555 1_555 1_555 yes
S(4) Ti(2) C(6B) C(10A) 166(1) 1_555 1_555 1_555 1_555 yes
S(4) Ti(2) C(6B) C(7B) 33(1) 1_555 1_555 1_555 1_555 yes
S(4) Ti(2) C(6B) C(10B) 150(1) 1_555 1_555 1_555 1_555 yes
S(4) Ti(2) C(7B) C(6A) -141(2) 1_555 1_555 1_555 1_555 yes
S(4) Ti(2) C(7B) C(7A) 85(2) 1_555 1_555 1_555 1_555 yes
S(4) Ti(2) C(7B) C(6B) -150(1) 1_555 1_555 1_555 1_555 yes
S(4) Ti(2) C(7B) C(8B) 93(1) 1_555 1_555 1_555 1_555 yes
S(4) Ti(2) C(8B) C(6A) -102(1) 1_555 1_555 1_555 1_555 yes
S(4) Ti(2) C(8B) C(7A) -70(4) 1_555 1_555 1_555 1_555 yes
S(4) Ti(2) C(8B) C(8A) 143(1) 1_555 1_555 1_555 1_555 yes
S(4) Ti(2) C(8B) C(7B) -84(1) 1_555 1_555 1_555 1_555 yes
S(4) Ti(2) C(8B) C(9B) 160(1) 1_555 1_555 1_555 1_555 yes
S(4) Ti(2) C(9B) C(7A) -37(1) 1_555 1_555 1_555 1_555 yes
S(4) Ti(2) C(9B) C(8A) 3(2) 1_555 1_555 1_555 1_555 yes
S(4) Ti(2) C(9B) C(9A) -160(1) 1_555 1_555 1_555 1_555 yes
S(4) Ti(2) C(9B) C(8B) -23(1) 1_555 1_555 1_555 1_555 yes
S(4) Ti(2) C(9B) C(10B) -137.9(10) 1_555 1_555 1_555 1_555 yes
S(4) Ti(2) C(10B) C(9A) 93(2) 1_555 1_555 1_555 1_555 yes
S(4) Ti(2) C(10B) C(10A) -64(2) 1_555 1_555 1_555 1_555 yes
S(4) Ti(2) C(10B) C(6B) -47(1) 1_555 1_555 1_555 1_555 yes
S(4) Ti(2) C(10B) C(9B) 68(1) 1_555 1_555 1_555 1_555 yes
P Pd(1) Ti(1) O(1) 134.9(3) 1_555 1_555 1_555 1_555 yes
P Pd(1) Ti(1) C(1) 31.3(6) 1_555 1_555 1_555 1_555 yes
P Pd(1) Ti(1) C(2) 6.0(8) 1_555 1_555 1_555 1_555 yes
P Pd(1) Ti(1) C(3) 44(2) 1_555 1_555 1_555 1_555 yes
P Pd(1) Ti(1) C(4) 96.4(5) 1_555 1_555 1_555 1_555 yes
P Pd(1) Ti(1) C(5) 67.9(4) 1_555 1_555 1_555 1_555 yes
P Pd(1) Ti(2) O(1) -134.4(3) 1_555 1_555 1_555 1_555 yes
P Pd(1) Ti(2) C(6A) 0.1(9) 1_555 1_555 1_555 1_555 yes
P Pd(1) Ti(2) C(7A) -63(2) 1_555 1_555 1_555 1_555 yes
P Pd(1) Ti(2) C(8A) -92.5(8) 1_555 1_555 1_555 1_555 yes
P Pd(1) Ti(2) C(9A) -63.2(6) 1_555 1_555 1_555 1_555 yes
P Pd(1) Ti(2) C(10A) -26.0(7) 1_555 1_555 1_555 1_555 yes
P Pd(1) Ti(2) C(6B) -9.3(9) 1_555 1_555 1_555 1_555 yes
P Pd(1) Ti(2) C(7B) 7(1) 1_555 1_555 1_555 1_555 yes
P Pd(1) Ti(2) C(8B) -95(1) 1_555 1_555 1_555 1_555 yes
P Pd(1) Ti(2) C(9B) -80.1(7) 1_555 1_555 1_555 1_555 yes
P Pd(1) Ti(2) C(10B) -44.3(6) 1_555 1_555 1_555 1_555 yes
P C(31) C(32) C(33) 176(1) 1_555 1_555 1_555 1_555 yes
P C(31) C(36) C(35) -177(1) 1_555 1_555 1_555 1_555 yes
P C(37) C(38) C(39) 179(1) 1_555 1_555 1_555 1_555 yes
P C(37) C(42) C(41) 178.8(10) 1_555 1_555 1_555 1_555 yes
P C(43) C(44) C(45) 178.9(8) 1_555 1_555 1_555 1_555 yes
P C(43) C(48) C(47) 177(1) 1_555 1_555 1_555 1_555 yes
O(1) Pd(1) Ti(1) C(1) -103.6(7) 1_555 1_555 1_555 1_555 yes
O(1) Pd(1) Ti(1) C(2) -129.0(8) 1_555 1_555 1_555 1_555 yes
O(1) Pd(1) Ti(1) C(3) -89(2) 1_555 1_555 1_555 1_555 yes
O(1) Pd(1) Ti(1) C(4) -38.5(6) 1_555 1_555 1_555 1_555 yes
O(1) Pd(1) Ti(1) C(5) -67.1(5) 1_555 1_555 1_555 1_555 yes
O(1) Pd(1) Ti(2) C(6A) 134.5(9) 1_555 1_555 1_555 1_555 yes
O(1) Pd(1) Ti(2) C(7A) 70(2) 1_555 1_555 1_555 1_555 yes
O(1) Pd(1) Ti(2) C(8A) 41.9(8) 1_555 1_555 1_555 1_555 yes
O(1) Pd(1) Ti(2) C(9A) 71.2(7) 1_555 1_555 1_555 1_555 yes
O(1) Pd(1) Ti(2) C(10A) 108.4(7) 1_555 1_555 1_555 1_555 yes
O(1) Pd(1) Ti(2) C(6B) 125.1(9) 1_555 1_555 1_555 1_555 yes
O(1) Pd(1) Ti(2) C(7B) 141(1) 1_555 1_555 1_555 1_555 yes
O(1) Pd(1) Ti(2) C(8B) 38(1) 1_555 1_555 1_555 1_555 yes
O(1) Pd(1) Ti(2) C(9B) 54.2(8) 1_555 1_555 1_555 1_555 yes
O(1) Pd(1) Ti(2) C(10B) 90.0(6) 1_555 1_555 1_555 1_555 yes
O(1) Pd(1) P C(31) 35.4(6) 1_555 1_555 1_555 1_555 yes
O(1) Pd(1) P C(37) -83.4(5) 1_555 1_555 1_555 1_555 yes
O(1) Pd(1) P C(43) 158.5(4) 1_555 1_555 1_555 1_555 yes
O(1) Ti(1) Ru(1) C(11) -157.7(4) 1_555 1_555 1_555 1_555 yes
O(1) Ti(1) Ru(1) C(12) -116.6(5) 1_555 1_555 1_555 1_555 yes
O(1) Ti(1) Ru(1) C(13) 30(4) 1_555 1_555 1_555 1_555 yes
O(1) Ti(1) Ru(1) C(14) 118.5(5) 1_555 1_555 1_555 1_555 yes
O(1) Ti(1) Ru(1) C(15) 158.3(4) 1_555 1_555 1_555 1_555 yes
O(1) Ti(1) C(1) C(2) 156(1) 1_555 1_555 1_555 1_555 yes
O(1) Ti(1) C(1) C(5) 38(1) 1_555 1_555 1_555 1_555 yes
O(1) Ti(1) C(2) C(1) -36(1) 1_555 1_555 1_555 1_555 yes
O(1) Ti(1) C(2) C(3) 78(1) 1_555 1_555 1_555 1_555 yes
O(1) Ti(1) C(3) C(2) -131(1) 1_555 1_555 1_555 1_555 yes
O(1) Ti(1) C(3) C(4) -13(1) 1_555 1_555 1_555 1_555 yes
O(1) Ti(1) C(4) C(3) 169.5(10) 1_555 1_555 1_555 1_555 yes
O(1) Ti(1) C(4) C(5) -80.0(9) 1_555 1_555 1_555 1_555 yes
O(1) Ti(1) C(5) C(1) -145(1) 1_555 1_555 1_555 1_555 yes
O(1) Ti(1) C(5) C(4) 100.4(9) 1_555 1_555 1_555 1_555 yes
O(1) Ti(2) Ru(2) C(21) 161.3(5) 1_555 1_555 1_555 1_555 yes
O(1) Ti(2) Ru(2) C(22) 120.4(8) 1_555 1_555 1_555 1_555 yes
O(1) Ti(2) Ru(2) C(23) -50(4) 1_555 1_555 1_555 1_555 yes
O(1) Ti(2) Ru(2) C(24) -112.9(6) 1_555 1_555 1_555 1_555 yes
O(1) Ti(2) Ru(2) C(25) -155.1(4) 1_555 1_555 1_555 1_555 yes
O(1) Ti(2) C(6A) C(7A) -65(1) 1_555 1_555 1_555 1_555 yes
O(1) Ti(2) C(6A) C(10A) 50(1) 1_555 1_555 1_555 1_555 yes
O(1) Ti(2) C(6A) C(6B) 71(2) 1_555 1_555 1_555 1_555 yes
O(1) Ti(2) C(6A) C(7B) -94(2) 1_555 1_555 1_555 1_555 yes
O(1) Ti(2) C(6A) C(8B) -52(1) 1_555 1_555 1_555 1_555 yes
O(1) Ti(2) C(7A) C(6A) 142(1) 1_555 1_555 1_555 1_555 yes
O(1) Ti(2) C(7A) C(8A) 26(1) 1_555 1_555 1_555 1_555 yes
O(1) Ti(2) C(7A) C(7B) 162(1) 1_555 1_555 1_555 1_555 yes
O(1) Ti(2) C(7A) C(8B) 3(4) 1_555 1_555 1_555 1_555 yes
O(1) Ti(2) C(7A) C(9B) 43(1) 1_555 1_555 1_555 1_555 yes
O(1) Ti(2) C(8A) C(7A) -158(1) 1_555 1_555 1_555 1_555 yes
O(1) Ti(2) C(8A) C(9A) 85(1) 1_555 1_555 1_555 1_555 yes
O(1) Ti(2) C(8A) C(8B) -145(1) 1_555 1_555 1_555 1_555 yes
O(1) Ti(2) C(8A) C(9B) 76(2) 1_555 1_555 1_555 1_555 yes
O(1) Ti(2) C(9A) C(8A) -94(1) 1_555 1_555 1_555 1_555 yes
O(1) Ti(2) C(9A) C(10A) 149(1) 1_555 1_555 1_555 1_555 yes
O(1) Ti(2) C(9A) C(9B) -87(1) 1_555 1_555 1_555 1_555 yes
O(1) Ti(2) C(9A) C(10B) 138(2) 1_555 1_555 1_555 1_555 yes
O(1) Ti(2) C(10A) C(6A) -150(1) 1_555 1_555 1_555 1_555 yes
O(1) Ti(2) C(10A) C(9A) -34(1) 1_555 1_555 1_555 1_555 yes
O(1) Ti(2) C(10A) C(6B) -171(1) 1_555 1_555 1_555 1_555 yes
O(1) Ti(2) C(10A) C(10B) -23(2) 1_555 1_555 1_555 1_555 yes
O(1) Ti(2) C(6B) C(6A) -129(2) 1_555 1_555 1_555 1_555 yes
O(1) Ti(2) C(6B) C(10A) 10(2) 1_555 1_555 1_555 1_555 yes
O(1) Ti(2) C(6B) C(7B) -122(1) 1_555 1_555 1_555 1_555 yes
O(1) Ti(2) C(6B) C(10B) -5(1) 1_555 1_555 1_555 1_555 yes
O(1) Ti(2) C(7B) C(6A) 107(2) 1_555 1_555 1_555 1_555 yes
O(1) Ti(2) C(7B) C(7A) -25(2) 1_555 1_555 1_555 1_555 yes
O(1) Ti(2) C(7B) C(6B) 99(1) 1_555 1_555 1_555 1_555 yes
O(1) Ti(2) C(7B) C(8B) -17(2) 1_555 1_555 1_555 1_555 yes
O(1) Ti(2) C(8B) C(6A) 151.2(9) 1_555 1_555 1_555 1_555 yes
O(1) Ti(2) C(8B) C(7A) -176(3) 1_555 1_555 1_555 1_555 yes
O(1) Ti(2) C(8B) C(8A) 37(2) 1_555 1_555 1_555 1_555 yes
O(1) Ti(2) C(8B) C(7B) 169(1) 1_555 1_555 1_555 1_555 yes
O(1) Ti(2) C(8B) C(9B) 54(1) 1_555 1_555 1_555 1_555 yes
O(1) Ti(2) C(9B) C(7A) -144(1) 1_555 1_555 1_555 1_555 yes
O(1) Ti(2) C(9B) C(8A) -103(2) 1_555 1_555 1_555 1_555 yes
O(1) Ti(2) C(9B) C(9A) 92(1) 1_555 1_555 1_555 1_555 yes
O(1) Ti(2) C(9B) C(8B) -130(1) 1_555 1_555 1_555 1_555 yes
O(1) Ti(2) C(9B) C(10B) 114(1) 1_555 1_555 1_555 1_555 yes
O(1) Ti(2) C(10B) C(9A) -42(2) 1_555 1_555 1_555 1_555 yes
O(1) Ti(2) C(10B) C(10A) 159(2) 1_555 1_555 1_555 1_555 yes
O(1) Ti(2) C(10B) C(6B) 175(1) 1_555 1_555 1_555 1_555 yes
O(1) Ti(2) C(10B) C(9B) -68(1) 1_555 1_555 1_555 1_555 yes
O(3) C(50) C(51) C(52) -50.998(2) 1_555 1_555 1_555 1_555 yes
O(3) C(53) C(52) C(51) 0.1 1_555 1_555 1_555 1_555 yes
C(1) Ti(1) Ru(1) C(11) 55.4(6) 1_555 1_555 1_555 1_555 yes
C(1) Ti(1) Ru(1) C(12) 96.5(7) 1_555 1_555 1_555 1_555 yes
C(1) Ti(1) Ru(1) C(13) -116(4) 1_555 1_555 1_555 1_555 yes
C(1) Ti(1) Ru(1) C(14) -28.3(7) 1_555 1_555 1_555 1_555 yes
C(1) Ti(1) Ru(1) C(15) 11.4(6) 1_555 1_555 1_555 1_555 yes
C(1) Ti(1) C(2) C(3) 115(1) 1_555 1_555 1_555 1_555 yes
C(1) Ti(1) C(3) C(2) -35(1) 1_555 1_555 1_555 1_555 yes
C(1) Ti(1) C(3) C(4) 82(1) 1_555 1_555 1_555 1_555 yes
C(1) Ti(1) C(4) C(3) -73(1) 1_555 1_555 1_555 1_555 yes
C(1) Ti(1) C(4) C(5) 37.4(10) 1_555 1_555 1_555 1_555 yes
C(1) Ti(1) C(5) C(4) -113(1) 1_555 1_555 1_555 1_555 yes
C(1) C(2) Ti(1) C(3) -115(1) 1_555 1_555 1_555 1_555 yes
C(1) C(2) Ti(1) C(4) -79(1) 1_555 1_555 1_555 1_555 yes
C(1) C(2) Ti(1) C(5) -36(1) 1_555 1_555 1_555 1_555 yes
C(1) C(2) C(3) C(4) 5(2) 1_555 1_555 1_555 1_555 yes
C(1) C(5) Ti(1) C(2) 34(1) 1_555 1_555 1_555 1_555 yes
C(1) C(5) Ti(1) C(3) 74(1) 1_555 1_555 1_555 1_555 yes
C(1) C(5) Ti(1) C(4) 113(1) 1_555 1_555 1_555 1_555 yes
C(1) C(5) C(4) C(3) 0(1) 1_555 1_555 1_555 1_555 yes
C(2) Ti(1) Ru(1) C(11) 29.4(6) 1_555 1_555 1_555 1_555 yes
C(2) Ti(1) Ru(1) C(12) 70.5(7) 1_555 1_555 1_555 1_555 yes
C(2) Ti(1) Ru(1) C(13) -142(4) 1_555 1_555 1_555 1_555 yes
C(2) Ti(1) Ru(1) C(14) -54.3(7) 1_555 1_555 1_555 1_555 yes
C(2) Ti(1) Ru(1) C(15) -14.6(6) 1_555 1_555 1_555 1_555 yes
C(2) Ti(1) C(1) C(5) -117(1) 1_555 1_555 1_555 1_555 yes
C(2) Ti(1) C(3) C(4) 117(1) 1_555 1_555 1_555 1_555 yes
C(2) Ti(1) C(4) C(3) -35(1) 1_555 1_555 1_555 1_555 yes
C(2) Ti(1) C(4) C(5) 75(1) 1_555 1_555 1_555 1_555 yes
C(2) Ti(1) C(5) C(4) -79(1) 1_555 1_555 1_555 1_555 yes
C(2) C(1) Ti(1) C(3) 37(1) 1_555 1_555 1_555 1_555 yes
C(2) C(1) Ti(1) C(4) 78(1) 1_555 1_555 1_555 1_555 yes
C(2) C(1) Ti(1) C(5) 117(1) 1_555 1_555 1_555 1_555 yes
C(2) C(1) C(5) C(4) 3(2) 1_555 1_555 1_555 1_555 yes
C(2) C(3) Ti(1) C(4) -117(1) 1_555 1_555 1_555 1_555 yes
C(2) C(3) Ti(1) C(5) -77(1) 1_555 1_555 1_555 1_555 yes
C(2) C(3) C(4) C(5) -2(2) 1_555 1_555 1_555 1_555 yes
C(3) Ti(1) Ru(1) C(11) -3.0(5) 1_555 1_555 1_555 1_555 yes
C(3) Ti(1) Ru(1) C(12) 38.1(6) 1_555 1_555 1_555 1_555 yes
C(3) Ti(1) Ru(1) C(13) -174(4) 1_555 1_555 1_555 1_555 yes
C(3) Ti(1) Ru(1) C(14) -86.8(6) 1_555 1_555 1_555 1_555 yes
C(3) Ti(1) Ru(1) C(15) -47.0(6) 1_555 1_555 1_555 1_555 yes
C(3) Ti(1) C(1) C(5) -80(1) 1_555 1_555 1_555 1_555 yes
C(3) Ti(1) C(4) C(5) 110(1) 1_555 1_555 1_555 1_555 yes
C(3) Ti(1) C(5) C(4) -39.3(10) 1_555 1_555 1_555 1_555 yes
C(3) C(2) Ti(1) C(4) 36(1) 1_555 1_555 1_555 1_555 yes
C(3) C(2) Ti(1) C(5) 78(1) 1_555 1_555 1_555 1_555 yes
C(3) C(2) C(1) C(5) -5(2) 1_555 1_555 1_555 1_555 yes
C(3) C(4) Ti(1) C(5) -110(1) 1_555 1_555 1_555 1_555 yes
C(4) Ti(1) Ru(1) C(11) -16.7(6) 1_555 1_555 1_555 1_555 yes
C(4) Ti(1) Ru(1) C(12) 24.4(7) 1_555 1_555 1_555 1_555 yes
C(4) Ti(1) Ru(1) C(13) 171(4) 1_555 1_555 1_555 1_555 yes
C(4) Ti(1) Ru(1) C(14) -100.5(7) 1_555 1_555 1_555 1_555 yes
C(4) Ti(1) Ru(1) C(15) -60.7(7) 1_555 1_555 1_555 1_555 yes
C(4) Ti(1) C(1) C(5) -38(1) 1_555 1_555 1_555 1_555 yes
C(4) C(3) Ti(1) C(5) 40.7(10) 1_555 1_555 1_555 1_555 yes
C(5) Ti(1) Ru(1) C(11) 48(1) 1_555 1_555 1_555 1_555 yes
C(5) Ti(1) Ru(1) C(12) 89(1) 1_555 1_555 1_555 1_555 yes
C(5) Ti(1) Ru(1) C(13) -123(4) 1_555 1_555 1_555 1_555 yes
C(5) Ti(1) Ru(1) C(14) -35(1) 1_555 1_555 1_555 1_555 yes
C(5) Ti(1) Ru(1) C(15) 4(1) 1_555 1_555 1_555 1_555 yes
C(11) Ru(1) C(12) C(13) -118.4(8) 1_555 1_555 1_555 1_555 yes
C(11) Ru(1) C(12) C(17) 119(1) 1_555 1_555 1_555 1_555 yes
C(11) Ru(1) C(13) C(12) 38.3(6) 1_555 1_555 1_555 1_555 yes
C(11) Ru(1) C(13) C(14) -79.6(7) 1_555 1_555 1_555 1_555 yes
C(11) Ru(1) C(13) C(18) 160(1) 1_555 1_555 1_555 1_555 yes
C(11) Ru(1) C(14) C(13) 80.8(8) 1_555 1_555 1_555 1_555 yes
C(11) Ru(1) C(14) C(15) -37.0(8) 1_555 1_555 1_555 1_555 yes
C(11) Ru(1) C(14) C(19) -157(1) 1_555 1_555 1_555 1_555 yes
C(11) Ru(1) C(15) C(14) 119(1) 1_555 1_555 1_555 1_555 yes
C(11) Ru(1) C(15) C(20) -119(1) 1_555 1_555 1_555 1_555 yes
C(11) C(12) Ru(1) C(13) 118.4(8) 1_555 1_555 1_555 1_555 yes
C(11) C(12) Ru(1) C(14) 80.5(6) 1_555 1_555 1_555 1_555 yes
C(11) C(12) Ru(1) C(15) 38.7(6) 1_555 1_555 1_555 1_555 yes
C(11) C(12) C(13) C(14) 0(1) 1_555 1_555 1_555 1_555 yes
C(11) C(12) C(13) C(18) 175(1) 1_555 1_555 1_555 1_555 yes
C(11) C(15) Ru(1) C(12) -39.8(8) 1_555 1_555 1_555 1_555 yes
C(11) C(15) Ru(1) C(13) -81.4(8) 1_555 1_555 1_555 1_555 yes
C(11) C(15) Ru(1) C(14) -119(1) 1_555 1_555 1_555 1_555 yes
C(11) C(15) C(14) C(13) 2(1) 1_555 1_555 1_555 1_555 yes
C(11) C(15) C(14) C(19) -175(1) 1_555 1_555 1_555 1_555 yes
C(12) Ru(1) C(11) C(15) 114(1) 1_555 1_555 1_555 1_555 yes
C(12) Ru(1) C(11) C(16) -121(1) 1_555 1_555 1_555 1_555 yes
C(12) Ru(1) C(13) C(14) -117.9(9) 1_555 1_555 1_555 1_555 yes
C(12) Ru(1) C(13) C(18) 122(1) 1_555 1_555 1_555 1_555 yes
C(12) Ru(1) C(14) C(13) 36.6(7) 1_555 1_555 1_555 1_555 yes
C(12) Ru(1) C(14) C(15) -81.2(8) 1_555 1_555 1_555 1_555 yes
C(12) Ru(1) C(14) C(19) 158(1) 1_555 1_555 1_555 1_555 yes
C(12) Ru(1) C(15) C(14) 79.4(9) 1_555 1_555 1_555 1_555 yes
C(12) Ru(1) C(15) C(20) -159(1) 1_555 1_555 1_555 1_555 yes
C(12) C(11) Ru(1) C(13) -36.1(7) 1_555 1_555 1_555 1_555 yes
C(12) C(11) Ru(1) C(14) -78.9(7) 1_555 1_555 1_555 1_555 yes
C(12) C(11) Ru(1) C(15) -114(1) 1_555 1_555 1_555 1_555 yes
C(12) C(11) C(15) C(14) -1(1) 1_555 1_555 1_555 1_555 yes
C(12) C(11) C(15) C(20) -174(1) 1_555 1_555 1_555 1_555 yes
C(12) C(13) Ru(1) C(14) 117.9(9) 1_555 1_555 1_555 1_555 yes
C(12) C(13) Ru(1) C(15) 81.1(6) 1_555 1_555 1_555 1_555 yes
C(12) C(13) C(14) C(15) -1(1) 1_555 1_555 1_555 1_555 yes
C(12) C(13) C(14) C(19) 176(1) 1_555 1_555 1_555 1_555 yes
C(13) Ru(1) C(11) C(15) 78.8(8) 1_555 1_555 1_555 1_555 yes
C(13) Ru(1) C(11) C(16) -157(1) 1_555 1_555 1_555 1_555 yes
C(13) Ru(1) C(12) C(17) -122(1) 1_555 1_555 1_555 1_555 yes
C(13) Ru(1) C(14) C(15) -117(1) 1_555 1_555 1_555 1_555 yes
C(13) Ru(1) C(14) C(19) 121(1) 1_555 1_555 1_555 1_555 yes
C(13) Ru(1) C(15) C(14) 37.9(8) 1_555 1_555 1_555 1_555 yes
C(13) Ru(1) C(15) C(20) 158(1) 1_555 1_555 1_555 1_555 yes
C(13) C(12) Ru(1) C(14) -37.9(6) 1_555 1_555 1_555 1_555 yes
C(13) C(12) Ru(1) C(15) -79.6(6) 1_555 1_555 1_555 1_555 yes
C(13) C(12) C(11) C(15) 0(1) 1_555 1_555 1_555 1_555 yes
C(13) C(12) C(11) C(16) -175(1) 1_555 1_555 1_555 1_555 yes
C(13) C(14) Ru(1) C(15) 117(1) 1_555 1_555 1_555 1_555 yes
C(13) C(14) C(15) C(20) 175(1) 1_555 1_555 1_555 1_555 yes
C(14) Ru(1) C(11) C(15) 36.0(8) 1_555 1_555 1_555 1_555 yes
C(14) Ru(1) C(11) C(16) 160(1) 1_555 1_555 1_555 1_555 yes
C(14) Ru(1) C(12) C(17) -160(1) 1_555 1_555 1_555 1_555 yes
C(14) Ru(1) C(13) C(18) -119(1) 1_555 1_555 1_555 1_555 yes
C(14) Ru(1) C(15) C(20) 120(1) 1_555 1_555 1_555 1_555 yes
C(14) C(13) Ru(1) C(15) -36.8(6) 1_555 1_555 1_555 1_555 yes
C(14) C(13) C(12) C(17) -174(1) 1_555 1_555 1_555 1_555 yes
C(14) C(15) C(11) C(16) 174(1) 1_555 1_555 1_555 1_555 yes
C(15) Ru(1) C(11) C(16) 124(1) 1_555 1_555 1_555 1_555 yes
C(15) Ru(1) C(12) C(17) 157(1) 1_555 1_555 1_555 1_555 yes
C(15) Ru(1) C(13) C(18) -156(1) 1_555 1_555 1_555 1_555 yes
C(15) Ru(1) C(14) C(19) -120(1) 1_555 1_555 1_555 1_555 yes
C(15) C(11) C(12) C(17) 175(1) 1_555 1_555 1_555 1_555 yes
C(15) C(14) C(13) C(18) -177(1) 1_555 1_555 1_555 1_555 yes
C(16) C(11) C(12) C(17) 0(2) 1_555 1_555 1_555 1_555 yes
C(16) C(11) C(15) C(20) 1(2) 1_555 1_555 1_555 1_555 yes
C(17) C(12) C(13) C(18) 0(2) 1_555 1_555 1_555 1_555 yes
C(18) C(13) C(14) C(19) 0(2) 1_555 1_555 1_555 1_555 yes
C(19) C(14) C(15) C(20) -2(2) 1_555 1_555 1_555 1_555 yes
C(21) Ru(2) Ti(2) C(6A) -22.3(7) 1_555 1_555 1_555 1_555 yes
C(21) Ru(2) Ti(2) C(7A) 9.2(8) 1_555 1_555 1_555 1_555 yes
C(21) Ru(2) Ti(2) C(8A) 12(1) 1_555 1_555 1_555 1_555 yes
C(21) Ru(2) Ti(2) C(9A) -53(1) 1_555 1_555 1_555 1_555 yes
C(21) Ru(2) Ti(2) C(10A) -53.3(7) 1_555 1_555 1_555 1_555 yes
C(21) Ru(2) Ti(2) C(6B) -40.8(6) 1_555 1_555 1_555 1_555 yes
C(21) Ru(2) Ti(2) C(7B) -6.9(8) 1_555 1_555 1_555 1_555 yes
C(21) Ru(2) Ti(2) C(8B) 16.1(8) 1_555 1_555 1_555 1_555 yes
C(21) Ru(2) Ti(2) C(9B) -12(1) 1_555 1_555 1_555 1_555 yes
C(21) Ru(2) Ti(2) C(10B) -58.0(8) 1_555 1_555 1_555 1_555 yes
C(21) Ru(2) C(22) C(23) 116(1) 1_555 1_555 1_555 1_555 yes
C(21) Ru(2) C(22) C(27) -123(2) 1_555 1_555 1_555 1_555 yes
C(21) Ru(2) C(23) C(22) -38.2(8) 1_555 1_555 1_555 1_555 yes
C(21) Ru(2) C(23) C(24) 80.6(8) 1_555 1_555 1_555 1_555 yes
C(21) Ru(2) C(23) C(28) -158(1) 1_555 1_555 1_555 1_555 yes
C(21) Ru(2) C(24) C(23) -80.9(8) 1_555 1_555 1_555 1_555 yes
C(21) Ru(2) C(24) C(25) 37.0(8) 1_555 1_555 1_555 1_555 yes
C(21) Ru(2) C(24) C(29) 159(2) 1_555 1_555 1_555 1_555 yes
C(21) Ru(2) C(25) C(24) -117(1) 1_555 1_555 1_555 1_555 yes
C(21) Ru(2) C(25) C(30) 121(1) 1_555 1_555 1_555 1_555 yes
C(21) C(22) Ru(2) C(23) -116(1) 1_555 1_555 1_555 1_555 yes
C(21) C(22) Ru(2) C(24) -80.5(9) 1_555 1_555 1_555 1_555 yes
C(21) C(22) Ru(2) C(25) -37.2(8) 1_555 1_555 1_555 1_555 yes
C(21) C(22) C(23) C(24) -2(1) 1_555 1_555 1_555 1_555 yes
C(21) C(22) C(23) C(28) -174(1) 1_555 1_555 1_555 1_555 yes
C(21) C(25) Ru(2) C(22) 37.7(9) 1_555 1_555 1_555 1_555 yes
C(21) C(25) Ru(2) C(23) 81.7(9) 1_555 1_555 1_555 1_555 yes
C(21) C(25) Ru(2) C(24) 117(1) 1_555 1_555 1_555 1_555 yes
C(21) C(25) C(24) C(23) 0(1) 1_555 1_555 1_555 1_555 yes
C(21) C(25) C(24) C(29) 174(1) 1_555 1_555 1_555 1_555 yes
C(22) Ru(2) Ti(2) C(6A) -63.3(10) 1_555 1_555 1_555 1_555 yes
C(22) Ru(2) Ti(2) C(7A) -31.7(10) 1_555 1_555 1_555 1_555 yes
C(22) Ru(2) Ti(2) C(8A) -27(1) 1_555 1_555 1_555 1_555 yes
C(22) Ru(2) Ti(2) C(9A) -94(1) 1_555 1_555 1_555 1_555 yes
C(22) Ru(2) Ti(2) C(10A) -94.2(9) 1_555 1_555 1_555 1_555 yes
C(22) Ru(2) Ti(2) C(6B) -81.8(9) 1_555 1_555 1_555 1_555 yes
C(22) Ru(2) Ti(2) C(7B) -47.9(10) 1_555 1_555 1_555 1_555 yes
C(22) Ru(2) Ti(2) C(8B) -24(1) 1_555 1_555 1_555 1_555 yes
C(22) Ru(2) Ti(2) C(9B) -53(1) 1_555 1_555 1_555 1_555 yes
C(22) Ru(2) Ti(2) C(10B) -98(1) 1_555 1_555 1_555 1_555 yes
C(22) Ru(2) C(21) C(25) -117(1) 1_555 1_555 1_555 1_555 yes
C(22) Ru(2) C(21) C(26) 128(1) 1_555 1_555 1_555 1_555 yes
C(22) Ru(2) C(23) C(24) 118(1) 1_555 1_555 1_555 1_555 yes
C(22) Ru(2) C(23) C(28) -120(1) 1_555 1_555 1_555 1_555 yes
C(22) Ru(2) C(24) C(23) -38.0(7) 1_555 1_555 1_555 1_555 yes
C(22) Ru(2) C(24) C(25) 79.8(8) 1_555 1_555 1_555 1_555 yes
C(22) Ru(2) C(24) C(29) -158(2) 1_555 1_555 1_555 1_555 yes
C(22) Ru(2) C(25) C(24) -80.2(9) 1_555 1_555 1_555 1_555 yes
C(22) Ru(2) C(25) C(30) 159(1) 1_555 1_555 1_555 1_555 yes
C(22) C(21) Ru(2) C(23) 39.0(9) 1_555 1_555 1_555 1_555 yes
C(22) C(21) Ru(2) C(24) 79.9(10) 1_555 1_555 1_555 1_555 yes
C(22) C(21) Ru(2) C(25) 117(1) 1_555 1_555 1_555 1_555 yes
C(22) C(21) C(25) C(24) -1(1) 1_555 1_555 1_555 1_555 yes
C(22) C(21) C(25) C(30) 177(1) 1_555 1_555 1_555 1_555 yes
C(22) C(23) Ru(2) C(24) -118(1) 1_555 1_555 1_555 1_555 yes
C(22) C(23) Ru(2) C(25) -80.5(9) 1_555 1_555 1_555 1_555 yes
C(22) C(23) C(24) C(25) 1(1) 1_555 1_555 1_555 1_555 yes
C(22) C(23) C(24) C(29) -173(1) 1_555 1_555 1_555 1_555 yes
C(23) Ru(2) Ti(2) C(6A) 125(4) 1_555 1_555 1_555 1_555 yes
C(23) Ru(2) Ti(2) C(7A) 157(4) 1_555 1_555 1_555 1_555 yes
C(23) Ru(2) Ti(2) C(8A) 160(4) 1_555 1_555 1_555 1_555 yes
C(23) Ru(2) Ti(2) C(9A) 94(4) 1_555 1_555 1_555 1_555 yes
C(23) Ru(2) Ti(2) C(10A) 94(4) 1_555 1_555 1_555 1_555 yes
C(23) Ru(2) Ti(2) C(6B) 107(4) 1_555 1_555 1_555 1_555 yes
C(23) Ru(2) Ti(2) C(7B) 141(4) 1_555 1_555 1_555 1_555 yes
C(23) Ru(2) Ti(2) C(8B) 164(4) 1_555 1_555 1_555 1_555 yes
C(23) Ru(2) Ti(2) C(9B) 135(4) 1_555 1_555 1_555 1_555 yes
C(23) Ru(2) Ti(2) C(10B) 89(4) 1_555 1_555 1_555 1_555 yes
C(23) Ru(2) C(21) C(25) -78.8(10) 1_555 1_555 1_555 1_555 yes
C(23) Ru(2) C(21) C(26) 167(1) 1_555 1_555 1_555 1_555 yes
C(23) Ru(2) C(22) C(27) 120(2) 1_555 1_555 1_555 1_555 yes
C(23) Ru(2) C(24) C(25) 117(1) 1_555 1_555 1_555 1_555 yes
C(23) Ru(2) C(24) C(29) -120(2) 1_555 1_555 1_555 1_555 yes
C(23) Ru(2) C(25) C(24) -36.3(8) 1_555 1_555 1_555 1_555 yes
C(23) Ru(2) C(25) C(30) -156(1) 1_555 1_555 1_555 1_555 yes
C(23) C(22) Ru(2) C(24) 35.7(8) 1_555 1_555 1_555 1_555 yes
C(23) C(22) Ru(2) C(25) 79.0(9) 1_555 1_555 1_555 1_555 yes
C(23) C(22) C(21) C(25) 2(1) 1_555 1_555 1_555 1_555 yes
C(23) C(22) C(21) C(26) 175(1) 1_555 1_555 1_555 1_555 yes
C(23) C(24) Ru(2) C(25) -117(1) 1_555 1_555 1_555 1_555 yes
C(23) C(24) C(25) C(30) -179(1) 1_555 1_555 1_555 1_555 yes
C(24) Ru(2) Ti(2) C(6A) 63.4(8) 1_555 1_555 1_555 1_555 yes
C(24) Ru(2) Ti(2) C(7A) 95.0(8) 1_555 1_555 1_555 1_555 yes
C(24) Ru(2) Ti(2) C(8A) 98(1) 1_555 1_555 1_555 1_555 yes
C(24) Ru(2) Ti(2) C(9A) 32(1) 1_555 1_555 1_555 1_555 yes
C(24) Ru(2) Ti(2) C(10A) 32.5(7) 1_555 1_555 1_555 1_555 yes
C(24) Ru(2) Ti(2) C(6B) 44.9(7) 1_555 1_555 1_555 1_555 yes
C(24) Ru(2) Ti(2) C(7B) 78.8(8) 1_555 1_555 1_555 1_555 yes
C(24) Ru(2) Ti(2) C(8B) 101.8(9) 1_555 1_555 1_555 1_555 yes
C(24) Ru(2) Ti(2) C(9B) 73(1) 1_555 1_555 1_555 1_555 yes
C(24) Ru(2) Ti(2) C(10B) 27.7(9) 1_555 1_555 1_555 1_555 yes
C(24) Ru(2) C(21) C(25) -37.9(9) 1_555 1_555 1_555 1_555 yes
C(24) Ru(2) C(21) C(26) -151(1) 1_555 1_555 1_555 1_555 yes
C(24) Ru(2) C(22) C(27) 155(2) 1_555 1_555 1_555 1_555 yes
C(24) Ru(2) C(23) C(28) 120(1) 1_555 1_555 1_555 1_555 yes
C(24) Ru(2) C(25) C(30) -120(1) 1_555 1_555 1_555 1_555 yes
C(24) C(23) Ru(2) C(25) 38.3(7) 1_555 1_555 1_555 1_555 yes
C(24) C(23) C(22) C(27) 170(1) 1_555 1_555 1_555 1_555 yes
C(24) C(25) C(21) C(26) -175(1) 1_555 1_555 1_555 1_555 yes
C(25) Ru(2) Ti(2) C(6A) 21.3(7) 1_555 1_555 1_555 1_555 yes
C(25) Ru(2) Ti(2) C(7A) 52.9(7) 1_555 1_555 1_555 1_555 yes
C(25) Ru(2) Ti(2) C(8A) 56(1) 1_555 1_555 1_555 1_555 yes
C(25) Ru(2) Ti(2) C(9A) -10(1) 1_555 1_555 1_555 1_555 yes
C(25) Ru(2) Ti(2) C(10A) -9.6(6) 1_555 1_555 1_555 1_555 yes
C(25) Ru(2) Ti(2) C(6B) 2.8(6) 1_555 1_555 1_555 1_555 yes
C(25) Ru(2) Ti(2) C(7B) 36.7(7) 1_555 1_555 1_555 1_555 yes
C(25) Ru(2) Ti(2) C(8B) 59.7(8) 1_555 1_555 1_555 1_555 yes
C(25) Ru(2) Ti(2) C(9B) 31(1) 1_555 1_555 1_555 1_555 yes
C(25) Ru(2) Ti(2) C(10B) -14.4(8) 1_555 1_555 1_555 1_555 yes
C(25) Ru(2) C(21) C(26) -113(1) 1_555 1_555 1_555 1_555 yes
C(25) Ru(2) C(22) C(27) -160(2) 1_555 1_555 1_555 1_555 yes
C(25) Ru(2) C(23) C(28) 159(1) 1_555 1_555 1_555 1_555 yes
C(25) Ru(2) C(24) C(29) 122(2) 1_555 1_555 1_555 1_555 yes
C(25) C(21) C(22) C(27) -170(1) 1_555 1_555 1_555 1_555 yes
C(25) C(24) C(23) C(28) 173(1) 1_555 1_555 1_555 1_555 yes
C(26) C(21) C(22) C(27) 3(2) 1_555 1_555 1_555 1_555 yes
C(26) C(21) C(25) C(30) 3(1) 1_555 1_555 1_555 1_555 yes
C(27) C(22) C(23) C(28) -1(2) 1_555 1_555 1_555 1_555 yes
C(28) C(23) C(24) C(29) -1(1) 1_555 1_555 1_555 1_555 yes
C(29) C(24) C(25) C(30) -4(2) 1_555 1_555 1_555 1_555 yes
C(31) P C(37) C(38) -68.8(9) 1_555 1_555 1_555 1_555 yes
C(31) P C(37) C(42) 110.3(9) 1_555 1_555 1_555 1_555 yes
C(31) P C(43) C(44) -4.4(10) 1_555 1_555 1_555 1_555 yes
C(31) P C(43) C(48) 174.7(9) 1_555 1_555 1_555 1_555 yes
C(31) C(32) C(33) C(34) 0(2) 1_555 1_555 1_555 1_555 yes
C(31) C(36) C(35) C(34) 2(2) 1_555 1_555 1_555 1_555 yes
C(32) C(31) P C(37) 139(1) 1_555 1_555 1_555 1_555 yes
C(32) C(31) P C(43) -112(1) 1_555 1_555 1_555 1_555 yes
C(32) C(31) C(36) C(35) -1(2) 1_555 1_555 1_555 1_555 yes
C(32) C(33) C(34) C(35) 2(3) 1_555 1_555 1_555 1_555 yes
C(33) C(32) C(31) C(36) 0(2) 1_555 1_555 1_555 1_555 yes
C(33) C(34) C(35) C(36) -3(2) 1_555 1_555 1_555 1_555 yes
C(36) C(31) P C(37) -44(1) 1_555 1_555 1_555 1_555 yes
C(36) C(31) P C(43) 64(1) 1_555 1_555 1_555 1_555 yes
C(37) P C(43) C(44) 101.9(8) 1_555 1_555 1_555 1_555 yes
C(37) P C(43) C(48) -79.0(9) 1_555 1_555 1_555 1_555 yes
C(37) C(38) C(39) C(40) 0(2) 1_555 1_555 1_555 1_555 yes
C(37) C(42) C(41) C(40) 2(2) 1_555 1_555 1_555 1_555 yes
C(38) C(37) P C(43) 179.8(8) 1_555 1_555 1_555 1_555 yes
C(38) C(37) C(42) C(41) -2(1) 1_555 1_555 1_555 1_555 yes
C(38) C(39) C(40) C(41) 0(2) 1_555 1_555 1_555 1_555 yes
C(39) C(38) C(37) C(42) 0(1) 1_555 1_555 1_555 1_555 yes
C(39) C(40) C(41) C(42) -1(2) 1_555 1_555 1_555 1_555 yes
C(42) C(37) P C(43) -1.1(10) 1_555 1_555 1_555 1_555 yes
C(43) C(44) C(45) C(46) 4(1) 1_555 1_555 1_555 1_555 yes
C(43) C(48) C(47) C(46) 2(2) 1_555 1_555 1_555 1_555 yes
C(44) C(43) C(48) C(47) -3(1) 1_555 1_555 1_555 1_555 yes
C(44) C(45) C(46) C(47) -5(2) 1_555 1_555 1_555 1_555 yes
C(45) C(44) C(43) C(48) 0(1) 1_555 1_555 1_555 1_555 yes
C(45) C(46) C(47) C(48) 2(2) 1_555 1_555 1_555 1_555 yes
C(50) O(3) C(53) C(52) -25.298(2) 1_555 1_555 1_555 1_555 yes
C(50) C(51) C(52) C(53) 21.329(3) 1_555 1_555 1_555 1_555 yes
C(51) C(50) O(3) C(53) 46.894(7) 1_555 1_555 1_555 1_555 yes
C(6A) Ti(2) C(7A) C(8A) -115(2) 1_555 1_555 1_555 1_555 yes
C(6A) Ti(2) C(7A) C(7B) 20(1) 1_555 1_555 1_555 1_555 yes
C(6A) Ti(2) C(7A) C(8B) -138(4) 1_555 1_555 1_555 1_555 yes
C(6A) Ti(2) C(7A) C(9B) -98(1) 1_555 1_555 1_555 1_555 yes
C(6A) Ti(2) C(8A) C(7A) 37(1) 1_555 1_555 1_555 1_555 yes
C(6A) Ti(2) C(8A) C(9A) -78(1) 1_555 1_555 1_555 1_555 yes
C(6A) Ti(2) C(8A) C(8B) 50(1) 1_555 1_555 1_555 1_555 yes
C(6A) Ti(2) C(8A) C(9B) -88(2) 1_555 1_555 1_555 1_555 yes
C(6A) Ti(2) C(9A) C(8A) 78(1) 1_555 1_555 1_555 1_555 yes
C(6A) Ti(2) C(9A) C(10A) -37(1) 1_555 1_555 1_555 1_555 yes
C(6A) Ti(2) C(9A) C(9B) 85(1) 1_555 1_555 1_555 1_555 yes
C(6A) Ti(2) C(9A) C(10B) -48(2) 1_555 1_555 1_555 1_555 yes
C(6A) Ti(2) C(10A) C(9A) 115(1) 1_555 1_555 1_555 1_555 yes
C(6A) Ti(2) C(10A) C(6B) -21(1) 1_555 1_555 1_555 1_555 yes
C(6A) Ti(2) C(10A) C(10B) 127(2) 1_555 1_555 1_555 1_555 yes
C(6A) Ti(2) C(6B) C(10A) 139(3) 1_555 1_555 1_555 1_555 yes
C(6A) Ti(2) C(6B) C(7B) 6(2) 1_555 1_555 1_555 1_555 yes
C(6A) Ti(2) C(6B) C(10B) 123(2) 1_555 1_555 1_555 1_555 yes
C(6A) Ti(2) C(7B) C(7A) -133(3) 1_555 1_555 1_555 1_555 yes
C(6A) Ti(2) C(7B) C(6B) -8(2) 1_555 1_555 1_555 1_555 yes
C(6A) Ti(2) C(7B) C(8B) -124(3) 1_555 1_555 1_555 1_555 yes
C(6A) Ti(2) C(8B) C(7A) 32(3) 1_555 1_555 1_555 1_555 yes
C(6A) Ti(2) C(8B) C(8A) -113(2) 1_555 1_555 1_555 1_555 yes
C(6A) Ti(2) C(8B) C(7B) 18(1) 1_555 1_555 1_555 1_555 yes
C(6A) Ti(2) C(8B) C(9B) -96(1) 1_555 1_555 1_555 1_555 yes
C(6A) Ti(2) C(9B) C(7A) 41(1) 1_555 1_555 1_555 1_555 yes
C(6A) Ti(2) C(9B) C(8A) 82(2) 1_555 1_555 1_555 1_555 yes
C(6A) Ti(2) C(9B) C(9A) -81(1) 1_555 1_555 1_555 1_555 yes
C(6A) Ti(2) C(9B) C(8B) 55(1) 1_555 1_555 1_555 1_555 yes
C(6A) Ti(2) C(9B) C(10B) -59(1) 1_555 1_555 1_555 1_555 yes
C(6A) Ti(2) C(10B) C(9A) 119(2) 1_555 1_555 1_555 1_555 yes
C(6A) Ti(2) C(10B) C(10A) -38(2) 1_555 1_555 1_555 1_555 yes
C(6A) Ti(2) C(10B) C(6B) -21(1) 1_555 1_555 1_555 1_555 yes
C(6A) Ti(2) C(10B) C(9B) 94(1) 1_555 1_555 1_555 1_555 yes
C(6A) C(7A) Ti(2) C(8A) 115(2) 1_555 1_555 1_555 1_555 yes
C(6A) C(7A) Ti(2) C(9A) 78(1) 1_555 1_555 1_555 1_555 yes
C(6A) C(7A) Ti(2) C(10A) 37(1) 1_555 1_555 1_555 1_555 yes
C(6A) C(7A) Ti(2) C(6B) 17(1) 1_555 1_555 1_555 1_555 yes
C(6A) C(7A) Ti(2) C(7B) -20(1) 1_555 1_555 1_555 1_555 yes
C(6A) C(7A) Ti(2) C(8B) 138(4) 1_555 1_555 1_555 1_555 yes
C(6A) C(7A) Ti(2) C(9B) 98(1) 1_555 1_555 1_555 1_555 yes
C(6A) C(7A) Ti(2) C(10B) 57(1) 1_555 1_555 1_555 1_555 yes
C(6A) C(7A) C(8A) C(9A) 0(3) 1_555 1_555 1_555 1_555 yes
C(6A) C(7A) C(8A) C(8B) -167(10) 1_555 1_555 1_555 1_555 yes
C(6A) C(7A) C(8A) C(9B) 0(5) 1_555 1_555 1_555 1_555 yes
C(6A) C(7A) C(7B) C(6B) 2(3) 1_555 1_555 1_555 1_555 yes
C(6A) C(7A) C(7B) C(8B) 19(14) 1_555 1_555 1_555 1_555 yes
C(6A) C(7A) C(8B) C(8A) 15(13) 1_555 1_555 1_555 1_555 yes
C(6A) C(7A) C(8B) C(7B) -9(7) 1_555 1_555 1_555 1_555 yes
C(6A) C(7A) C(8B) C(9B) 9(9) 1_555 1_555 1_555 1_555 yes
C(6A) C(7A) C(9B) C(8A) -179(5) 1_555 1_555 1_555 1_555 yes
C(6A) C(7A) C(9B) C(9A) 0(3) 1_555 1_555 1_555 1_555 yes
C(6A) C(7A) C(9B) C(8B) -172(7) 1_555 1_555 1_555 1_555 yes
C(6A) C(7A) C(9B) C(10B) 1(2) 1_555 1_555 1_555 1_555 yes
C(6A) C(10A) Ti(2) C(7A) -37(1) 1_555 1_555 1_555 1_555 yes
C(6A) C(10A) Ti(2) C(8A) -78(1) 1_555 1_555 1_555 1_555 yes
C(6A) C(10A) Ti(2) C(9A) -115(1) 1_555 1_555 1_555 1_555 yes
C(6A) C(10A) Ti(2) C(6B) 21(1) 1_555 1_555 1_555 1_555 yes
C(6A) C(10A) Ti(2) C(7B) -11(1) 1_555 1_555 1_555 1_555 yes
C(6A) C(10A) Ti(2) C(8B) -51(1) 1_555 1_555 1_555 1_555 yes
C(6A) C(10A) Ti(2) C(9B) -92(1) 1_555 1_555 1_555 1_555 yes
C(6A) C(10A) Ti(2) C(10B) -127(2) 1_555 1_555 1_555 1_555 yes
C(6A) C(10A) C(9A) C(8A) 0(3) 1_555 1_555 1_555 1_555 yes
C(6A) C(10A) C(9A) C(9B) 0(4) 1_555 1_555 1_555 1_555 yes
C(6A) C(10A) C(9A) C(10B) -168(11) 1_555 1_555 1_555 1_555 yes
C(6A) C(10A) C(6B) C(7B) 0(3) 1_555 1_555 1_555 1_555 yes
C(6A) C(10A) C(6B) C(10B) 8(14) 1_555 1_555 1_555 1_555 yes
C(6A) C(10A) C(10B) C(9A) 12(13) 1_555 1_555 1_555 1_555 yes
C(6A) C(10A) C(10B) C(6B) -4(7) 1_555 1_555 1_555 1_555 yes
C(6A) C(10A) C(10B) C(9B) 5(6) 1_555 1_555 1_555 1_555 yes
C(6A) C(6B) Ti(2) C(7A) -30(2) 1_555 1_555 1_555 1_555 yes
C(6A) C(6B) Ti(2) C(8A) -69(2) 1_555 1_555 1_555 1_555 yes
C(6A) C(6B) Ti(2) C(9A) -109(2) 1_555 1_555 1_555 1_555 yes
C(6A) C(6B) Ti(2) C(10A) -139(3) 1_555 1_555 1_555 1_555 yes
C(6A) C(6B) Ti(2) C(7B) -6(2) 1_555 1_555 1_555 1_555 yes
C(6A) C(6B) Ti(2) C(8B) -44(2) 1_555 1_555 1_555 1_555 yes
C(6A) C(6B) Ti(2) C(9B) -85(2) 1_555 1_555 1_555 1_555 yes
C(6A) C(6B) Ti(2) C(10B) -123(2) 1_555 1_555 1_555 1_555 yes
C(6A) C(6B) C(10A) C(9A) -2(10) 1_555 1_555 1_555 1_555 yes
C(6A) C(6B) C(10A) C(10B) -8(14) 1_555 1_555 1_555 1_555 yes
C(6A) C(6B) C(7B) C(7A) -168(17) 1_555 1_555 1_555 1_555 yes
C(6A) C(6B) C(7B) C(8B) -172(16) 1_555 1_555 1_555 1_555 yes
C(6A) C(6B) C(10B) C(9A) 4(7) 1_555 1_555 1_555 1_555 yes
C(6A) C(6B) C(10B) C(10A) 172(12) 1_555 1_555 1_555 1_555 yes
C(6A) C(6B) C(10B) C(9B) 1(4) 1_555 1_555 1_555 1_555 yes
C(6A) C(7B) Ti(2) C(7A) 133(3) 1_555 1_555 1_555 1_555 yes
C(6A) C(7B) Ti(2) C(8A) 103(2) 1_555 1_555 1_555 1_555 yes
C(6A) C(7B) Ti(2) C(9A) 64(2) 1_555 1_555 1_555 1_555 yes
C(6A) C(7B) Ti(2) C(10A) 26(2) 1_555 1_555 1_555 1_555 yes
C(6A) C(7B) Ti(2) C(6B) 8(2) 1_555 1_555 1_555 1_555 yes
C(6A) C(7B) Ti(2) C(8B) 124(3) 1_555 1_555 1_555 1_555 yes
C(6A) C(7B) Ti(2) C(9B) 86(2) 1_555 1_555 1_555 1_555 yes
C(6A) C(7B) Ti(2) C(10B) 45(2) 1_555 1_555 1_555 1_555 yes
C(6A) C(7B) C(7A) C(8A) -7(7) 1_555 1_555 1_555 1_555 yes
C(6A) C(7B) C(7A) C(8B) -19(14) 1_555 1_555 1_555 1_555 yes
C(6A) C(7B) C(7A) C(9B) -6(6) 1_555 1_555 1_555 1_555 yes
C(6A) C(7B) C(6B) C(10A) 174(18) 1_555 1_555 1_555 1_555 yes
C(6A) C(7B) C(6B) C(10B) 172(17) 1_555 1_555 1_555 1_555 yes
C(6A) C(7B) C(8B) C(7A) 162(13) 1_555 1_555 1_555 1_555 yes
C(6A) C(7B) C(8B) C(8A) 0(6) 1_555 1_555 1_555 1_555 yes
C(6A) C(7B) C(8B) C(9B) -1(5) 1_555 1_555 1_555 1_555 yes
C(6A) C(8B) Ti(2) C(7A) -32(3) 1_555 1_555 1_555 1_555 yes
C(6A) C(8B) Ti(2) C(8A) 113(2) 1_555 1_555 1_555 1_555 yes
C(6A) C(8B) Ti(2) C(9A) 79(1) 1_555 1_555 1_555 1_555 yes
C(6A) C(8B) Ti(2) C(10A) 39(1) 1_555 1_555 1_555 1_555 yes
C(6A) C(8B) Ti(2) C(6B) 18(1) 1_555 1_555 1_555 1_555 yes
C(6A) C(8B) Ti(2) C(7B) -18(1) 1_555 1_555 1_555 1_555 yes
C(6A) C(8B) Ti(2) C(9B) 96(1) 1_555 1_555 1_555 1_555 yes
C(6A) C(8B) Ti(2) C(10B) 59(1) 1_555 1_555 1_555 1_555 yes
C(6A) C(8B) C(7A) C(8A) -15(13) 1_555 1_555 1_555 1_555 yes
C(6A) C(8B) C(7A) C(7B) 9(7) 1_555 1_555 1_555 1_555 yes
C(6A) C(8B) C(7A) C(9B) -9(9) 1_555 1_555 1_555 1_555 yes
C(6A) C(8B) C(8A) C(7A) 9(8) 1_555 1_555 1_555 1_555 yes
C(6A) C(8B) C(8A) C(9A) -4(4) 1_555 1_555 1_555 1_555 yes
C(6A) C(8B) C(8A) C(9B) -4(7) 1_555 1_555 1_555 1_555 yes
C(6A) C(8B) C(7B) C(7A) -162(13) 1_555 1_555 1_555 1_555 yes
C(6A) C(8B) C(7B) C(6B) 1(3) 1_555 1_555 1_555 1_555 yes
C(6A) C(8B) C(9B) C(7A) 5(5) 1_555 1_555 1_555 1_555 yes
C(6A) C(8B) C(9B) C(8A) 175(6) 1_555 1_555 1_555 1_555 yes
C(6A) C(8B) C(9B) C(9A) -3(4) 1_555 1_555 1_555 1_555 yes
C(6A) C(8B) C(9B) C(10B) 0(2) 1_555 1_555 1_555 1_555 yes
C(7A) Ti(2) C(6A) C(10A) 115(1) 1_555 1_555 1_555 1_555 yes
C(7A) Ti(2) C(6A) C(6B) 136(3) 1_555 1_555 1_555 1_555 yes
C(7A) Ti(2) C(6A) C(7B) -29(2) 1_555 1_555 1_555 1_555 yes
C(7A) Ti(2) C(6A) C(8B) 12(1) 1_555 1_555 1_555 1_555 yes
C(7A) Ti(2) C(8A) C(9A) -115(1) 1_555 1_555 1_555 1_555 yes
C(7A) Ti(2) C(8A) C(8B) 12(1) 1_555 1_555 1_555 1_555 yes
C(7A) Ti(2) C(8A) C(9B) -125(3) 1_555 1_555 1_555 1_555 yes
C(7A) Ti(2) C(9A) C(8A) 37(1) 1_555 1_555 1_555 1_555 yes
C(7A) Ti(2) C(9A) C(10A) -78(1) 1_555 1_555 1_555 1_555 yes
C(7A) Ti(2) C(9A) C(9B) 44(1) 1_555 1_555 1_555 1_555 yes
C(7A) Ti(2) C(9A) C(10B) -89(2) 1_555 1_555 1_555 1_555 yes
C(7A) Ti(2) C(10A) C(9A) 78(1) 1_555 1_555 1_555 1_555 yes
C(7A) Ti(2) C(10A) C(6B) -58(1) 1_555 1_555 1_555 1_555 yes
C(7A) Ti(2) C(10A) C(10B) 89(2) 1_555 1_555 1_555 1_555 yes
C(7A) Ti(2) C(6B) C(10A) 108(2) 1_555 1_555 1_555 1_555 yes
C(7A) Ti(2) C(6B) C(7B) -23(1) 1_555 1_555 1_555 1_555 yes
C(7A) Ti(2) C(6B) C(10B) 92(1) 1_555 1_555 1_555 1_555 yes
C(7A) Ti(2) C(7B) C(6B) 124(2) 1_555 1_555 1_555 1_555 yes
C(7A) Ti(2) C(7B) C(8B) 8(2) 1_555 1_555 1_555 1_555 yes
C(7A) Ti(2) C(8B) C(8A) -146(5) 1_555 1_555 1_555 1_555 yes
C(7A) Ti(2) C(8B) C(7B) -14(3) 1_555 1_555 1_555 1_555 yes
C(7A) Ti(2) C(8B) C(9B) -129(4) 1_555 1_555 1_555 1_555 yes
C(7A) Ti(2) C(9B) C(8A) 41(2) 1_555 1_555 1_555 1_555 yes
C(7A) Ti(2) C(9B) C(9A) -122(2) 1_555 1_555 1_555 1_555 yes
C(7A) Ti(2) C(9B) C(8B) 14(1) 1_555 1_555 1_555 1_555 yes
C(7A) Ti(2) C(9B) C(10B) -100(1) 1_555 1_555 1_555 1_555 yes
C(7A) Ti(2) C(10B) C(9A) 78(2) 1_555 1_555 1_555 1_555 yes
C(7A) Ti(2) C(10B) C(10A) -79(2) 1_555 1_555 1_555 1_555 yes
C(7A) Ti(2) C(10B) C(6B) -62(1) 1_555 1_555 1_555 1_555 yes
C(7A) Ti(2) C(10B) C(9B) 53(1) 1_555 1_555 1_555 1_555 yes
C(7A) C(6A) Ti(2) C(8A) -37(1) 1_555 1_555 1_555 1_555 yes
C(7A) C(6A) Ti(2) C(9A) -78(1) 1_555 1_555 1_555 1_555 yes
C(7A) C(6A) Ti(2) C(10A) -115(1) 1_555 1_555 1_555 1_555 yes
C(7A) C(6A) Ti(2) C(6B) -136(3) 1_555 1_555 1_555 1_555 yes
C(7A) C(6A) Ti(2) C(7B) 29(2) 1_555 1_555 1_555 1_555 yes
C(7A) C(6A) Ti(2) C(8B) -12(1) 1_555 1_555 1_555 1_555 yes
C(7A) C(6A) Ti(2) C(9B) -54(1) 1_555 1_555 1_555 1_555 yes
C(7A) C(6A) Ti(2) C(10B) -96(1) 1_555 1_555 1_555 1_555 yes
C(7A) C(6A) C(10A) C(9A) 0(3) 1_555 1_555 1_555 1_555 yes
C(7A) C(6A) C(10A) C(6B) -177(7) 1_555 1_555 1_555 1_555 yes
C(7A) C(6A) C(10A) C(10B) -3(5) 1_555 1_555 1_555 1_555 yes
C(7A) C(6A) C(6B) C(10A) 2(9) 1_555 1_555 1_555 1_555 yes
C(7A) C(6A) C(6B) C(7B) 8(13) 1_555 1_555 1_555 1_555 yes
C(7A) C(6A) C(6B) C(10B) 0(6) 1_555 1_555 1_555 1_555 yes
C(7A) C(6A) C(7B) C(6B) -12(19) 1_555 1_555 1_555 1_555 yes
C(7A) C(6A) C(7B) C(8B) -4(3) 1_555 1_555 1_555 1_555 yes
C(7A) C(6A) C(8B) C(8A) -170(8) 1_555 1_555 1_555 1_555 yes
C(7A) C(6A) C(8B) C(7B) 9(7) 1_555 1_555 1_555 1_555 yes
C(7A) C(6A) C(8B) C(9B) -172(7) 1_555 1_555 1_555 1_555 yes
C(7A) C(8A) Ti(2) C(9A) 115(1) 1_555 1_555 1_555 1_555 yes
C(7A) C(8A) Ti(2) C(10A) 78(1) 1_555 1_555 1_555 1_555 yes
C(7A) C(8A) Ti(2) C(6B) 58(1) 1_555 1_555 1_555 1_555 yes
C(7A) C(8A) Ti(2) C(7B) 19(1) 1_555 1_555 1_555 1_555 yes
C(7A) C(8A) Ti(2) C(8B) -12(1) 1_555 1_555 1_555 1_555 yes
C(7A) C(8A) Ti(2) C(9B) 125(3) 1_555 1_555 1_555 1_555 yes
C(7A) C(8A) Ti(2) C(10B) 96(1) 1_555 1_555 1_555 1_555 yes
C(7A) C(8A) C(9A) C(10A) 0(3) 1_555 1_555 1_555 1_555 yes
C(7A) C(8A) C(9A) C(9B) 179(17) 1_555 1_555 1_555 1_555 yes
C(7A) C(8A) C(9A) C(10B) 3(5) 1_555 1_555 1_555 1_555 yes
C(7A) C(8A) C(8B) C(7B) 9(7) 1_555 1_555 1_555 1_555 yes
C(7A) C(8A) C(8B) C(9B) 14(13) 1_555 1_555 1_555 1_555 yes
C(7A) C(8A) C(9B) C(9A) 0(18) 1_555 1_555 1_555 1_555 yes
C(7A) C(8A) C(9B) C(8B) -3(3) 1_555 1_555 1_555 1_555 yes
C(7A) C(8A) C(9B) C(10B) 2(8) 1_555 1_555 1_555 1_555 yes
C(7A) C(7B) Ti(2) C(8A) -29(1) 1_555 1_555 1_555 1_555 yes
C(7A) C(7B) Ti(2) C(9A) -68(2) 1_555 1_555 1_555 1_555 yes
C(7A) C(7B) Ti(2) C(10A) -106(2) 1_555 1_555 1_555 1_555 yes
C(7A) C(7B) Ti(2) C(6B) -124(2) 1_555 1_555 1_555 1_555 yes
C(7A) C(7B) Ti(2) C(8B) -8(2) 1_555 1_555 1_555 1_555 yes
C(7A) C(7B) Ti(2) C(9B) -46(2) 1_555 1_555 1_555 1_555 yes
C(7A) C(7B) Ti(2) C(10B) -87(2) 1_555 1_555 1_555 1_555 yes
C(7A) C(7B) C(6A) C(10A) 9(9) 1_555 1_555 1_555 1_555 yes
C(7A) C(7B) C(6A) C(6B) 12(19) 1_555 1_555 1_555 1_555 yes
C(7A) C(7B) C(6A) C(8B) 4(3) 1_555 1_555 1_555 1_555 yes
C(7A) C(7B) C(6B) C(10A) 6(6) 1_555 1_555 1_555 1_555 yes
C(7A) C(7B) C(6B) C(10B) 3(4) 1_555 1_555 1_555 1_555 yes
C(7A) C(7B) C(8B) C(8A) -162(14) 1_555 1_555 1_555 1_555 yes
C(7A) C(7B) C(8B) C(9B) -163(13) 1_555 1_555 1_555 1_555 yes
C(7A) C(8B) Ti(2) C(8A) 146(5) 1_555 1_555 1_555 1_555 yes
C(7A) C(8B) Ti(2) C(9A) 111(4) 1_555 1_555 1_555 1_555 yes
C(7A) C(8B) Ti(2) C(10A) 71(4) 1_555 1_555 1_555 1_555 yes
C(7A) C(8B) Ti(2) C(6B) 50(3) 1_555 1_555 1_555 1_555 yes
C(7A) C(8B) Ti(2) C(7B) 14(3) 1_555 1_555 1_555 1_555 yes
C(7A) C(8B) Ti(2) C(9B) 129(4) 1_555 1_555 1_555 1_555 yes
C(7A) C(8B) Ti(2) C(10B) 91(4) 1_555 1_555 1_555 1_555 yes
C(7A) C(8B) C(6A) C(10A) 174(7) 1_555 1_555 1_555 1_555 yes
C(7A) C(8B) C(6A) C(6B) 173(7) 1_555 1_555 1_555 1_555 yes
C(7A) C(8B) C(6A) C(7B) -9(7) 1_555 1_555 1_555 1_555 yes
C(7A) C(8B) C(8A) C(9A) -13(11) 1_555 1_555 1_555 1_555 yes
C(7A) C(8B) C(8A) C(9B) -14(13) 1_555 1_555 1_555 1_555 yes
C(7A) C(8B) C(7B) C(6B) 163(12) 1_555 1_555 1_555 1_555 yes
C(7A) C(8B) C(9B) C(8A) 169(9) 1_555 1_555 1_555 1_555 yes
C(7A) C(8B) C(9B) C(9A) -8(8) 1_555 1_555 1_555 1_555 yes
C(7A) C(8B) C(9B) C(10B) -6(7) 1_555 1_555 1_555 1_555 yes
C(7A) C(9B) Ti(2) C(8A) -41(2) 1_555 1_555 1_555 1_555 yes
C(7A) C(9B) Ti(2) C(9A) 122(2) 1_555 1_555 1_555 1_555 yes
C(7A) C(9B) Ti(2) C(10A) 82(1) 1_555 1_555 1_555 1_555 yes
C(7A) C(9B) Ti(2) C(6B) 63(1) 1_555 1_555 1_555 1_555 yes
C(7A) C(9B) Ti(2) C(7B) 22(1) 1_555 1_555 1_555 1_555 yes
C(7A) C(9B) Ti(2) C(8B) -14(1) 1_555 1_555 1_555 1_555 yes
C(7A) C(9B) Ti(2) C(10B) 100(1) 1_555 1_555 1_555 1_555 yes
C(7A) C(9B) C(8A) C(9A) 0(18) 1_555 1_555 1_555 1_555 yes
C(7A) C(9B) C(8A) C(8B) 3(3) 1_555 1_555 1_555 1_555 yes
C(7A) C(9B) C(9A) C(8A) 0(14) 1_555 1_555 1_555 1_555 yes
C(7A) C(9B) C(9A) C(10A) 0(4) 1_555 1_555 1_555 1_555 yes
C(7A) C(9B) C(9A) C(10B) 3(6) 1_555 1_555 1_555 1_555 yes
C(7A) C(9B) C(8B) C(8A) -169(9) 1_555 1_555 1_555 1_555 yes
C(7A) C(9B) C(8B) C(7B) 6(5) 1_555 1_555 1_555 1_555 yes
C(7A) C(9B) C(10B) C(9A) -176(5) 1_555 1_555 1_555 1_555 yes
C(7A) C(9B) C(10B) C(10A) -4(5) 1_555 1_555 1_555 1_555 yes
C(7A) C(9B) C(10B) C(6B) -1(2) 1_555 1_555 1_555 1_555 yes
C(8A) Ti(2) C(6A) C(10A) 78(1) 1_555 1_555 1_555 1_555 yes
C(8A) Ti(2) C(6A) C(6B) 99(2) 1_555 1_555 1_555 1_555 yes
C(8A) Ti(2) C(6A) C(7B) -66(2) 1_555 1_555 1_555 1_555 yes
C(8A) Ti(2) C(6A) C(8B) -24(1) 1_555 1_555 1_555 1_555 yes
C(8A) Ti(2) C(7A) C(7B) 135(2) 1_555 1_555 1_555 1_555 yes
C(8A) Ti(2) C(7A) C(8B) -22(3) 1_555 1_555 1_555 1_555 yes
C(8A) Ti(2) C(7A) C(9B) 17(1) 1_555 1_555 1_555 1_555 yes
C(8A) Ti(2) C(9A) C(10A) -115(1) 1_555 1_555 1_555 1_555 yes
C(8A) Ti(2) C(9A) C(9B) 7(1) 1_555 1_555 1_555 1_555 yes
C(8A) Ti(2) C(9A) C(10B) -127(2) 1_555 1_555 1_555 1_555 yes
C(8A) Ti(2) C(10A) C(9A) 37(1) 1_555 1_555 1_555 1_555 yes
C(8A) Ti(2) C(10A) C(6B) -99(1) 1_555 1_555 1_555 1_555 yes
C(8A) Ti(2) C(10A) C(10B) 48(2) 1_555 1_555 1_555 1_555 yes
C(8A) Ti(2) C(6B) C(10A) 69(2) 1_555 1_555 1_555 1_555 yes
C(8A) Ti(2) C(6B) C(7B) -63(1) 1_555 1_555 1_555 1_555 yes
C(8A) Ti(2) C(6B) C(10B) 53(1) 1_555 1_555 1_555 1_555 yes
C(8A) Ti(2) C(7B) C(6B) 94(1) 1_555 1_555 1_555 1_555 yes
C(8A) Ti(2) C(7B) C(8B) -21(1) 1_555 1_555 1_555 1_555 yes
C(8A) Ti(2) C(8B) C(7B) 131(2) 1_555 1_555 1_555 1_555 yes
C(8A) Ti(2) C(8B) C(9B) 16(1) 1_555 1_555 1_555 1_555 yes
C(8A) Ti(2) C(9B) C(9A) -163(3) 1_555 1_555 1_555 1_555 yes
C(8A) Ti(2) C(9B) C(8B) -26(2) 1_555 1_555 1_555 1_555 yes
C(8A) Ti(2) C(9B) C(10B) -141(2) 1_555 1_555 1_555 1_555 yes
C(8A) Ti(2) C(10B) C(9A) 38(2) 1_555 1_555 1_555 1_555 yes
C(8A) Ti(2) C(10B) C(10A) -119(2) 1_555 1_555 1_555 1_555 yes
C(8A) Ti(2) C(10B) C(6B) -103(1) 1_555 1_555 1_555 1_555 yes
C(8A) Ti(2) C(10B) C(9B) 12.4(10) 1_555 1_555 1_555 1_555 yes
C(8A) C(7A) Ti(2) C(9A) -37(1) 1_555 1_555 1_555 1_555 yes
C(8A) C(7A) Ti(2) C(10A) -78(1) 1_555 1_555 1_555 1_555 yes
C(8A) C(7A) Ti(2) C(6B) -98(1) 1_555 1_555 1_555 1_555 yes
C(8A) C(7A) Ti(2) C(7B) -135(2) 1_555 1_555 1_555 1_555 yes
C(8A) C(7A) Ti(2) C(8B) 22(3) 1_555 1_555 1_555 1_555 yes
C(8A) C(7A) Ti(2) C(9B) -17(1) 1_555 1_555 1_555 1_555 yes
C(8A) C(7A) Ti(2) C(10B) -57(1) 1_555 1_555 1_555 1_555 yes
C(8A) C(7A) C(6A) C(10A) 0(3) 1_555 1_555 1_555 1_555 yes
C(8A) C(7A) C(6A) C(6B) -1(5) 1_555 1_555 1_555 1_555 yes
C(8A) C(7A) C(6A) C(7B) 173(6) 1_555 1_555 1_555 1_555 yes
C(8A) C(7A) C(6A) C(8B) 6(5) 1_555 1_555 1_555 1_555 yes
C(8A) C(7A) C(7B) C(6B) -5(5) 1_555 1_555 1_555 1_555 yes
C(8A) C(7A) C(7B) C(8B) 11(10) 1_555 1_555 1_555 1_555 yes
C(8A) C(7A) C(8B) C(7B) -24(19) 1_555 1_555 1_555 1_555 yes
C(8A) C(7A) C(8B) C(9B) -5(5) 1_555 1_555 1_555 1_555 yes
C(8A) C(7A) C(9B) C(9A) 179(6) 1_555 1_555 1_555 1_555 yes
C(8A) C(7A) C(9B) C(8B) 7(7) 1_555 1_555 1_555 1_555 yes
C(8A) C(7A) C(9B) C(10B) -178(5) 1_555 1_555 1_555 1_555 yes
C(8A) C(9A) Ti(2) C(10A) 115(1) 1_555 1_555 1_555 1_555 yes
C(8A) C(9A) Ti(2) C(6B) 99(1) 1_555 1_555 1_555 1_555 yes
C(8A) C(9A) Ti(2) C(7B) 61(1) 1_555 1_555 1_555 1_555 yes
C(8A) C(9A) Ti(2) C(8B) 22(1) 1_555 1_555 1_555 1_555 yes
C(8A) C(9A) Ti(2) C(9B) -7(1) 1_555 1_555 1_555 1_555 yes
C(8A) C(9A) Ti(2) C(10B) 127(2) 1_555 1_555 1_555 1_555 yes
C(8A) C(9A) C(10A) C(6B) 1(6) 1_555 1_555 1_555 1_555 yes
C(8A) C(9A) C(10A) C(10B) 168(11) 1_555 1_555 1_555 1_555 yes
C(8A) C(9A) C(9B) C(8B) 2(13) 1_555 1_555 1_555 1_555 yes
C(8A) C(9A) C(9B) C(10B) -3(19) 1_555 1_555 1_555 1_555 yes
C(8A) C(9A) C(10B) C(10A) -12(13) 1_555 1_555 1_555 1_555 yes
C(8A) C(9A) C(10B) C(6B) -5(7) 1_555 1_555 1_555 1_555 yes
C(8A) C(9A) C(10B) C(9B) 0(3) 1_555 1_555 1_555 1_555 yes
C(8A) C(8B) Ti(2) C(9A) -34(1) 1_555 1_555 1_555 1_555 yes
C(8A) C(8B) Ti(2) C(10A) -74(2) 1_555 1_555 1_555 1_555 yes
C(8A) C(8B) Ti(2) C(6B) -95(2) 1_555 1_555 1_555 1_555 yes
C(8A) C(8B) Ti(2) C(7B) -131(2) 1_555 1_555 1_555 1_555 yes
C(8A) C(8B) Ti(2) C(9B) -16(1) 1_555 1_555 1_555 1_555 yes
C(8A) C(8B) Ti(2) C(10B) -54(1) 1_555 1_555 1_555 1_555 yes
C(8A) C(8B) C(6A) C(10A) 3(3) 1_555 1_555 1_555 1_555 yes
C(8A) C(8B) C(6A) C(6B) 3(5) 1_555 1_555 1_555 1_555 yes
C(8A) C(8B) C(6A) C(7B) -179(5) 1_555 1_555 1_555 1_555 yes
C(8A) C(8B) C(7A) C(7B) 24(19) 1_555 1_555 1_555 1_555 yes
C(8A) C(8B) C(7A) C(9B) 5(5) 1_555 1_555 1_555 1_555 yes
C(8A) C(8B) C(7B) C(6B) 1(4) 1_555 1_555 1_555 1_555 yes
C(8A) C(8B) C(9B) C(9A) -178(8) 1_555 1_555 1_555 1_555 yes
C(8A) C(8B) C(9B) C(10B) -175(7) 1_555 1_555 1_555 1_555 yes
C(8A) C(9B) Ti(2) C(9A) 163(3) 1_555 1_555 1_555 1_555 yes
C(8A) C(9B) Ti(2) C(10A) 123(2) 1_555 1_555 1_555 1_555 yes
C(8A) C(9B) Ti(2) C(6B) 104(2) 1_555 1_555 1_555 1_555 yes
C(8A) C(9B) Ti(2) C(7B) 63(2) 1_555 1_555 1_555 1_555 yes
C(8A) C(9B) Ti(2) C(8B) 26(2) 1_555 1_555 1_555 1_555 yes
C(8A) C(9B) Ti(2) C(10B) 141(2) 1_555 1_555 1_555 1_555 yes
C(8A) C(9B) C(7A) C(7B) -177(5) 1_555 1_555 1_555 1_555 yes
C(8A) C(9B) C(7A) C(8B) -7(7) 1_555 1_555 1_555 1_555 yes
C(8A) C(9B) C(9A) C(10A) 0(17) 1_555 1_555 1_555 1_555 yes
C(8A) C(9B) C(9A) C(10B) 3(19) 1_555 1_555 1_555 1_555 yes
C(8A) C(9B) C(8B) C(7B) 175(7) 1_555 1_555 1_555 1_555 yes
C(8A) C(9B) C(10B) C(9A) -178(9) 1_555 1_555 1_555 1_555 yes
C(8A) C(9B) C(10B) C(10A) -6(8) 1_555 1_555 1_555 1_555 yes
C(8A) C(9B) C(10B) C(6B) -3(7) 1_555 1_555 1_555 1_555 yes
C(9A) Ti(2) C(6A) C(10A) 37(1) 1_555 1_555 1_555 1_555 yes
C(9A) Ti(2) C(6A) C(6B) 58(2) 1_555 1_555 1_555 1_555 yes
C(9A) Ti(2) C(6A) C(7B) -107(2) 1_555 1_555 1_555 1_555 yes
C(9A) Ti(2) C(6A) C(8B) -65(1) 1_555 1_555 1_555 1_555 yes
C(9A) Ti(2) C(7A) C(7B) 98(2) 1_555 1_555 1_555 1_555 yes
C(9A) Ti(2) C(7A) C(8B) -59(4) 1_555 1_555 1_555 1_555 yes
C(9A) Ti(2) C(7A) C(9B) -20(1) 1_555 1_555 1_555 1_555 yes
C(9A) Ti(2) C(8A) C(8B) 128(2) 1_555 1_555 1_555 1_555 yes
C(9A) Ti(2) C(8A) C(9B) -9(2) 1_555 1_555 1_555 1_555 yes
C(9A) Ti(2) C(10A) C(6B) -136(2) 1_555 1_555 1_555 1_555 yes
C(9A) Ti(2) C(10A) C(10B) 11(2) 1_555 1_555 1_555 1_555 yes
C(9A) Ti(2) C(6B) C(10A) 30(1) 1_555 1_555 1_555 1_555 yes
C(9A) Ti(2) C(6B) C(7B) -102(1) 1_555 1_555 1_555 1_555 yes
C(9A) Ti(2) C(6B) C(10B) 14(1) 1_555 1_555 1_555 1_555 yes
C(9A) Ti(2) C(7B) C(6B) 55(1) 1_555 1_555 1_555 1_555 yes
C(9A) Ti(2) C(7B) C(8B) -60(1) 1_555 1_555 1_555 1_555 yes
C(9A) Ti(2) C(8B) C(7B) 97(1) 1_555 1_555 1_555 1_555 yes
C(9A) Ti(2) C(8B) C(9B) -17(1) 1_555 1_555 1_555 1_555 yes
C(9A) Ti(2) C(9B) C(8B) 137(2) 1_555 1_555 1_555 1_555 yes
C(9A) Ti(2) C(9B) C(10B) 22(1) 1_555 1_555 1_555 1_555 yes
C(9A) Ti(2) C(10B) C(10A) -157(3) 1_555 1_555 1_555 1_555 yes
C(9A) Ti(2) C(10B) C(6B) -141(2) 1_555 1_555 1_555 1_555 yes
C(9A) Ti(2) C(10B) C(9B) -25(2) 1_555 1_555 1_555 1_555 yes
C(9A) C(8A) Ti(2) C(10A) -37(1) 1_555 1_555 1_555 1_555 yes
C(9A) C(8A) Ti(2) C(6B) -57(1) 1_555 1_555 1_555 1_555 yes
C(9A) C(8A) Ti(2) C(7B) -96(1) 1_555 1_555 1_555 1_555 yes
C(9A) C(8A) Ti(2) C(8B) -128(2) 1_555 1_555 1_555 1_555 yes
C(9A) C(8A) Ti(2) C(9B) 9(2) 1_555 1_555 1_555 1_555 yes
C(9A) C(8A) Ti(2) C(10B) -19(1) 1_555 1_555 1_555 1_555 yes
C(9A) C(8A) C(7A) C(7B) 2(4) 1_555 1_555 1_555 1_555 yes
C(9A) C(8A) C(7A) C(8B) 167(10) 1_555 1_555 1_555 1_555 yes
C(9A) C(8A) C(7A) C(9B) 0(3) 1_555 1_555 1_555 1_555 yes
C(9A) C(8A) C(8B) C(7B) -4(5) 1_555 1_555 1_555 1_555 yes
C(9A) C(8A) C(8B) C(9B) 0(4) 1_555 1_555 1_555 1_555 yes
C(9A) C(8A) C(9B) C(8B) -3(20) 1_555 1_555 1_555 1_555 yes
C(9A) C(8A) C(9B) C(10B) 2(11) 1_555 1_555 1_555 1_555 yes
C(9A) C(10A) Ti(2) C(6B) 136(2) 1_555 1_555 1_555 1_555 yes
C(9A) C(10A) Ti(2) C(7B) 103(1) 1_555 1_555 1_555 1_555 yes
C(9A) C(10A) Ti(2) C(8B) 63(1) 1_555 1_555 1_555 1_555 yes
C(9A) C(10A) Ti(2) C(9B) 22(1) 1_555 1_555 1_555 1_555 yes
C(9A) C(10A) Ti(2) C(10B) -11(2) 1_555 1_555 1_555 1_555 yes
C(9A) C(10A) C(6A) C(6B) 177(7) 1_555 1_555 1_555 1_555 yes
C(9A) C(10A) C(6A) C(7B) -5(6) 1_555 1_555 1_555 1_555 yes
C(9A) C(10A) C(6A) C(8B) -1(2) 1_555 1_555 1_555 1_555 yes
C(9A) C(10A) C(6B) C(7B) -3(7) 1_555 1_555 1_555 1_555 yes
C(9A) C(10A) C(6B) C(10B) 5(6) 1_555 1_555 1_555 1_555 yes
C(9A) C(10A) C(10B) C(6B) -17(18) 1_555 1_555 1_555 1_555 yes
C(9A) C(10A) C(10B) C(9B) -7(7) 1_555 1_555 1_555 1_555 yes
C(9A) C(9B) Ti(2) C(10A) -39(1) 1_555 1_555 1_555 1_555 yes
C(9A) C(9B) Ti(2) C(6B) -59(1) 1_555 1_555 1_555 1_555 yes
C(9A) C(9B) Ti(2) C(7B) -99(1) 1_555 1_555 1_555 1_555 yes
C(9A) C(9B) Ti(2) C(8B) -137(2) 1_555 1_555 1_555 1_555 yes
C(9A) C(9B) Ti(2) C(10B) -22(1) 1_555 1_555 1_555 1_555 yes
C(9A) C(9B) C(7A) C(7B) 2(4) 1_555 1_555 1_555 1_555 yes
C(9A) C(9B) C(7A) C(8B) 172(7) 1_555 1_555 1_555 1_555 yes
C(9A) C(9B) C(8A) C(8B) 3(20) 1_555 1_555 1_555 1_555 yes
C(9A) C(9B) C(8B) C(7B) -2(5) 1_555 1_555 1_555 1_555 yes
C(9A) C(9B) C(10B) C(10A) 172(8) 1_555 1_555 1_555 1_555 yes
C(9A) C(9B) C(10B) C(6B) 175(6) 1_555 1_555 1_555 1_555 yes
C(9A) C(10B) Ti(2) C(10A) 157(3) 1_555 1_555 1_555 1_555 yes
C(9A) C(10B) Ti(2) C(6B) 141(2) 1_555 1_555 1_555 1_555 yes
C(9A) C(10B) Ti(2) C(7B) 104(2) 1_555 1_555 1_555 1_555 yes
C(9A) C(10B) Ti(2) C(8B) 63(2) 1_555 1_555 1_555 1_555 yes
C(9A) C(10B) Ti(2) C(9B) 25(2) 1_555 1_555 1_555 1_555 yes
C(9A) C(10B) C(10A) C(6B) 17(18) 1_555 1_555 1_555 1_555 yes
C(9A) C(10B) C(6B) C(10A) -168(12) 1_555 1_555 1_555 1_555 yes
C(9A) C(10B) C(6B) C(7B) 3(6) 1_555 1_555 1_555 1_555 yes
C(9A) C(10B) C(9B) C(8B) -175(6) 1_555 1_555 1_555 1_555 yes
C(10A) Ti(2) C(6A) C(6B) 20(2) 1_555 1_555 1_555 1_555 yes
C(10A) Ti(2) C(6A) C(7B) -144(3) 1_555 1_555 1_555 1_555 yes
C(10A) Ti(2) C(6A) C(8B) -103(1) 1_555 1_555 1_555 1_555 yes
C(10A) Ti(2) C(7A) C(7B) 57(2) 1_555 1_555 1_555 1_555 yes
C(10A) Ti(2) C(7A) C(8B) -101(4) 1_555 1_555 1_555 1_555 yes
C(10A) Ti(2) C(7A) C(9B) -61(1) 1_555 1_555 1_555 1_555 yes
C(10A) Ti(2) C(8A) C(8B) 91(2) 1_555 1_555 1_555 1_555 yes
C(10A) Ti(2) C(8A) C(9B) -47(2) 1_555 1_555 1_555 1_555 yes
C(10A) Ti(2) C(9A) C(9B) 122(2) 1_555 1_555 1_555 1_555 yes
C(10A) Ti(2) C(9A) C(10B) -11(1) 1_555 1_555 1_555 1_555 yes
C(10A) Ti(2) C(6B) C(7B) -132(2) 1_555 1_555 1_555 1_555 yes
C(10A) Ti(2) C(6B) C(10B) -16(1) 1_555 1_555 1_555 1_555 yes
C(10A) Ti(2) C(7B) C(6B) 17(1) 1_555 1_555 1_555 1_555 yes
C(10A) Ti(2) C(7B) C(8B) -98(1) 1_555 1_555 1_555 1_555 yes
C(10A) Ti(2) C(8B) C(7B) 57(1) 1_555 1_555 1_555 1_555 yes
C(10A) Ti(2) C(8B) C(9B) -57(1) 1_555 1_555 1_555 1_555 yes
C(10A) Ti(2) C(9B) C(8B) 97(1) 1_555 1_555 1_555 1_555 yes
C(10A) Ti(2) C(9B) C(10B) -17(1) 1_555 1_555 1_555 1_555 yes
C(10A) Ti(2) C(10B) C(6B) 16(1) 1_555 1_555 1_555 1_555 yes
C(10A) Ti(2) C(10B) C(9B) 132(2) 1_555 1_555 1_555 1_555 yes
C(10A) C(6A) Ti(2) C(6B) -20(2) 1_555 1_555 1_555 1_555 yes
C(10A) C(6A) Ti(2) C(7B) 144(3) 1_555 1_555 1_555 1_555 yes
C(10A) C(6A) Ti(2) C(8B) 103(1) 1_555 1_555 1_555 1_555 yes
C(10A) C(6A) Ti(2) C(9B) 61(1) 1_555 1_555 1_555 1_555 yes
C(10A) C(6A) Ti(2) C(10B) 19(1) 1_555 1_555 1_555 1_555 yes
C(10A) C(6A) C(7A) C(7B) -173(6) 1_555 1_555 1_555 1_555 yes
C(10A) C(6A) C(7A) C(8B) -6(7) 1_555 1_555 1_555 1_555 yes
C(10A) C(6A) C(7A) C(9B) 0(2) 1_555 1_555 1_555 1_555 yes
C(10A) C(6A) C(6B) C(7B) 5(20) 1_555 1_555 1_555 1_555 yes
C(10A) C(6A) C(6B) C(10B) -2(4) 1_555 1_555 1_555 1_555 yes
C(10A) C(6A) C(7B) C(6B) -3(12) 1_555 1_555 1_555 1_555 yes
C(10A) C(6A) C(7B) C(8B) 5(7) 1_555 1_555 1_555 1_555 yes
C(10A) C(6A) C(8B) C(7B) -176(5) 1_555 1_555 1_555 1_555 yes
C(10A) C(6A) C(8B) C(9B) 1(2) 1_555 1_555 1_555 1_555 yes
C(10A) C(9A) Ti(2) C(6B) -16(1) 1_555 1_555 1_555 1_555 yes
C(10A) C(9A) Ti(2) C(7B) -53(1) 1_555 1_555 1_555 1_555 yes
C(10A) C(9A) Ti(2) C(8B) -92(1) 1_555 1_555 1_555 1_555 yes
C(10A) C(9A) Ti(2) C(9B) -122(2) 1_555 1_555 1_555 1_555 yes
C(10A) C(9A) Ti(2) C(10B) 11(1) 1_555 1_555 1_555 1_555 yes
C(10A) C(9A) C(8A) C(8B) 3(4) 1_555 1_555 1_555 1_555 yes
C(10A) C(9A) C(8A) C(9B) -179(16) 1_555 1_555 1_555 1_555 yes
C(10A) C(9A) C(9B) C(8B) 2(5) 1_555 1_555 1_555 1_555 yes
C(10A) C(9A) C(9B) C(10B) -3(4) 1_555 1_555 1_555 1_555 yes
C(10A) C(9A) C(10B) C(6B) 7(7) 1_555 1_555 1_555 1_555 yes
C(10A) C(9A) C(10B) C(9B) 13(14) 1_555 1_555 1_555 1_555 yes
C(10A) C(6B) Ti(2) C(7B) 132(2) 1_555 1_555 1_555 1_555 yes
C(10A) C(6B) Ti(2) C(8B) 95(2) 1_555 1_555 1_555 1_555 yes
C(10A) C(6B) Ti(2) C(9B) 53(1) 1_555 1_555 1_555 1_555 yes
C(10A) C(6B) Ti(2) C(10B) 16(1) 1_555 1_555 1_555 1_555 yes
C(10A) C(6B) C(6A) C(7B) -5(20) 1_555 1_555 1_555 1_555 yes
C(10A) C(6B) C(6A) C(8B) 1(8) 1_555 1_555 1_555 1_555 yes
C(10A) C(6B) C(7B) C(8B) 2(5) 1_555 1_555 1_555 1_555 yes
C(10A) C(6B) C(10B) C(9B) -171(11) 1_555 1_555 1_555 1_555 yes
C(10A) C(10B) Ti(2) C(6B) -16(1) 1_555 1_555 1_555 1_555 yes
C(10A) C(10B) Ti(2) C(7B) -53(2) 1_555 1_555 1_555 1_555 yes
C(10A) C(10B) Ti(2) C(8B) -94(2) 1_555 1_555 1_555 1_555 yes
C(10A) C(10B) Ti(2) C(9B) -132(2) 1_555 1_555 1_555 1_555 yes
C(10A) C(10B) C(9A) C(9B) -13(14) 1_555 1_555 1_555 1_555 yes
C(10A) C(10B) C(6B) C(7B) 171(11) 1_555 1_555 1_555 1_555 yes
C(10A) C(10B) C(9B) C(8B) -3(5) 1_555 1_555 1_555 1_555 yes
C(6B) Ti(2) C(6A) C(7B) -165(4) 1_555 1_555 1_555 1_555 yes
C(6B) Ti(2) C(6A) C(8B) -123(2) 1_555 1_555 1_555 1_555 yes
C(6B) Ti(2) C(7A) C(7B) 37(1) 1_555 1_555 1_555 1_555 yes
C(6B) Ti(2) C(7A) C(8B) -121(4) 1_555 1_555 1_555 1_555 yes
C(6B) Ti(2) C(7A) C(9B) -81(1) 1_555 1_555 1_555 1_555 yes
C(6B) Ti(2) C(8A) C(8B) 71(1) 1_555 1_555 1_555 1_555 yes
C(6B) Ti(2) C(8A) C(9B) -67(2) 1_555 1_555 1_555 1_555 yes
C(6B) Ti(2) C(9A) C(9B) 106(1) 1_555 1_555 1_555 1_555 yes
C(6B) Ti(2) C(9A) C(10B) -27(2) 1_555 1_555 1_555 1_555 yes
C(6B) Ti(2) C(10A) C(10B) 148(3) 1_555 1_555 1_555 1_555 yes
C(6B) Ti(2) C(7B) C(8B) -116(2) 1_555 1_555 1_555 1_555 yes
C(6B) Ti(2) C(8B) C(7B) 36(1) 1_555 1_555 1_555 1_555 yes
C(6B) Ti(2) C(8B) C(9B) -78(1) 1_555 1_555 1_555 1_555 yes
C(6B) Ti(2) C(9B) C(8B) 77(1) 1_555 1_555 1_555 1_555 yes
C(6B) Ti(2) C(9B) C(10B) -36(1) 1_555 1_555 1_555 1_555 yes
C(6B) Ti(2) C(10B) C(9B) 115(1) 1_555 1_555 1_555 1_555 yes
C(6B) C(6A) Ti(2) C(7B) 165(4) 1_555 1_555 1_555 1_555 yes
C(6B) C(6A) Ti(2) C(8B) 123(2) 1_555 1_555 1_555 1_555 yes
C(6B) C(6A) Ti(2) C(9B) 81(2) 1_555 1_555 1_555 1_555 yes
C(6B) C(6A) Ti(2) C(10B) 39(2) 1_555 1_555 1_555 1_555 yes
C(6B) C(6A) C(7A) C(7B) -174(7) 1_555 1_555 1_555 1_555 yes
C(6B) C(6A) C(7A) C(8B) -7(9) 1_555 1_555 1_555 1_555 yes
C(6B) C(6A) C(7A) C(9B) -1(4) 1_555 1_555 1_555 1_555 yes
C(6B) C(6A) C(10A) C(10B) 174(9) 1_555 1_555 1_555 1_555 yes
C(6B) C(6A) C(7B) C(8B) 8(18) 1_555 1_555 1_555 1_555 yes
C(6B) C(6A) C(8B) C(7B) -176(6) 1_555 1_555 1_555 1_555 yes
C(6B) C(6A) C(8B) C(9B) 1(4) 1_555 1_555 1_555 1_555 yes
C(6B) C(10A) Ti(2) C(7B) -33(1) 1_555 1_555 1_555 1_555 yes
C(6B) C(10A) Ti(2) C(8B) -73(1) 1_555 1_555 1_555 1_555 yes
C(6B) C(10A) Ti(2) C(9B) -114(2) 1_555 1_555 1_555 1_555 yes
C(6B) C(10A) Ti(2) C(10B) -148(3) 1_555 1_555 1_555 1_555 yes
C(6B) C(10A) C(6A) C(7B) 177(9) 1_555 1_555 1_555 1_555 yes
C(6B) C(10A) C(6A) C(8B) -179(7) 1_555 1_555 1_555 1_555 yes
C(6B) C(10A) C(9A) C(9B) 1(7) 1_555 1_555 1_555 1_555 yes
C(6B) C(10A) C(9A) C(10B) -167(13) 1_555 1_555 1_555 1_555 yes
C(6B) C(10A) C(10B) C(9B) 9(12) 1_555 1_555 1_555 1_555 yes
C(6B) C(7B) Ti(2) C(8B) 116(2) 1_555 1_555 1_555 1_555 yes
C(6B) C(7B) Ti(2) C(9B) 78(1) 1_555 1_555 1_555 1_555 yes
C(6B) C(7B) Ti(2) C(10B) 36(1) 1_555 1_555 1_555 1_555 yes
C(6B) C(7B) C(6A) C(8B) -8(18) 1_555 1_555 1_555 1_555 yes
C(6B) C(7B) C(7A) C(8B) -17(13) 1_555 1_555 1_555 1_555 yes
C(6B) C(7B) C(7A) C(9B) -4(4) 1_555 1_555 1_555 1_555 yes
C(6B) C(7B) C(8B) C(9B) 0(3) 1_555 1_555 1_555 1_555 yes
C(6B) C(10B) Ti(2) C(7B) -36(1) 1_555 1_555 1_555 1_555 yes
C(6B) C(10B) Ti(2) C(8B) -77(1) 1_555 1_555 1_555 1_555 yes
C(6B) C(10B) Ti(2) C(9B) -115(1) 1_555 1_555 1_555 1_555 yes
C(6B) C(10B) C(9A) C(9B) -6(8) 1_555 1_555 1_555 1_555 yes
C(6B) C(10B) C(9B) C(8B) 0(3) 1_555 1_555 1_555 1_555 yes
C(7B) Ti(2) C(6A) C(8B) 41(2) 1_555 1_555 1_555 1_555 yes
C(7B) Ti(2) C(7A) C(8B) -158(5) 1_555 1_555 1_555 1_555 yes
C(7B) Ti(2) C(7A) C(9B) -118(2) 1_555 1_555 1_555 1_555 yes
C(7B) Ti(2) C(8A) C(8B) 32(1) 1_555 1_555 1_555 1_555 yes
C(7B) Ti(2) C(8A) C(9B) -106(2) 1_555 1_555 1_555 1_555 yes
C(7B) Ti(2) C(9A) C(9B) 68(1) 1_555 1_555 1_555 1_555 yes
C(7B) Ti(2) C(9A) C(10B) -65(2) 1_555 1_555 1_555 1_555 yes
C(7B) Ti(2) C(10A) C(10B) 115(2) 1_555 1_555 1_555 1_555 yes
C(7B) Ti(2) C(6B) C(10B) 116(1) 1_555 1_555 1_555 1_555 yes
C(7B) Ti(2) C(8B) C(9B) -114(2) 1_555 1_555 1_555 1_555 yes
C(7B) Ti(2) C(9B) C(8B) 37(1) 1_555 1_555 1_555 1_555 yes
C(7B) Ti(2) C(9B) C(10B) -77(1) 1_555 1_555 1_555 1_555 yes
C(7B) Ti(2) C(10B) C(9B) 79(1) 1_555 1_555 1_555 1_555 yes
C(7B) C(6A) Ti(2) C(8B) -41(2) 1_555 1_555 1_555 1_555 yes
C(7B) C(6A) Ti(2) C(9B) -83(2) 1_555 1_555 1_555 1_555 yes
C(7B) C(6A) Ti(2) C(10B) -125(3) 1_555 1_555 1_555 1_555 yes
C(7B) C(6A) C(7A) C(8B) 167(9) 1_555 1_555 1_555 1_555 yes
C(7B) C(6A) C(7A) C(9B) 173(5) 1_555 1_555 1_555 1_555 yes
C(7B) C(6A) C(10A) C(10B) -8(8) 1_555 1_555 1_555 1_555 yes
C(7B) C(6A) C(6B) C(10B) -8(18) 1_555 1_555 1_555 1_555 yes
C(7B) C(6A) C(8B) C(9B) 178(4) 1_555 1_555 1_555 1_555 yes
C(7B) C(7A) Ti(2) C(8B) 158(5) 1_555 1_555 1_555 1_555 yes
C(7B) C(7A) Ti(2) C(9B) 118(2) 1_555 1_555 1_555 1_555 yes
C(7B) C(7A) Ti(2) C(10B) 77(2) 1_555 1_555 1_555 1_555 yes
C(7B) C(7A) C(6A) C(8B) -167(9) 1_555 1_555 1_555 1_555 yes
C(7B) C(7A) C(8A) C(8B) -164(11) 1_555 1_555 1_555 1_555 yes
C(7B) C(7A) C(8A) C(9B) 3(6) 1_555 1_555 1_555 1_555 yes
C(7B) C(7A) C(8B) C(9B) 18(15) 1_555 1_555 1_555 1_555 yes
C(7B) C(7A) C(9B) C(8B) -170(7) 1_555 1_555 1_555 1_555 yes
C(7B) C(7A) C(9B) C(10B) 3(3) 1_555 1_555 1_555 1_555 yes
C(7B) C(6B) Ti(2) C(8B) -37(1) 1_555 1_555 1_555 1_555 yes
C(7B) C(6B) Ti(2) C(9B) -79(1) 1_555 1_555 1_555 1_555 yes
C(7B) C(6B) Ti(2) C(10B) -116(1) 1_555 1_555 1_555 1_555 yes
C(7B) C(6B) C(6A) C(8B) 6(14) 1_555 1_555 1_555 1_555 yes
C(7B) C(6B) C(10A) C(10B) -9(12) 1_555 1_555 1_555 1_555 yes
C(7B) C(6B) C(10B) C(9B) 0(3) 1_555 1_555 1_555 1_555 yes
C(7B) C(8B) Ti(2) C(9B) 114(2) 1_555 1_555 1_555 1_555 yes
C(7B) C(8B) Ti(2) C(10B) 77(1) 1_555 1_555 1_555 1_555 yes
C(7B) C(8B) C(7A) C(9B) -18(15) 1_555 1_555 1_555 1_555 yes
C(7B) C(8B) C(8A) C(9B) -4(8) 1_555 1_555 1_555 1_555 yes
C(7B) C(8B) C(9B) C(10B) 0(3) 1_555 1_555 1_555 1_555 yes
C(8B) Ti(2) C(7A) C(9B) 39(3) 1_555 1_555 1_555 1_555 yes
C(8B) Ti(2) C(8A) C(9B) -138(3) 1_555 1_555 1_555 1_555 yes
C(8B) Ti(2) C(9A) C(9B) 29(1) 1_555 1_555 1_555 1_555 yes
C(8B) Ti(2) C(9A) C(10B) -104(2) 1_555 1_555 1_555 1_555 yes
C(8B) Ti(2) C(10A) C(10B) 75(2) 1_555 1_555 1_555 1_555 yes
C(8B) Ti(2) C(6B) C(10B) 79(1) 1_555 1_555 1_555 1_555 yes
C(8B) Ti(2) C(9B) C(10B) -114(1) 1_555 1_555 1_555 1_555 yes
C(8B) Ti(2) C(10B) C(9B) 38(1) 1_555 1_555 1_555 1_555 yes
C(8B) C(6A) Ti(2) C(9B) -42(1) 1_555 1_555 1_555 1_555 yes
C(8B) C(6A) Ti(2) C(10B) -84(1) 1_555 1_555 1_555 1_555 yes
C(8B) C(6A) C(7A) C(9B) 6(6) 1_555 1_555 1_555 1_555 yes
C(8B) C(6A) C(10A) C(10B) -4(5) 1_555 1_555 1_555 1_555 yes
C(8B) C(6A) C(6B) C(10B) -1(5) 1_555 1_555 1_555 1_555 yes
C(8B) C(7A) Ti(2) C(9B) -39(3) 1_555 1_555 1_555 1_555 yes
C(8B) C(7A) Ti(2) C(10B) -80(4) 1_555 1_555 1_555 1_555 yes
C(8B) C(7A) C(8A) C(9B) 167(11) 1_555 1_555 1_555 1_555 yes
C(8B) C(7A) C(9B) C(10B) 173(6) 1_555 1_555 1_555 1_555 yes
C(8B) C(8A) Ti(2) C(9B) 138(3) 1_555 1_555 1_555 1_555 yes
C(8B) C(8A) Ti(2) C(10B) 109(2) 1_555 1_555 1_555 1_555 yes
C(8B) C(8A) C(7A) C(9B) -167(11) 1_555 1_555 1_555 1_555 yes
C(8B) C(8A) C(9A) C(9B) -177(17) 1_555 1_555 1_555 1_555 yes
C(8B) C(8A) C(9A) C(10B) 6(5) 1_555 1_555 1_555 1_555 yes
C(8B) C(8A) C(9B) C(10B) 5(10) 1_555 1_555 1_555 1_555 yes
C(8B) C(7B) Ti(2) C(9B) -38(1) 1_555 1_555 1_555 1_555 yes
C(8B) C(7B) Ti(2) C(10B) -79(1) 1_555 1_555 1_555 1_555 yes
C(8B) C(7B) C(7A) C(9B) 12(10) 1_555 1_555 1_555 1_555 yes
C(8B) C(7B) C(6B) C(10B) 0(3) 1_555 1_555 1_555 1_555 yes
C(8B) C(9B) Ti(2) C(10B) 114(1) 1_555 1_555 1_555 1_555 yes
C(8B) C(9B) C(9A) C(10B) 6(7) 1_555 1_555 1_555 1_555 yes
C(9B) Ti(2) C(9A) C(10B) -134(2) 1_555 1_555 1_555 1_555 yes
C(9B) Ti(2) C(10A) C(10B) 34(2) 1_555 1_555 1_555 1_555 yes
C(9B) Ti(2) C(6B) C(10B) 37(1) 1_555 1_555 1_555 1_555 yes
C(9B) C(7A) Ti(2) C(10B) -40(1) 1_555 1_555 1_555 1_555 yes
C(9B) C(8A) Ti(2) C(10B) -29(2) 1_555 1_555 1_555 1_555 yes
C(9B) C(8A) C(9A) C(10B) -176(17) 1_555 1_555 1_555 1_555 yes
C(9B) C(9A) Ti(2) C(10B) 134(2) 1_555 1_555 1_555 1_555 yes
C(9B) C(9A) C(10A) C(10B) 168(12) 1_555 1_555 1_555 1_555 yes
C(9B) C(8B) Ti(2) C(10B) -37(1) 1_555 1_555 1_555 1_555 yes
